data_1576224
loop_
_publ_author_name
'Mondal, Bijan'
'Riesinger, Christoph'
'Scheer, Manfred'

_publ_section_title
;
 Two in one: a facile modular approach for the assembly of pnictogen-rich
 heteroleptic organometallic complexes
;
_journal_name_full 'Chemical Science'
_journal_paper_doi 10.1039/D5SC07723K
_journal_year 2025
_chemical_formula_moiety
'Ag2 C52 Fe4 P20, Al C15.9 F35.411 O4.073, Al C15.596 F34.802 O3.995, 0.8(C1 F2), 0.8(F1), 2[CH2Cl2]'
_chemical_formula_sum 'C86 H4 Ag2 Al2 Cl4 F72 Fe4 O8 P20'
_chemical_formula_weight 3787.19
_space_group_crystal_system triclinic
_space_group_IT_number 2
_space_group_name_Hall '-P 1'
_space_group_name_H-M_alt 'P -1'
_atom_sites_solution_hydrogens geom
_atom_sites_solution_primary dual
_audit_creation_date 2023-06-17
_audit_creation_method
;
Olex2 1.5-alpha
(compiled 2023.03.06 svn.rbb2c1857 for OlexSys, GUI svn.r6748)
;
_audit_update_record
;
2025-06-22 deposited with the CCDC.	2025-10-27 downloaded from the CCDC.
;
_cell_angle_alpha 74.251(2)
_cell_angle_beta 65.788(2)
_cell_angle_gamma 64.305(3)
_cell_formula_units_Z 2
_cell_length_a 19.0233(5)
_cell_length_b 20.1187(5)
_cell_length_c 22.1771(5)
_cell_measurement_reflns_used 43099
_cell_measurement_temperature 100.00(10)
_cell_measurement_theta_max 32.0800
_cell_measurement_theta_min 2.1290
_cell_volume 6930.2(4)
_computing_cell_refinement 'CrysAlisPro 1.171.41.93a (Rigaku OD, 2020)'
_computing_data_collection 'CrysAlisPro 1.171.41.93a (Rigaku OD, 2020)'
_computing_data_reduction 'CrysAlisPro 1.171.41.93a (Rigaku OD, 2020)'
_computing_molecular_graphics 'Olex2 1.5-alpha (Dolomanov et al., 2009)'
_computing_publication_material 'Olex2 1.5-alpha (Dolomanov et al., 2009)'
_computing_structure_refinement 'SHELXL 2018/3 (Sheldrick, 2015)'
_computing_structure_solution 'SHELXT 2018/2 (Sheldrick, 2018)'
_diffrn_ambient_environment N~2~
_diffrn_ambient_temperature 100.00(10)
_diffrn_detector 'Hybrid Pixel Array Detector'
_diffrn_detector_area_resol_mean 10.0000
_diffrn_detector_type 'HyPix-Arc 150'
_diffrn_measured_fraction_theta_full 0.999
_diffrn_measured_fraction_theta_max 0.991
_diffrn_measurement_details
;
List of Runs (angles in degrees, time in seconds):

  # Type    Start    End  Width  t~exp~   \w     \q     \k     \f   Frames
#--------------------------------------------------------------------------
  1  \w    -16.00  14.00   0.50   42.00    --    0.02 102.00  68.61   60
  2  \w    -14.00  22.00   0.50   42.00    --    0.02 100.00 -59.40   72
  3  \w    -35.00  34.00   0.50   42.00    --   14.00 -22.00   5.50  138
  4  \w    -35.00  10.00   0.50   42.00    --   14.00 -33.00 115.55   90
  5  \w    -29.00   9.00   0.50   42.00    --   18.00 -48.00 152.16   76
  6  \w    -31.00  13.00   0.50   42.00    --   18.00 -34.00  80.94   88
  7  \w    -61.00 -13.00   0.50   42.00    --  -30.00 126.00-101.79   96
  8  \w      8.00  44.00   0.50   42.00    --    0.02  58.00  84.90   72
  9  \w    -35.00   9.00   0.50   42.00    --   14.00 -34.00-146.80   88
 10  \w    -35.00   9.00   0.50   42.00    --   14.00 -34.00 -87.37   88
 11  \w    -56.00  -6.00   0.50   42.00    --  -30.00 115.00 159.07  100
 12  \w    -59.00 -11.00   0.50   42.00    --  -30.00 122.00  34.78   96
 13  \w    -18.00  20.00   0.50   42.00    --   30.00 -41.00 175.57   76
 14  \w    -42.00  33.00   0.50   42.00    --    6.00 -20.00 -55.51  150
;
_diffrn_measurement_device 'four-circle diffractometer'
_diffrn_measurement_device_type 'XtaLAB Synergy R, DW system, HyPix-Arc 150'
_diffrn_measurement_method '\w scans'
_diffrn_orient_matrix_type 'CrysAlisPro convention (1999,Acta A55,543-557)'
_diffrn_orient_matrix_UB_11 -0.0428738000
_diffrn_orient_matrix_UB_12 0.0200003000
_diffrn_orient_matrix_UB_13 0.0149566000
_diffrn_orient_matrix_UB_21 0.0060685000
_diffrn_orient_matrix_UB_22 -0.0050409000
_diffrn_orient_matrix_UB_23 0.0306718000
_diffrn_orient_matrix_UB_31 0.0075314000
_diffrn_orient_matrix_UB_32 0.0335472000
_diffrn_orient_matrix_UB_33 -0.0090277000
_diffrn_radiation_monochromator mirror
_diffrn_radiation_probe x-ray
_diffrn_radiation_type 'Mo K\a'
_diffrn_radiation_wavelength 0.71073
_diffrn_reflns_av_R_equivalents 0.0474
_diffrn_reflns_av_unetI/netI 0.0472
_diffrn_reflns_Laue_measured_fraction_full 0.999
_diffrn_reflns_Laue_measured_fraction_max 0.991
_diffrn_reflns_limit_h_max 27
_diffrn_reflns_limit_h_min -27
_diffrn_reflns_limit_k_max 28
_diffrn_reflns_limit_k_min -28
_diffrn_reflns_limit_l_max 31
_diffrn_reflns_limit_l_min -31
_diffrn_reflns_number 190300
_diffrn_reflns_point_group_measured_fraction_full 0.999
_diffrn_reflns_point_group_measured_fraction_max 0.991
_diffrn_reflns_theta_full 25.242
_diffrn_reflns_theta_max 30.508
_diffrn_reflns_theta_min 1.994
_diffrn_source 'Rotating-anode X-ray tube'
_diffrn_source_type 'Rigaku (Mo) X-ray Source'
_exptl_absorpt_coefficient_mu 1.149
_exptl_absorpt_correction_T_max 1.000
_exptl_absorpt_correction_T_min 0.800
_exptl_absorpt_correction_type gaussian
_exptl_absorpt_process_details
;
CrysAlisPro 1.171.41.93a (Rigaku Oxford Diffraction, 2020)
Numerical absorption correction based on gaussian integration over
a multifaceted crystal model
Empirical absorption correction using spherical harmonics,
implemented in SCALE3 ABSPACK scaling algorithm.
;
_exptl_crystal_colour 'clear green'
_exptl_crystal_density_diffrn 1.815
_exptl_crystal_description plate
_exptl_crystal_F_000 3648
_exptl_crystal_size_max 0.17
_exptl_crystal_size_mid 0.08
_exptl_crystal_size_min 0.04
_refine_diff_density_max 1.690
_refine_diff_density_min -0.826
_refine_diff_density_rms 0.148
_refine_ls_extinction_method none
_refine_ls_goodness_of_fit_ref 1.027
_refine_ls_hydrogen_treatment constr
_refine_ls_matrix_type full
_refine_ls_number_parameters 3085
_refine_ls_number_reflns 41925
_refine_ls_number_restraints 4076
_refine_ls_restrained_S_all 1.054
_refine_ls_R_factor_all 0.1255
_refine_ls_R_factor_gt 0.0860
_refine_ls_shift/su_max 0.002
_refine_ls_shift/su_mean 0.000
_refine_ls_structure_factor_coef Fsqd
_refine_ls_weighting_details 'w=1/[\s^2^(Fo^2^)+(0.1470P)^2^+15.4573P] where P=(Fo^2^+2Fc^2^)/3'
_refine_ls_weighting_scheme calc
_refine_ls_wR_factor_gt 0.2366
_refine_ls_wR_factor_ref 0.2673
_reflns_Friedel_coverage 0.000
_reflns_number_gt 27246
_reflns_number_total 41925
_reflns_threshold_expression 'I > 2\s(I)'
_cod_data_source_file d5sc07723k2.cif
_cod_data_source_block bm339_cr
_cod_database_code 1576224
_shelx_shelxl_version_number 2018/3
_chemical_oxdiff_formula C85H86O8F72Al2P10Cl2Fe2Ag2
_shelx_space_group_comment
;
The symmetry employed for this shelxl refinement is uniquely defined
by the following loop, which should always be used as a source of
symmetry information in preference to the above space-group names.
They are only intended as comments.
;
_shelx_estimated_absorpt_t_max 0.955
_shelx_estimated_absorpt_t_min 0.829
_olex2_refinement_description
;
1. Fixed Uiso
 At 1.2 times of:
  All C(H) groups, All C(H,H) groups
 At 1.5 times of:
  All C(H,H,H) groups
2. Restrained distances
 C15-C66 = C73-C66 = C81-C66
 1.53 with sigma of 0.02
 C79-C39 = C83-C39 = C5-C39
 1.53 with sigma of 0.02
 F36-C73 = F35-C73 = F55-C73 = F7-C81 = F39-C81 = F71-C81 = F49-C15 = F42-C15 =
  F59-C15
 1.33 with sigma of 0.02
 C5A-C39A = C85-C75 = C83A-C39A = C79A-C39A = C85-C69 = C85-C19 = C85A-C75A =
 C85A-C19A
 1.53 with sigma of 0.02
 C85A-C69A
 1.53 with sigma of 0.02
 C21-C29
 1.53 with sigma of 0.02
 F17A-C37A = F45A-C37A = F43A-C37A
 1.33 with sigma of 0.02
 F2A-C64A = F15A-C64A = F13A-C64A
 1.33 with sigma of 0.02
 C5-C79
 2.5 with sigma of 0.04
 C5-C83
 2.5 with sigma of 0.04
 F59-F49
 2.2 with sigma of 0.04
 C83-C79
 2.5 with sigma of 0.04
 F49-F42
 2.2 with sigma of 0.04
 F42-F59
 2.2 with sigma of 0.04
 F7-F71
 2.2 with sigma of 0.04
 F71-F39
 2.2 with sigma of 0.04
 F39-F7
 2.2 with sigma of 0.04
 C69A-C75A
 2.5 with sigma of 0.04
 C75A-C19A
 2.5 with sigma of 0.04
 F55-F36
 2.2 with sigma of 0.04
 C19A-C69A
 2.5 with sigma of 0.04
 F36-F35
 2.2 with sigma of 0.04
 F55-F35
 2.2 with sigma of 0.04
 C81-C15
 2.5 with sigma of 0.04
 C15-C73
 2.5 with sigma of 0.04
 C73-C81
 2.5 with sigma of 0.04
 C83A-C5A
 2.5 with sigma of 0.04
 C5A-C79A
 2.5 with sigma of 0.04
 C79A-C83A
 2.5 with sigma of 0.04
 C69-C75
 2.5 with sigma of 0.04
 C75-C19
 2.5 with sigma of 0.04
 C19-C69
 2.5 with sigma of 0.04
 F45A-F43A
 2.2 with sigma of 0.04
 F45A-F17A
 2.2 with sigma of 0.04
 F17A-F43A
 2.2 with sigma of 0.04
 F13A-F2A
 2.2 with sigma of 0.04
 F2A-F15A
 2.2 with sigma of 0.04
 F15A-F13A
 2.2 with sigma of 0.04
 C39-C23 \\sim C85A-C70A \\sim C85-C70 \\sim C39A-C23A
 with sigma of 0.02
 C70A-C63A \\sim C63A-C23A \\sim C33A-C23A \\sim C51A-C33A \\sim C70A-C51A
 with sigma of 0.02
 P20A-P15A \\sim P20-P15
 with sigma of 0.02
 P7-P15 \\sim P7A-P15A
 with sigma of 0.02
 P7-P18 \\sim P7A-P18A
 with sigma of 0.02
 P18A-P12A \\sim P18-P12
 with sigma of 0.02
 P20-P12 \\sim P20A-P12A
 with sigma of 0.02
 Fe2A-P7A \\sim Fe2A-P18A \\sim Fe2A-P15A \\sim Fe2A-P20A \\sim Fe2A-P12A
 with sigma of 0.02
 Al0K-O5 \\sim Al0K-O5A
 with sigma of 0.02
 F1-C57 \\sim F1A-C57A
 with sigma of 0.02
 F4-C80 \\sim F4A-C80
 with sigma of 0.02
 F8-C80 \\sim F8A-C80
 with sigma of 0.02
 F18-C67 \\sim F18A-C67A
 with sigma of 0.02
 F32-C67 \\sim F32A-C67A
 with sigma of 0.02
 C36-C80 \\sim C36A-C80
 with sigma of 0.02
 C36-O5 \\sim C36A-O5A
 with sigma of 0.02
 C36-C57 \\sim C36A-C57A
 with sigma of 0.02
 C36-C67 \\sim C36A-C67A
 with sigma of 0.02
 F50-C80 \\sim F50A-C80
 with sigma of 0.02
 F52-C57 \\sim F52A-C57A
 with sigma of 0.02
 F72-C67 \\sim F72A-C67A
 with sigma of 0.02
 F51-C57 \\sim F51A-C57A
 with sigma of 0.02
 Al0K-C36 \\sim Al0K-C36A
 with sigma of 0.04
 F1-C36 \\sim F1A-C36A
 with sigma of 0.04
 F1-F52 \\sim F1A-F52A
 with sigma of 0.04
 F1-F51 \\sim F1A-F51A
 with sigma of 0.04
 F18-F32 \\sim F18A-F32A
 with sigma of 0.04
 F18-C36 \\sim F18A-C36A
 with sigma of 0.04
 F18-F72 \\sim F18A-F72A
 with sigma of 0.04
 F32-C36 \\sim F32A-C36A
 with sigma of 0.04
 F32-F72 \\sim F32A-F72A
 with sigma of 0.04
 C36-F52 \\sim C36A-F52A
 with sigma of 0.04
 C36-F72 \\sim C36A-F72A
 with sigma of 0.04
 C36-F51 \\sim C36A-F51A
 with sigma of 0.04
 F52-F51 \\sim F52A-F51A
 with sigma of 0.04
 C80-O5 \\sim C80-O5A
 with sigma of 0.04
 C80-C57 \\sim C80-C57A
 with sigma of 0.04
 C80-C67 \\sim C80-C67A
 with sigma of 0.04
 O5-C57 \\sim O5A-C57A
 with sigma of 0.04
 O5-C67 \\sim O5A-C67A
 with sigma of 0.04
 C57-C67 \\sim C57A-C67A
 with sigma of 0.04
 Al0K-O4 \\sim Al0K-O4A
 with sigma of 0.02
 F6-C7 \\sim F6A-C7A
 with sigma of 0.02
 C24-O4 \\sim C24A-O4A
 with sigma of 0.02
 C24-C25 \\sim C24A-C25A
 with sigma of 0.02
 C24-C7 \\sim C24A-C7A
 with sigma of 0.02
 C24-C77 \\sim C24A-C77A
 with sigma of 0.02
 F30-C25 \\sim F30A-C25A
 with sigma of 0.02
 F48-C25 \\sim F48A-C25A
 with sigma of 0.02
 F60-C7 \\sim F60A-C7A
 with sigma of 0.02
 F37-C77 \\sim F37A-C77A
 with sigma of 0.02
 F47-C25 \\sim F47A-C25A
 with sigma of 0.02
 F25-C77 \\sim F25A-C77A
 with sigma of 0.02
 C7-F63 \\sim C7A-F63A
 with sigma of 0.02
 F61-C77 \\sim F61A-C77A
 with sigma of 0.02
 Al0K-C24 \\sim Al0K-C24A
 with sigma of 0.04
 F6-C24 \\sim F6A-C24A
 with sigma of 0.04
 F6-F60 \\sim F6A-F60A
 with sigma of 0.04
 F6-F63 \\sim F6A-F63A
 with sigma of 0.04
 C24-F30 \\sim C24A-F30A
 with sigma of 0.04
 C24-F48 \\sim C24A-F48A
 with sigma of 0.04
 C24-F60 \\sim C24A-F60A
 with sigma of 0.04
 C24-F37 \\sim C24A-F37A
 with sigma of 0.04
 C24-F47 \\sim C24A-F47A
 with sigma of 0.04
 C24-F25 \\sim C24A-F25A
 with sigma of 0.04
 C24-F61 \\sim C24A-F61A
 with sigma of 0.04
 C24-F63 \\sim C24A-F63A
 with sigma of 0.04
 F30-F48 \\sim F30A-F48A
 with sigma of 0.04
 F30-F47 \\sim F30A-F47A
 with sigma of 0.04
 O4-C25 \\sim O4A-C25A
 with sigma of 0.04
 O4-C7 \\sim O4A-C7A
 with sigma of 0.04
 O4-C77 \\sim O4A-C77A
 with sigma of 0.04
 F48-F47 \\sim F48A-F47A
 with sigma of 0.04
 F60-F63 \\sim F60A-F63A
 with sigma of 0.04
 F37-F25 \\sim F37A-F25A
 with sigma of 0.04
 F37-F61 \\sim F37A-F61A
 with sigma of 0.04
 F25-F61 \\sim F25A-F61A
 with sigma of 0.04
 C25-C7 \\sim C25A-C7A
 with sigma of 0.04
 C25-C77 \\sim C25A-C77A
 with sigma of 0.04
 C7-C77 \\sim C7A-C77A
 with sigma of 0.04
 Al0K-O2 \\sim Al0K-O2A
 with sigma of 0.02
 F36-C73 \\sim F36A-C73A
 with sigma of 0.02
 F42-C15 \\sim F42A-C15A
 with sigma of 0.02
 C66-O2 \\sim C66A-O2A
 with sigma of 0.02
 C66-C15 \\sim C66A-C15A
 with sigma of 0.02
 C66-C73 \\sim C66A-C73A
 with sigma of 0.02
 C66-C81 \\sim C66A-C81A
 with sigma of 0.02
 F39-C81 \\sim F39A-C81A
 with sigma of 0.02
 F49-C15 \\sim F49A-C15A
 with sigma of 0.02
 F55-C73 \\sim F55A-C73A
 with sigma of 0.02
 F7-C81 \\sim F7A-C81A
 with sigma of 0.02
 F59-C15 \\sim F59A-C15A
 with sigma of 0.02
 C73-F35 \\sim C73A-F35A
 with sigma of 0.02
 F71-C81 \\sim F71A-C81A
 with sigma of 0.02
 Al0K-C66 \\sim Al0K-C66A
 with sigma of 0.04
 F36-C66 \\sim F36A-C66A
 with sigma of 0.04
 F36-F55 \\sim F36A-F55A
 with sigma of 0.04
 F36-F35 \\sim F36A-F35A
 with sigma of 0.04
 F42-C66 \\sim F42A-C66A
 with sigma of 0.04
 F42-F49 \\sim F42A-F49A
 with sigma of 0.04
 F42-F59 \\sim F42A-F59A
 with sigma of 0.04
 C66-F39 \\sim C66A-F39A
 with sigma of 0.04
 C66-F49 \\sim C66A-F49A
 with sigma of 0.04
 C66-F55 \\sim C66A-F55A
 with sigma of 0.04
 C66-F7 \\sim C66A-F7A
 with sigma of 0.04
 C66-F59 \\sim C66A-F59A
 with sigma of 0.04
 C66-F35 \\sim C66A-F35A
 with sigma of 0.04
 C66-F71 \\sim C66A-F71A
 with sigma of 0.04
 F39-F7 \\sim F39A-F7A
 with sigma of 0.04
 F39-F71 \\sim F39A-F71A
 with sigma of 0.04
 O2-C15 \\sim O2A-C15A
 with sigma of 0.04
 O2-C73 \\sim O2A-C73A
 with sigma of 0.04
 O2-C81 \\sim O2A-C81A
 with sigma of 0.04
 F49-F59 \\sim F49A-F59A
 with sigma of 0.04
 F55-F35 \\sim F55A-F35A
 with sigma of 0.04
 F7-F71 \\sim F7A-F71A
 with sigma of 0.04
 C15-C73 \\sim C15A-C73A
 with sigma of 0.04
 C15-C81 \\sim C15A-C81A
 with sigma of 0.04
 C73-C81 \\sim C73A-C81A
 with sigma of 0.04
 Al-O8 \\sim Al-O8A
 with sigma of 0.02
 C64-F13 \\sim C64A-F13A
 with sigma of 0.02
 C64-C29 \\sim C64A-C29A
 with sigma of 0.02
 C64-F15 \\sim C64A-F15A
 with sigma of 0.02
 C64-F2 \\sim C64A-F2A
 with sigma of 0.02
 O8-C29 \\sim O8A-C29A
 with sigma of 0.02
 F43-C37 \\sim F43A-C37A
 with sigma of 0.02
 F45-C37 \\sim F45A-C37A
 with sigma of 0.02
 C29-C37 \\sim C29A-C37A
 with sigma of 0.02
 C29-C21 \\sim C29A-C21A
 with sigma of 0.02
 F33-C21 \\sim F33A-C21A
 with sigma of 0.02
 F67-C21 \\sim F67A-C21A
 with sigma of 0.02
 F17-C37 \\sim F17A-C37A
 with sigma of 0.02
 F69-C21 \\sim F69A-C21A
 with sigma of 0.02
 Al-C29 \\sim Al-C29A
 with sigma of 0.04
 C64-O8 \\sim C64A-O8A
 with sigma of 0.04
 C64-C37 \\sim C64A-C37A
 with sigma of 0.04
 C64-C21 \\sim C64A-C21A
 with sigma of 0.04
 O8-C37 \\sim O8A-C37A
 with sigma of 0.04
 O8-C21 \\sim O8A-C21A
 with sigma of 0.04
 F43-F45 \\sim F43A-F45A
 with sigma of 0.04
 F43-C29 \\sim F43A-C29A
 with sigma of 0.04
 F43-F17 \\sim F43A-F17A
 with sigma of 0.04
 F45-C29 \\sim F45A-C29A
 with sigma of 0.04
 F45-F17 \\sim F45A-F17A
 with sigma of 0.04
 F13-C29 \\sim F13A-C29A
 with sigma of 0.04
 F13-F15 \\sim F13A-F15A
 with sigma of 0.04
 F13-F2 \\sim F13A-F2A
 with sigma of 0.04
 C29-F15 \\sim C29A-F15A
 with sigma of 0.04
 C29-F2 \\sim C29A-F2A
 with sigma of 0.04
 C29-F33 \\sim C29A-F33A
 with sigma of 0.04
 C29-F67 \\sim C29A-F67A
 with sigma of 0.04
 C29-F17 \\sim C29A-F17A
 with sigma of 0.04
 C29-F69 \\sim C29A-F69A
 with sigma of 0.04
 F15-F2 \\sim F15A-F2A
 with sigma of 0.04
 F33-F67 \\sim F33A-F67A
 with sigma of 0.04
 F33-F69 \\sim F33A-F69A
 with sigma of 0.04
 F67-F69 \\sim F67A-F69A
 with sigma of 0.04
 C37-C21 \\sim C37A-C21A
 with sigma of 0.04
 Al-O7 \\sim Al-O7A
 with sigma of 0.02
 F34-C9 \\sim F34A-C9A
 with sigma of 0.02
 F40-C17 \\sim F40A-C17A
 with sigma of 0.02
 F46-C17 \\sim F46A-C17A
 with sigma of 0.02
 F54-C35 \\sim F54A-C35A
 with sigma of 0.02
 F56-C9 \\sim F56A-C9A
 with sigma of 0.02
 F64-C35 \\sim F64A-C35A
 with sigma of 0.02
 C78-O7 \\sim C78A-O7A
 with sigma of 0.02
 C78-C17 \\sim C78A-C17A
 with sigma of 0.02
 C78-C35 \\sim C78A-C35A
 with sigma of 0.02
 C78-C9 \\sim C78A-C9A
 with sigma of 0.02
 F21-C17 \\sim F21A-C17A
 with sigma of 0.02
 F11-C9 \\sim F11A-C9A
 with sigma of 0.02
 F23-C35 \\sim F23A-C35A
 with sigma of 0.02
 Al-C78 \\sim Al-C78A
 with sigma of 0.04
 F34-F56 \\sim F34A-F56A
 with sigma of 0.04
 F34-C78 \\sim F34A-C78A
 with sigma of 0.04
 F34-F11 \\sim F34A-F11A
 with sigma of 0.04
 F40-F46 \\sim F40A-F46A
 with sigma of 0.04
 F40-C78 \\sim F40A-C78A
 with sigma of 0.04
 F40-F21 \\sim F40A-F21A
 with sigma of 0.04
 F46-C78 \\sim F46A-C78A
 with sigma of 0.04
 F46-F21 \\sim F46A-F21A
 with sigma of 0.04
 F54-F64 \\sim F54A-F64A
 with sigma of 0.04
 F54-C78 \\sim F54A-C78A
 with sigma of 0.04
 F54-F23 \\sim F54A-F23A
 with sigma of 0.04
 F56-C78 \\sim F56A-C78A
 with sigma of 0.04
 F56-F11 \\sim F56A-F11A
 with sigma of 0.04
 F64-C78 \\sim F64A-C78A
 with sigma of 0.04
 F64-F23 \\sim F64A-F23A
 with sigma of 0.04
 C78-F21 \\sim C78A-F21A
 with sigma of 0.04
 C78-F11 \\sim C78A-F11A
 with sigma of 0.04
 C78-F23 \\sim C78A-F23A
 with sigma of 0.04
 O7-C17 \\sim O7A-C17A
 with sigma of 0.04
 O7-C35 \\sim O7A-C35A
 with sigma of 0.04
 O7-C9 \\sim O7A-C9A
 with sigma of 0.04
 C17-C35 \\sim C17A-C35A
 with sigma of 0.04
 C17-C9 \\sim C17A-C9A
 with sigma of 0.04
 C35-C9 \\sim C35A-C9A
 with sigma of 0.04
 Al-O1 \\sim Al-O1A
 with sigma of 0.02
 O1-C56 \\sim O1A-C56A
 with sigma of 0.02
 F16-C2 \\sim F16A-C2A
 with sigma of 0.02
 F22-C55 \\sim F22A-C55A
 with sigma of 0.02
 C56-C55 \\sim C56A-C55A
 with sigma of 0.02
 C56-C2 \\sim C56A-C2A
 with sigma of 0.02
 C56-C41 \\sim C56A-C41A
 with sigma of 0.02
 F66-C2 \\sim F66A-C2A
 with sigma of 0.02
 F19-C55 \\sim F19A-C55A
 with sigma of 0.02
 F41-C2 \\sim F41A-C2A
 with sigma of 0.02
 F53-C55 \\sim F53A-C55A
 with sigma of 0.02
 F29-C41 \\sim F29A-C41A
 with sigma of 0.02
 F31-C41 \\sim F31A-C41A
 with sigma of 0.02
 F65-C41 \\sim F65A-C41A
 with sigma of 0.02
 Al-C56 \\sim Al-C56A
 with sigma of 0.04
 O1-C55 \\sim O1A-C55A
 with sigma of 0.04
 O1-C2 \\sim O1A-C2A
 with sigma of 0.04
 O1-C41 \\sim O1A-C41A
 with sigma of 0.04
 F16-C56 \\sim F16A-C56A
 with sigma of 0.04
 F16-F66 \\sim F16A-F66A
 with sigma of 0.04
 F16-F41 \\sim F16A-F41A
 with sigma of 0.04
 F22-C56 \\sim F22A-C56A
 with sigma of 0.04
 F22-F19 \\sim F22A-F19A
 with sigma of 0.04
 F22-F53 \\sim F22A-F53A
 with sigma of 0.04
 C56-F66 \\sim C56A-F66A
 with sigma of 0.04
 C56-F19 \\sim C56A-F19A
 with sigma of 0.04
 C56-F41 \\sim C56A-F41A
 with sigma of 0.04
 C56-F53 \\sim C56A-F53A
 with sigma of 0.04
 C56-F29 \\sim C56A-F29A
 with sigma of 0.04
 C56-F31 \\sim C56A-F31A
 with sigma of 0.04
 C56-F65 \\sim C56A-F65A
 with sigma of 0.04
 F66-F41 \\sim F66A-F41A
 with sigma of 0.04
 F19-F53 \\sim F19A-F53A
 with sigma of 0.04
 F29-F31 \\sim F29A-F31A
 with sigma of 0.04
 F29-F65 \\sim F29A-F65A
 with sigma of 0.04
 C55-C2 \\sim C55A-C2A
 with sigma of 0.04
 C55-C41 \\sim C55A-C41A
 with sigma of 0.04
 F31-F65 \\sim F31A-F65A
 with sigma of 0.04
 C2-C41 \\sim C2A-C41A
 with sigma of 0.04
 Al-O6 \\sim Al-O6A
 with sigma of 0.02
 F12-C76 \\sim F12A-C76A
 with sigma of 0.02
 F20-C76 \\sim F20A-C76A
 with sigma of 0.02
 F24-C3 \\sim F24A-C3A
 with sigma of 0.02
 F26-C76 \\sim F26A-C76A
 with sigma of 0.02
 C30-O6 \\sim C30A-O6A
 with sigma of 0.02
 C30-C76 \\sim C30A-C76A
 with sigma of 0.02
 C30-C3 \\sim C30A-C3A
 with sigma of 0.02
 C30-C71 \\sim C30A-C71A
 with sigma of 0.02
 F62-C3 \\sim F62A-C3A
 with sigma of 0.02
 F68-C3 \\sim F68A-C3A
 with sigma of 0.02
 F70-C71 \\sim F70A-C71A
 with sigma of 0.02
 F9-C71 \\sim F9A-C71A
 with sigma of 0.02
 F3-C71 \\sim F3A-C71A
 with sigma of 0.02
 Al-C30 \\sim Al-C30A
 with sigma of 0.04
 F12-F20 \\sim F12A-F20A
 with sigma of 0.04
 F12-F26 \\sim F12A-F26A
 with sigma of 0.04
 F12-C30 \\sim F12A-C30A
 with sigma of 0.04
 F20-F26 \\sim F20A-F26A
 with sigma of 0.04
 F20-C30 \\sim F20A-C30A
 with sigma of 0.04
 F24-C30 \\sim F24A-C30A
 with sigma of 0.04
 F24-F62 \\sim F24A-F62A
 with sigma of 0.04
 F24-F68 \\sim F24A-F68A
 with sigma of 0.04
 F26-C30 \\sim F26A-C30A
 with sigma of 0.04
 C30-F62 \\sim C30A-F62A
 with sigma of 0.04
 C30-F68 \\sim C30A-F68A
 with sigma of 0.04
 C30-F70 \\sim C30A-F70A
 with sigma of 0.04
 C30-F9 \\sim C30A-F9A
 with sigma of 0.04
 C30-F3 \\sim C30A-F3A
 with sigma of 0.04
 O6-C76 \\sim O6A-C76A
 with sigma of 0.04
 O6-C3 \\sim O6A-C3A
 with sigma of 0.04
 O6-C71 \\sim O6A-C71A
 with sigma of 0.04
 F62-F68 \\sim F62A-F68A
 with sigma of 0.04
 F70-F9 \\sim F70A-F9A
 with sigma of 0.04
 F70-F3 \\sim F70A-F3A
 with sigma of 0.04
 C76-C3 \\sim C76A-C3A
 with sigma of 0.04
 C76-C71 \\sim C76A-C71A
 with sigma of 0.04
 F9-F3 \\sim F9A-F3A
 with sigma of 0.04
 C3-C71 \\sim C3A-C71A
 with sigma of 0.04
 C22-C40 \\sim C22-C40A
 with sigma of 0.02
 C32-C38 \\sim C32A-C38A
 with sigma of 0.02
 C32-C40 \\sim C32A-C40A
 with sigma of 0.02
 C38-C50 \\sim C38A-C50A
 with sigma of 0.02
 C40-C48 \\sim C40A-C48A
 with sigma of 0.02
 C48-C50 \\sim C48A-C50A
 with sigma of 0.02
 C50-C11 \\sim C50A-C11
 with sigma of 0.02
 Fe2-C32 \\sim Fe2-C32A
 with sigma of 0.04
 Fe2-C38 \\sim Fe2-C38A
 with sigma of 0.04
 Fe2-C40 \\sim Fe2-C40A
 with sigma of 0.04
 Fe2-C48 \\sim Fe2-C48A
 with sigma of 0.04
 Fe2-C50 \\sim Fe2-C50A
 with sigma of 0.04
 C22-C32 \\sim C22-C32A
 with sigma of 0.04
 C22-C48 \\sim C22-C48A
 with sigma of 0.04
 C32-C48 \\sim C32A-C48A
 with sigma of 0.04
 C32-C50 \\sim C32A-C50A
 with sigma of 0.04
 C32-Fe2A \\sim C32A-Fe2A
 with sigma of 0.04
 C38-C40 \\sim C38A-C40A
 with sigma of 0.04
 C38-C48 \\sim C38A-C48A
 with sigma of 0.04
 C38-C11 \\sim C38A-C11
 with sigma of 0.04
 C38-Fe2A \\sim C38A-Fe2A
 with sigma of 0.04
 C40-C50 \\sim C40A-C50A
 with sigma of 0.04
 C40-Fe2A \\sim C40A-Fe2A
 with sigma of 0.04
 C48-C11 \\sim C48A-C11
 with sigma of 0.04
 C48-Fe2A \\sim C48A-Fe2A
 with sigma of 0.04
 C50-Fe2A \\sim C50A-Fe2A
 with sigma of 0.04
 Al0K-O3 \\sim Al0K-O3A
 with sigma of 0.02
 F10-C53 \\sim F10A-C53A
 with sigma of 0.02
 F14-C59 \\sim F14A-C59A
 with sigma of 0.02
 F28-C53 \\sim F28A-C53A
 with sigma of 0.02
 F38-C65 \\sim F38A-C65A
 with sigma of 0.02
 F44-C65 \\sim F44A-C65A
 with sigma of 0.02
 F58-C59 \\sim F58A-C59A
 with sigma of 0.02
 C72-O3 \\sim C72A-O3A
 with sigma of 0.02
 C72-C53 \\sim C72A-C53A
 with sigma of 0.02
 C72-C59 \\sim C72A-C59A
 with sigma of 0.02
 C72-C65 \\sim C72A-C65A
 with sigma of 0.02
 F5-C53 \\sim F5A-C53A
 with sigma of 0.02
 F27-C59 \\sim F27A-C59A
 with sigma of 0.02
 F57-C65 \\sim F57A-C65A
 with sigma of 0.02
 Al0K-C72 \\sim Al0K-C72A
 with sigma of 0.04
 F10-F28 \\sim F10A-F28A
 with sigma of 0.04
 F10-C72 \\sim F10A-C72A
 with sigma of 0.04
 F10-F5 \\sim F10A-F5A
 with sigma of 0.04
 F14-F58 \\sim F14A-F58A
 with sigma of 0.04
 F14-C72 \\sim F14A-C72A
 with sigma of 0.04
 F14-F27 \\sim F14A-F27A
 with sigma of 0.04
 F28-C72 \\sim F28A-C72A
 with sigma of 0.04
 F28-F5 \\sim F28A-F5A
 with sigma of 0.04
 F38-F44 \\sim F38A-F44A
 with sigma of 0.04
 F38-C72 \\sim F38A-C72A
 with sigma of 0.04
 F38-F57 \\sim F38A-F57A
 with sigma of 0.04
 F44-C72 \\sim F44A-C72A
 with sigma of 0.04
 F44-F57 \\sim F44A-F57A
 with sigma of 0.04
 F58-C72 \\sim F58A-C72A
 with sigma of 0.04
 F58-F27 \\sim F58A-F27A
 with sigma of 0.04
 C72-F5 \\sim C72A-F5A
 with sigma of 0.04
 C72-F27 \\sim C72A-F27A
 with sigma of 0.04
 C72-F57 \\sim C72A-F57A
 with sigma of 0.04
 O3-C53 \\sim O3A-C53A
 with sigma of 0.04
 O3-C59 \\sim O3A-C59A
 with sigma of 0.04
 O3-C65 \\sim O3A-C65A
 with sigma of 0.04
 C53-C59 \\sim C53A-C59A
 with sigma of 0.04
 C53-C65 \\sim C53A-C65A
 with sigma of 0.04
 C59-C65 \\sim C59A-C65A
 with sigma of 0.04
3. Restrained planarity
 P12A, P18A, P20A, P7A, P15A
 with sigma of 0.1
4. Uiso/Uaniso restraints and constraints
C85 \\sim C69 \\sim C75 \\sim C19 \\sim C39A \\sim C79A \\sim C5A \\sim C83A:
within 1.7A with sigma of 0.01 and sigma for terminal atoms of 0.02 within 1.7A
Fe2 \\sim P12 \\sim P18 \\sim P20 \\sim P7 \\sim P15 \\sim Fe2A \\sim P12A
\\sim P18A \\sim P20A \\sim P7A \\sim P15A: within 2.5A with sigma of 0.02 and
sigma for terminal atoms of 0.04 within 2.5A
C70 \\sim C51 \\sim C63 \\sim C33 \\sim C23A \\sim C51A \\sim C63A \\sim C33A
\\sim C23 \\sim C70A: within 1.7A with sigma of 0.02 and sigma for terminal
atoms of 0.04 within 1.7A
F36 \\sim F42 \\sim C66 \\sim F39 \\sim O2 \\sim F49 \\sim F55 \\sim F7 \\sim
F59 \\sim C15 \\sim C73 \\sim F35 \\sim F71 \\sim C81 \\sim F36A \\sim F42A
\\sim C66A \\sim F39A \\sim O2A \\sim F49A \\sim F55A \\sim F7A \\sim F59A
\\sim C15A \\sim C73A \\sim F35A \\sim F71A \\sim C81A: within 1.7A with sigma
of 0.01 and sigma for terminal atoms of 0.02 within 1.7A
F6 \\sim C24 \\sim F30 \\sim O4 \\sim F48 \\sim F60 \\sim F37 \\sim F47 \\sim
F25 \\sim C25 \\sim C7 \\sim F61 \\sim F63 \\sim C77 \\sim F6A \\sim C24A \\sim
F30A \\sim O4A \\sim F48A \\sim F60A \\sim F37A \\sim F47A \\sim F25A \\sim
C25A \\sim C7A \\sim F61A \\sim F63A \\sim C77A: within 1.7A with sigma of 0.01
and sigma for terminal atoms of 0.02 within 1.7A
F1 \\sim F4 \\sim F8 \\sim F18 \\sim F32 \\sim C36 \\sim F50 \\sim F52 \\sim
F72 \\sim C80 \\sim O5 \\sim F51 \\sim C57 \\sim C67 \\sim F1A \\sim F4A \\sim
F8A \\sim F18A \\sim F32A \\sim C36A \\sim F50A \\sim F52A \\sim F72A \\sim O5A
\\sim F51A \\sim C57A \\sim C67A: within 1.7A with sigma of 0.01 and sigma for
terminal atoms of 0.02 within 1.7A
O1 \\sim F16 \\sim F22 \\sim C56 \\sim F66 \\sim F19 \\sim F41 \\sim F53 \\sim
F29 \\sim C55 \\sim F31 \\sim C2 \\sim F65 \\sim C41 \\sim O1A \\sim F16A \\sim
F22A \\sim C56A \\sim F66A \\sim F19A \\sim F41A \\sim F53A \\sim F29A \\sim
C55A \\sim F31A \\sim C2A \\sim F65A \\sim C41A: within 1.7A with sigma of 0.01
and sigma for terminal atoms of 0.02 within 1.7A
C64 \\sim O8 \\sim F43 \\sim F45 \\sim F13 \\sim C29 \\sim F15 \\sim F2 \\sim
F33 \\sim F67 \\sim F17 \\sim C37 \\sim F69 \\sim C21 \\sim C64A \\sim O8A
\\sim F43A \\sim F45A \\sim C29A \\sim F15A \\sim F2A \\sim F33A \\sim F67A
\\sim F17A \\sim C37A \\sim F69A \\sim C21A \\sim F13A: within 1.7A with sigma
of 0.01 and sigma for terminal atoms of 0.02 within 1.7A
F12 \\sim F24 \\sim F26 \\sim C30 \\sim O6 \\sim F62 \\sim F68 \\sim F70 \\sim
C76 \\sim F9 \\sim F3 \\sim C3 \\sim C71 \\sim F12A \\sim F20A \\sim F24A \\sim
F26A \\sim C30A \\sim O6A \\sim F62A \\sim F68A \\sim F70A \\sim C76A \\sim F3A
\\sim C3A \\sim C71A \\sim F20 \\sim F9A: within 1.7A with sigma of 0.01 and
sigma for terminal atoms of 0.02 within 1.7A
F34 \\sim F40 \\sim F46 \\sim F54 \\sim F56 \\sim F64 \\sim C78 \\sim F21 \\sim
F11 \\sim F23 \\sim C17 \\sim C35 \\sim C9 \\sim F34A \\sim F40A \\sim F46A
\\sim F54A \\sim F56A \\sim F64A \\sim C78A \\sim F21A \\sim F11A \\sim F23A
\\sim C17A \\sim C35A \\sim C9A \\sim O7 \\sim O7A: within 1.7A with sigma of
0.01 and sigma for terminal atoms of 0.02 within 1.7A
C48A \\sim C48 \\sim C40A \\sim C40 \\sim C32A \\sim C32 \\sim C38A \\sim C38
\\sim C50 \\sim C50A: within 1.7A with sigma of 0.01 and sigma for terminal
atoms of 0.02 within 1.7A
C70A \\sim C23 \\sim C85A \\sim C69A \\sim C83 \\sim C19A \\sim C5 \\sim C75A
\\sim C79 \\sim C39: within 1.7A with sigma of 0.01 and sigma for terminal
atoms of 0.02 within 1.7A
F10 \\sim F14 \\sim F28 \\sim F38 \\sim F44 \\sim F58 \\sim C72 \\sim F5 \\sim
O3 \\sim F27 \\sim F57 \\sim C53 \\sim C59 \\sim C65 \\sim F10A \\sim F14A
\\sim F28A \\sim F38A \\sim F44A \\sim F58A \\sim C72A \\sim F5A \\sim O3A
\\sim F27A \\sim F57A \\sim C53A \\sim C59A \\sim C65A: within 1.7A with sigma
of 0.01 and sigma for terminal atoms of 0.02 within 1.7A
Ag3 \\sim Ag4 \\sim Ag2A \\sim Ag2: within 2A with sigma of 0.01 and sigma for
terminal atoms of 0.02 within 2A
Uanis(O3A) \\sim Ueq: with sigma of 0.004 and sigma for terminal atoms of 0.008
Uanis(F38A) \\sim Ueq: with sigma of 0.002 and sigma for terminal atoms of 0.004
5. Others
 Sof(Al4)=1-FVAR(1)
 Sof(Al0K)=FVAR(1)
 Sof(Al1)=1-FVAR(2)
 Sof(Al)=FVAR(2)
 Sof(AgG)=1-FVAR(3)
 Sof(Ag1)=FVAR(3)
 Sof(F10A)=Sof(F14A)=Sof(F28A)=Sof(F38A)=Sof(F44A)=Sof(F58A)=Sof(C72A)=
 Sof(F5A)=Sof(O3A)=Sof(F27A)=Sof(F57A)=Sof(C53A)=Sof(C59A)=Sof(C65A)=1-FVAR(4)
 Sof(F10)=Sof(F14)=Sof(F28)=Sof(F38)=Sof(F44)=Sof(F58)=Sof(C72)=Sof(F5)=
 Sof(O3)=Sof(F27)=Sof(F57)=Sof(C53)=Sof(C59)=Sof(C65)=FVAR(4)
 Fixed Sof: Ag2(0.35) Fe2(0.83332) Fe3(0.61908) P12(0.83332) P18(0.83332)
 P20(0.83332) P13(0.61908) P7(0.83332) P15(0.83332) P2(0.61908) P17(0.61908)
 P9(0.61908) P19(0.61908) F1(0.57406) F4(0.57406) F6(0.5854) F8(0.57406)
 O1(0.61482) F12(0.64852) F16(0.61482) F18(0.57406) C24(0.5854) F20(0.64852)
 F22(0.61482) F24(0.64852) F26(0.64852) C30(0.64852) C32(0.83332) H32(0.83332)
 F30(0.5854) F32(0.57406) C36(0.57406) C38(0.83332) H38(0.83332) F34(0.63314)
 C40(0.83332) F36(0.50991) O4(0.5854) C48(0.83332) H48(0.83332) F40(0.63314)
 F42(0.50991) C50(0.83332) O6(0.64852) F46(0.63314) F48(0.5854) C56(0.61482)
 F50(0.57406) F52(0.57406) F54(0.63314) F56(0.63314) F60(0.5854) F62(0.64852)
 C64(0.65563) F64(0.63314) C66(0.50991) F66(0.61482) F68(0.64852) C70(0.61908)
 F70(0.64852) C76(0.64852) F72(0.57406) C78(0.63314) F9(0.64852) F37(0.5854)
 F19(0.61482) F39(0.50991) F41(0.61482) O8(0.65563) F21(0.63314) C85(0.61908)
 F43(0.65563) O2(0.50991) F11(0.63314) F45(0.65563) O5(0.57406) F23(0.63314)
 F47(0.5854) C23(0.61908) F3(0.64852) F49(0.50991) F25(0.5854) C3(0.64852)
 F51(0.57406) C25(0.5854) F13(0.65563) C51(0.61908) H51(0.61908) F53(0.61482)
 O7(0.63314) F55(0.50991) F7(0.50991) F29(0.61482) F59(0.50991) C55(0.61482)
 C7(0.5854) C57(0.57406) C29(0.65563) C15(0.50991) F15(0.65563) F61(0.5854)
 F31(0.61482) C63(0.61908) H63(0.61908) F63(0.5854) C2(0.61482) F2(0.65563)
 C33(0.61908) H33(0.61908) C67(0.57406) F65(0.61482) F33(0.65563) C17(0.63314)
 C69(0.61908) H69A(0.61908) H69B(0.61908) H69C(0.61908) C35(0.63314)
 C71(0.64852) F67(0.65563) C9(0.63314) F17(0.65563) C73(0.50991) C37(0.65563)
 C75(0.61908) H75A(0.61908) H75B(0.61908) H75C(0.61908) C19(0.61908)
 H19A(0.61908) H19B(0.61908) H19C(0.61908) F69(0.65563) F35(0.50991)
 C77(0.5854) C39(0.61908) C79(0.61908) H79A(0.61908) H79B(0.61908)
 H79C(0.61908) C5(0.61908) H5A(0.61908) H5B(0.61908) H5C(0.61908) F71(0.50991)
 C81(0.50991) C41(0.61482) C83(0.61908) H83A(0.61908) H83B(0.61908)
 H83C(0.61908) C21(0.65563) Ag2A(0.42) Fe3A(0.38092) P13A(0.38092) P2A(0.38092)
 P17A(0.38092) P9A(0.38092) P19A(0.38092) C70A(0.38092) C85A(0.38092)
 C23A(0.38092) C51A(0.38092) H51A(0.38092) C63A(0.38092) H63A(0.38092)
 C33A(0.38092) C69A(0.38092) H69D(0.38092) H69E(0.38092) H69F(0.38092)
 C75A(0.38092) H75D(0.38092) H75E(0.38092) H75F(0.38092) C19A(0.38092)
 H19D(0.38092) H19E(0.38092) H19F(0.38092) C39A(0.38092) C79A(0.38092)
 H79D(0.38092) H79E(0.38092) H79F(0.38092) C5A(0.38092) H5AA(0.38092)
 H5AB(0.38092) H5AC(0.38092) C83A(0.38092) H83D(0.38092) H83E(0.38092)
 Fe2A(0.16668) P12A(0.16668) P18A(0.16668) P20A(0.16668) P7A(0.16668)
 P15A(0.16668) F1A(0.42594) F4A(0.42594) F8A(0.42594) F18A(0.42594)
 F32A(0.42594) C36A(0.42594) F50A(0.42594) F52A(0.42594) F72A(0.42594)
 O5A(0.42594) F51A(0.42594) C57A(0.42594) C67A(0.42594) F6A(0.4146)
 C24A(0.4146) F30A(0.4146) O4A(0.4146) F48A(0.4146) F60A(0.4146) F37A(0.4146)
 F47A(0.4146) F25A(0.4146) C25A(0.4146) C7A(0.4146) F61A(0.4146) F63A(0.4146)
 C77A(0.4146) F36A(0.49009) F42A(0.49009) C66A(0.49009) F39A(0.49009)
 O2A(0.49009) F49A(0.49009) F55A(0.49009) F7A(0.49009) F59A(0.49009)
 C15A(0.49009) C73A(0.49009) F35A(0.49009) F71A(0.49009) C81A(0.49009)
 C64A(0.34437) O8A(0.34437) F43A(0.34437) F45A(0.34437) C29A(0.34437)
 F15A(0.34437) F2A(0.34437) F33A(0.34437) F67A(0.34437) F17A(0.34437)
 C37A(0.34437) F69A(0.34437) C21A(0.34437) F13A(0.34437) F34A(0.36686)
 F40A(0.36686) F46A(0.36686) F54A(0.36686) F56A(0.36686) F64A(0.36686)
 C78A(0.36686) F21A(0.36686) F11A(0.36686) F23A(0.36686) O7A(0.36686)
 C17A(0.36686) C35A(0.36686) C9A(0.36686) O1A(0.38518) F16A(0.38518)
 F22A(0.38518) C56A(0.38518) F66A(0.38518) F19A(0.38518) F41A(0.38518)
 F53A(0.38518) F29A(0.38518) C55A(0.38518) F31A(0.38518) C2A(0.38518)
 F65A(0.38518) C41A(0.38518) F12A(0.35148) F20A(0.35148) F24A(0.35148)
 F26A(0.35148) C30A(0.35148) O6A(0.35148) F62A(0.35148) F68A(0.35148)
 F70A(0.35148) C76A(0.35148) F9A(0.35148) F3A(0.35148) C3A(0.35148)
 C71A(0.35148) Ag3(0.11) C48A(0.16668) H48A(0.16668) C40A(0.16668)
 C32A(0.16668) H32A(0.16668) C38A(0.16668) H38A(0.16668) C50A(0.16668) Ag4(0.12)
6.a Ternary CH refined with riding coordinates:
 C51A(H51A), C63A(H63A)
6.b Secondary CH2 refined with riding coordinates:
 C83A(H83D,H83E)
6.c Aromatic/amide H refined with riding coordinates:
 C1(H1), C10(H10), C12(H12), C18(H18), C20(H20), C28(H28), C32(H32), C38(H38),
 C48(H48), C51(H51), C63(H63), C33(H33), C48A(H48A), C32A(H32A), C38A(H38A)
6.d Idealised Me refined as rotating group:
 C16(H16A,H16B,H16C), C26(H26A,H26B,H26C), C44(H44A,H44B,H44C), C46(H46A,H46B,
 H46C), C52(H52A,H52B,H52C), C58(H58A,H58B,H58C), C62(H62A,H62B,H62C), C68(H68A,
 H68B,H68C), C74(H74A,H74B,H74C), C82(H82A,H82B,H82C), C84(H84A,H84B,H84C),
 C43(H43A,H43B,H43C), C45(H45A,H45B,H45C), C47(H47A,H47B,H47C), C49(H49A,H49B,
 H49C), C13(H13A,H13B,H13C), C27(H27A,H27B,H27C), C31(H31A,H31B,H31C), C69(H69A,
 H69B,H69C), C75(H75A,H75B,H75C), C19(H19A,H19B,H19C), C79(H79A,H79B,H79C),
 C5(H5A,H5B,H5C), C83(H83A,H83B,H83C), C69A(H69D,H69E,H69F), C75A(H75D,H75E,
 H75F), C19A(H19D,H19E,H19F), C79A(H79D,H79E,H79F), C5A(H5AA,H5AB,H5AC)
;
_smtbx_masks_special_details
;
A solvent mask was calculated and 186 electrons were 
found in a volume of 475\%A^3^ in 1 void per unit cell. 
This is consistent with the presence of 
2[CH2Cl2] per Asymmetric Unit 
which account for 168 electrons 
per unit cell.
;
_smtbx_masks_void_probe_radius 1.4
_smtbx_masks_void_truncation_radius 1.2
_olex2_submission_special_instructions 'No special instructions were received'
_oxdiff_exptl_absorpt_empirical_details
;
Empirical correction (ABSPACK) includes:
- Absorption correction using spherical harmonics
- Frame scaling
;
_oxdiff_exptl_absorpt_empirical_full_max 1.235
_oxdiff_exptl_absorpt_empirical_full_min 0.831

loop_
_space_group_symop_operation_xyz
'x, y, z'
'-x, -y, -z'

loop_
_atom_site_label
_atom_site_type_symbol
_atom_site_fract_x
_atom_site_fract_y
_atom_site_fract_z
_atom_site_U_iso_or_equiv
_atom_site_adp_type
_atom_site_occupancy
_atom_site_site_symmetry_order
_atom_site_calc_flag
_atom_site_refinement_flags_posn
_atom_site_refinement_flags_adp
_atom_site_refinement_flags_occupancy
_atom_site_disorder_assembly
_atom_site_disorder_group
Ag1 Ag -0.4022(3) 0.5566(3) 0.8716(2) 0.0300(7) Uani 0.58(4) 1 d . . P A 1
Ag2 Ag -0.1246(3) 0.47258(15) 0.62821(14) 0.0540(7) Uani 0.35 1 d . U P A 1
Fe1 Fe -0.33301(3) 0.35863(3) 1.04351(3) 0.02495(12) Uani 1 1 d . . . . .
Fe4 Fe -0.21170(4) 0.65246(4) 0.76727(3) 0.03240(14) Uani 1 1 d . . . . .
Fe2 Fe -0.29700(5) 0.35113(4) 0.75098(4) 0.02873(16) Uani 0.8333 1 d . U P A 1
Fe3 Fe -0.15579(8) 0.64650(7) 0.43688(7) 0.0418(3) Uani 0.6191 1 d . . P A 1
P1 P -0.39215(7) 0.46346(6) 0.97750(5) 0.0309(2) Uani 1 1 d . . . . .
P4 P -0.40715(7) 0.48290(6) 1.07122(5) 0.0307(2) Uani 1 1 d . . . . .
P6 P -0.41704(7) 0.36890(7) 0.98428(6) 0.0358(2) Uani 1 1 d . . . . .
P8 P -0.44611(8) 0.39921(7) 1.14116(5) 0.0356(2) Uani 1 1 d . . . . .
P10 P -0.45478(8) 0.32992(7) 1.08721(6) 0.0384(3) Uani 1 1 d . . . . .
P12 P -0.3232(2) 0.46035(16) 0.78818(15) 0.0324(5) Uani 0.8333 1 d D U P A 1
P14 P -0.17928(9) 0.52676(7) 0.81697(6) 0.0403(3) Uani 1 1 d . . . . .
P16 P -0.28839(8) 0.60732(8) 0.87210(6) 0.0413(3) Uani 1 1 d . . . . .
P18 P -0.3241(2) 0.47271(17) 0.69110(17) 0.0372(6) Uani 0.8333 1 d D U P A 1
P20 P -0.22122(14) 0.36826(13) 0.80424(10) 0.0369(4) Uani 0.8333 1 d D U P A 1
P5 P -0.18214(11) 0.54865(10) 0.71960(6) 0.0521(4) Uani 1 1 d . . . . .
P11 P -0.35590(9) 0.67701(9) 0.80527(8) 0.0509(3) Uani 1 1 d . . . . .
P3 P -0.28621(11) 0.64188(11) 0.70909(7) 0.0586(4) Uani 1 1 d . . . . .
Al0K Al 0.20992(8) 0.18151(7) -0.10980(7) 0.0262(4) Uani 0.897(5) 1 d D . P . .
P13 P -0.0924(2) 0.5194(2) 0.4298(2) 0.0377(8) Uani 0.6191 1 d . . P A 1
P7 P -0.21612(14) 0.38554(12) 0.64235(9) 0.0457(4) Uani 0.8333 1 d D U P A 1
P15 P -0.15148(12) 0.32334(13) 0.71191(11) 0.0459(4) Uani 0.8333 1 d D U P A 1
Al Al -0.20027(9) 0.18769(9) 0.42015(7) 0.0341(5) Uani 0.870(5) 1 d D . P . .
P2 P -0.1171(3) 0.5513(3) 0.5183(2) 0.0454(9) Uani 0.6191 1 d . . P A 1
P17 P -0.0821(4) 0.6407(3) 0.5069(3) 0.0744(14) Uani 0.6191 1 d . . P A 1
P9 P -0.0543(4) 0.6034(3) 0.3666(2) 0.0760(14) Uani 0.6191 1 d . . P A 1
P19 P -0.0428(3) 0.6724(2) 0.4092(3) 0.0928(18) Uani 0.6191 1 d . . P A 1
F1 F 0.0506(8) 0.3982(9) -0.1040(6) 0.054(3) Uani 0.5741 1 d D U P B 1
F4 F 0.2699(10) 0.3907(6) -0.0949(7) 0.061(3) Uani 0.5741 1 d D U P C 1
C1 C -0.2101(2) 0.3390(2) 0.98302(19) 0.0279(7) Uani 1 1 d . . . . .
H1 H -0.193060 0.369374 0.943184 0.033 Uiso 1 1 calc R U . . .
C4 C -0.2189(2) 0.3476(2) 1.0481(2) 0.0282(8) Uani 1 1 d . . . . .
F6 F 0.2944(6) 0.0428(7) 0.0878(4) 0.072(3) Uani 0.5854 1 d D U P D 1
C6 C -0.2528(3) 0.2465(2) 1.0563(2) 0.0364(9) Uani 1 1 d . . . . .
C8 C -0.1093(3) 0.6657(3) 0.7718(2) 0.0358(9) Uani 1 1 d . . . . .
F8 F 0.3323(8) 0.2801(7) -0.1206(6) 0.070(3) Uani 0.5741 1 d D U P C 1
O1 O -0.1697(8) 0.1356(7) 0.3609(5) 0.080(3) Uani 0.6148 1 d D U P E 1
C10 C -0.1065(3) 0.6754(3) 0.7047(2) 0.0385(10) Uani 1 1 d . . . . .
H10 H -0.063895 0.645984 0.670601 0.046 Uiso 1 1 calc R U . . .
C12 C -0.1856(3) 0.7207(3) 0.8052(3) 0.0384(10) Uani 1 1 d . . . . .
H12 H -0.205228 0.726153 0.851171 0.046 Uiso 1 1 calc R U . . .
C14 C -0.1879(3) 0.3957(2) 1.0644(2) 0.0327(8) Uani 1 1 d . . . . .
C16 C -0.2394(3) 0.4212(3) 1.1336(2) 0.0397(10) Uani 1 1 d . . . . .
H16A H -0.293403 0.458948 1.132998 0.059 Uiso 1 1 calc R U . . .
H16B H -0.210352 0.442325 1.146181 0.059 Uiso 1 1 calc R U . . .
H16C H -0.247555 0.378665 1.165848 0.059 Uiso 1 1 calc R U . . .
C18 C -0.2311(3) 0.2775(2) 0.9880(2) 0.0330(8) Uani 1 1 d . . . . .
H18 H -0.230776 0.259969 0.952180 0.040 Uiso 1 1 calc R U . . .
C20 C -0.2479(3) 0.2916(2) 1.0927(2) 0.0331(8) Uani 1 1 d . . . . .
H20 H -0.261760 0.285435 1.139710 0.040 Uiso 1 1 calc R U . . .
F10 F -0.0017(4) 0.2571(3) -0.2148(4) 0.0876(18) Uani 0.792(4) 1 d D U P F 1
C22 C -0.4680(3) 0.3823(3) 0.7172(3) 0.0422(10) Uani 1 1 d D . . . .
F12 F -0.3245(5) 0.1879(5) 0.6188(4) 0.0717(18) Uani 0.6485 1 d D U P E 1
F14 F 0.0265(4) 0.0896(3) -0.0579(3) 0.0861(17) Uani 0.792(4) 1 d D U P F 1
F16 F -0.1553(8) 0.0584(8) 0.2301(5) 0.097(4) Uani 0.6148 1 d D U P E 1
F18 F 0.1819(4) 0.4594(3) -0.1783(4) 0.0539(14) Uani 0.5741 1 d D U P B 1
C24 C 0.2018(7) 0.1112(5) 0.0257(4) 0.057(2) Uani 0.5854 1 d D U P D 1
F20 F -0.3754(4) 0.1027(4) 0.6528(2) 0.0644(14) Uani 0.6485 1 d D U P E 1
F22 F -0.1999(5) 0.2139(4) 0.2392(3) 0.074(2) Uani 0.6148 1 d D U P E 1
C26 C -0.1851(4) 0.4630(3) 1.0115(3) 0.0439(11) Uani 1 1 d . . . . .
H26A H -0.152081 0.445914 0.967377 0.066 Uiso 1 1 calc R U . . .
H26B H -0.159895 0.490719 1.020859 0.066 Uiso 1 1 calc R U . . .
H26C H -0.241561 0.495398 1.012378 0.066 Uiso 1 1 calc R U . . .
F24 F -0.4022(6) 0.0678(5) 0.5561(4) 0.079(2) Uani 0.6485 1 d D U P E 1
C28 C -0.1779(3) 0.7359(3) 0.6977(3) 0.0436(12) Uani 1 1 d . . . . .
H28 H -0.190932 0.754070 0.657795 0.052 Uiso 1 1 calc R U . . .
F26 F -0.4289(4) 0.2055(4) 0.5966(3) 0.0686(16) Uani 0.6485 1 d D U P E 1
C30 C -0.3012(5) 0.1184(4) 0.5366(4) 0.0392(15) Uani 0.6485 1 d D U P E 1
C32 C -0.4078(4) 0.3369(4) 0.8170(3) 0.0384(12) Uani 0.8333 1 d D U P A 1
H32 H -0.450810 0.371304 0.846946 0.046 Uiso 0.8333 1 calc R U P A 1
C34 C -0.0388(3) 0.6170(3) 0.7991(3) 0.0432(11) Uani 1 1 d . . . . .
F28 F -0.0097(4) 0.3062(3) -0.1369(4) 0.0941(19) Uani 0.792(4) 1 d D U P F 1
F30 F 0.1824(6) 0.1899(4) 0.0970(4) 0.0692(19) Uani 0.5854 1 d D U P D 1
F32 F 0.1725(4) 0.3846(3) -0.2260(3) 0.0523(14) Uani 0.5741 1 d D U P B 1
C36 C 0.1954(6) 0.3368(5) -0.1217(5) 0.044(2) Uani 0.5741 1 d D U P B 1
C38 C -0.3398(4) 0.2767(4) 0.8310(3) 0.0430(13) Uani 0.8333 1 d D U P A 1
H38 H -0.329364 0.263466 0.871860 0.052 Uiso 0.8333 1 calc R U P A 1
F34 F -0.4388(4) 0.3984(4) 0.3811(4) 0.075(2) Uani 0.6331 1 d D U P E 1
C40 C -0.4009(4) 0.3375(4) 0.7494(3) 0.0363(12) Uani 0.8333 1 d D U P A 1
F36 F 0.5161(8) 0.0501(7) -0.2132(8) 0.103(4) Uani 0.5099 1 d D U P F 1
C42 C -0.2277(3) 0.7659(3) 0.7600(3) 0.0426(11) Uani 1 1 d . . . . .
O4 O 0.2084(6) 0.1586(4) -0.0307(4) 0.0654(17) Uani 0.5854 1 d D U P D 1
C44 C -0.0710(4) 0.5927(4) 0.8739(3) 0.0562(14) Uani 1 1 d . . . . .
H44A H -0.096680 0.556843 0.881345 0.084 Uiso 1 1 calc R U . . .
H44B H -0.112140 0.636116 0.897010 0.084 Uiso 1 1 calc R U . . .
H44C H -0.024728 0.569547 0.891076 0.084 Uiso 1 1 calc R U . . .
C46 C -0.4350(5) 0.4013(4) 0.6427(3) 0.0618(16) Uani 1 1 d . . . . .
H46A H -0.404718 0.434138 0.632574 0.093 Uiso 1 1 calc R U . . .
H46B H -0.481205 0.426495 0.625464 0.093 Uiso 1 1 calc R U . . .
H46C H -0.397497 0.355667 0.621694 0.093 Uiso 1 1 calc R U . . .
F38 F 0.1545(4) 0.0541(3) -0.1657(3) 0.096(2) Uani 0.792(4) 1 d D U P F 1
C48 C -0.3258(4) 0.2780(4) 0.7235(3) 0.0433(13) Uani 0.8333 1 d D U P A 1
H48 H -0.303626 0.266628 0.678937 0.052 Uiso 0.8333 1 calc R U P A 1
F40 F -0.4022(4) 0.4417(4) 0.4615(4) 0.0735(17) Uani 0.6331 1 d D U P E 1
F42 F 0.3076(10) 0.2002(9) -0.2682(8) 0.127(6) Uani 0.5099 1 d D U P F 1
C50 C -0.2889(4) 0.2386(3) 0.7716(3) 0.0436(14) Uani 0.8333 1 d D U P A 1
C52 C 0.0211(4) 0.5506(3) 0.7593(3) 0.0588(15) Uani 1 1 d . . . . .
H52A H 0.065725 0.520624 0.777785 0.088 Uiso 1 1 calc R U . . .
H52B H 0.044819 0.568711 0.712627 0.088 Uiso 1 1 calc R U . . .
H52C H -0.008914 0.520219 0.761926 0.088 Uiso 1 1 calc R U . . .
F44 F 0.0510(5) 0.1076(3) -0.1967(4) 0.101(2) Uani 0.792(4) 1 d D U P F 1
O6 O -0.2708(4) 0.1699(4) 0.4939(3) 0.0608(17) Uani 0.6485 1 d D U P E 1
F46 F -0.4010(4) 0.3316(4) 0.4970(3) 0.0687(16) Uani 0.6331 1 d D U P E 1
F48 F 0.0734(5) 0.1979(5) 0.0812(5) 0.078(2) Uani 0.5854 1 d D U P D 1
C54 C -0.2640(4) 0.1728(3) 1.0826(3) 0.0512(13) Uani 1 1 d . . . . .
C56 C -0.1300(7) 0.1096(6) 0.3022(4) 0.065(2) Uani 0.6148 1 d D U P E 1
F50 F 0.2352(5) 0.2991(4) -0.0253(3) 0.0560(15) Uani 0.5741 1 d D U P C 1
F52 F 0.0996(4) 0.4284(4) -0.0470(4) 0.0615(16) Uani 0.5741 1 d D U P B 1
F54 F -0.3241(4) 0.4688(4) 0.3300(4) 0.0789(19) Uani 0.6331 1 d D U P E 1
C58 C -0.5286(4) 0.4513(4) 0.7524(3) 0.0601(15) Uani 1 1 d . . . . .
H58A H -0.550926 0.436571 0.800209 0.090 Uiso 1 1 calc R U . . .
H58B H -0.574163 0.477185 0.734409 0.090 Uiso 1 1 calc R U . . .
H58C H -0.499760 0.484423 0.745300 0.090 Uiso 1 1 calc R U . . .
F56 F -0.3722(6) 0.2777(4) 0.3876(5) 0.087(3) Uani 0.6331 1 d D U P E 1
F58 F -0.0650(4) 0.1837(5) -0.0984(4) 0.120(3) Uani 0.792(4) 1 d D U P F 1
F60 F 0.3279(7) 0.1250(6) 0.0072(7) 0.102(3) Uani 0.5854 1 d D U P D 1
C60 C -0.2996(4) 0.8393(3) 0.7719(4) 0.0593(16) Uani 1 1 d . . . . .
C62 C -0.3501(4) 0.8588(4) 0.7253(5) 0.079(2) Uani 1 1 d . . . . .
H62A H -0.314590 0.864097 0.678902 0.119 Uiso 1 1 calc R U . . .
H62B H -0.397354 0.905603 0.735540 0.119 Uiso 1 1 calc R U . . .
H62C H -0.370189 0.819074 0.732231 0.119 Uiso 1 1 calc R U . . .
F62 F -0.3062(6) 0.0552(5) 0.4636(4) 0.097(2) Uani 0.6485 1 d D U P E 1
C64 C -0.0802(11) 0.2813(12) 0.4425(8) 0.103(4) Uani 0.6556 1 d D U P E 1
F64 F -0.2294(5) 0.4252(5) 0.3761(5) 0.090(2) Uani 0.6331 1 d D U P E 1
C66 C 0.3724(7) 0.1018(6) -0.2025(6) 0.069(3) Uani 0.5099 1 d D U P F 1
C68 C -0.3013(5) 0.1544(3) 1.0410(4) 0.0686(19) Uani 1 1 d . . . . .
H68A H -0.265988 0.155416 0.994140 0.103 Uiso 1 1 calc R U . . .
H68B H -0.357094 0.191400 1.045335 0.103 Uiso 1 1 calc R U . . .
H68C H -0.304137 0.104968 1.057546 0.103 Uiso 1 1 calc R U . . .
F66 F -0.2639(6) 0.1149(6) 0.3053(5) 0.094(3) Uani 0.6148 1 d D U P E 1
F68 F -0.4056(6) 0.1649(6) 0.4846(5) 0.101(3) Uani 0.6485 1 d D U P E 1
C70 C -0.2802(7) 0.6680(7) 0.4439(6) 0.056(3) Uani 0.6191 1 d D U P A 1
F70 F -0.2002(5) 0.0564(5) 0.5886(5) 0.089(2) Uani 0.6485 1 d D U P E 1
C72 C 0.0732(5) 0.1781(4) -0.1416(4) 0.0519(14) Uani 0.792(4) 1 d D U P F 1
C74 C -0.5153(4) 0.3303(4) 0.7310(4) 0.0647(17) Uani 1 1 d . . . . .
H74A H -0.479487 0.288356 0.704663 0.097 Uiso 1 1 calc R U . . .
H74B H -0.565246 0.358051 0.718525 0.097 Uiso 1 1 calc R U . . .
H74C H -0.531136 0.311852 0.778386 0.097 Uiso 1 1 calc R U . . .
C76 C -0.3579(6) 0.1539(6) 0.6020(4) 0.0515(19) Uani 0.6485 1 d D U P E 1
F72 F 0.2910(4) 0.3692(4) -0.2228(4) 0.0727(19) Uani 0.5741 1 d D U P B 1
C78 C -0.3022(6) 0.3468(5) 0.3908(5) 0.060(2) Uani 0.6331 1 d D U P E 1
F9 F -0.2574(5) -0.0102(3) 0.5769(4) 0.083(2) Uani 0.6485 1 d D U P E 1
F37 F 0.1995(6) 0.0309(3) -0.0352(4) 0.082(2) Uani 0.5854 1 d D U P D 1
F19 F -0.0737(5) 0.1499(5) 0.1881(3) 0.091(2) Uani 0.6148 1 d D U P E 1
C80 C 0.2575(4) 0.3292(3) -0.0891(3) 0.0550(13) Uani 1 1 d D U . . .
F39 F 0.4312(5) -0.0285(4) -0.2143(5) 0.082(2) Uani 0.5099 1 d D U P F 1
F5 F 0.1001(5) 0.2777(4) -0.2204(4) 0.097(2) Uani 0.792(4) 1 d D U P F 1
F41 F -0.1721(8) 0.0072(5) 0.3324(5) 0.103(3) Uani 0.6148 1 d D U P E 1
C82 C -0.0991(3) 0.3456(4) 1.0637(3) 0.0549(14) Uani 1 1 d . . . . .
H82A H -0.100922 0.303360 1.098289 0.082 Uiso 1 1 calc R U . . .
H82B H -0.074223 0.374167 1.072292 0.082 Uiso 1 1 calc R U . . .
H82C H -0.065681 0.327286 1.020102 0.082 Uiso 1 1 calc R U . . .
O8 O -0.1070(4) 0.1792(6) 0.4218(4) 0.077(2) Uani 0.6556 1 d D U P E 1
F21 F -0.2971(6) 0.3541(6) 0.4916(5) 0.101(3) Uani 0.6331 1 d D U P E 1
C84 C -0.3558(4) 0.8409(4) 0.8436(4) 0.074(2) Uani 1 1 d . . . . .
H84A H -0.378766 0.802070 0.855933 0.111 Uiso 1 1 calc R U . . .
H84B H -0.400993 0.889516 0.849306 0.111 Uiso 1 1 calc R U . . .
H84C H -0.323978 0.832237 0.872212 0.111 Uiso 1 1 calc R U . . .
C85 C -0.3171(7) 0.6140(6) 0.4457(5) 0.059(2) Uani 0.6191 1 d D U P A 1
F43 F 0.0820(4) 0.1529(5) 0.4279(6) 0.117(3) Uani 0.6556 1 d D U P E 1
O2 O 0.3117(5) 0.1445(5) -0.1549(5) 0.064(2) Uani 0.5099 1 d D U P F 1
F11 F -0.3316(5) 0.3462(5) 0.2959(3) 0.084(2) Uani 0.6331 1 d D U P E 1
F45 F 0.0485(7) 0.1812(6) 0.3466(6) 0.119(4) Uani 0.6556 1 d D U P E 1
C43 C -0.2583(5) 0.8974(3) 0.7529(4) 0.0715(19) Uani 1 1 d . . . . .
H43A H -0.227152 0.886684 0.782519 0.107 Uiso 1 1 calc R U . . .
H43B H -0.301242 0.947226 0.757578 0.107 Uiso 1 1 calc R U . . .
H43C H -0.220563 0.894792 0.706764 0.107 Uiso 1 1 calc R U . . .
C11 C -0.2203(5) 0.1635(3) 0.7728(4) 0.076(2) Uani 1 1 d D . . . .
O5 O 0.2052(6) 0.2720(3) -0.1364(4) 0.0569(16) Uani 0.5741 1 d D U P B 1
C45 C -0.1766(5) 0.1148(3) 1.0755(4) 0.0695(19) Uani 1 1 d . . . . .
H45A H -0.180133 0.066095 1.095984 0.104 Uiso 1 1 calc R U . . .
H45B H -0.150715 0.128772 1.097734 0.104 Uiso 1 1 calc R U . . .
H45C H -0.143194 0.112369 1.028208 0.104 Uiso 1 1 calc R U . . .
F23 F -0.2121(5) 0.3822(5) 0.2875(3) 0.090(2) Uani 0.6331 1 d D U P E 1
F47 F 0.1304(5) 0.1037(5) 0.1427(3) 0.0768(19) Uani 0.5854 1 d D U P D 1
C23 C -0.2345(14) 0.7562(8) 0.4493(7) 0.083(3) Uani 0.6191 1 d D U P A 1
C47 C -0.3177(5) 0.1691(4) 1.1566(4) 0.071(2) Uani 1 1 d . . . . .
H47A H -0.373603 0.206430 1.162295 0.107 Uiso 1 1 calc R U . . .
H47B H -0.292996 0.178839 1.182752 0.107 Uiso 1 1 calc R U . . .
H47C H -0.320691 0.119568 1.171928 0.107 Uiso 1 1 calc R U . . .
F3 F -0.1705(5) 0.0270(4) 0.4920(4) 0.111(3) Uani 0.6485 1 d D U P E 1
O3 O 0.1275(4) 0.1740(4) -0.1145(4) 0.0817(17) Uani 0.792(4) 1 d D U P F 1
F49 F 0.4307(5) 0.1465(5) -0.3236(4) 0.079(2) Uani 0.5099 1 d D U P F 1
F25 F 0.0872(7) 0.0777(7) 0.0446(7) 0.105(3) Uani 0.5854 1 d D U P D 1
C3 C -0.3556(7) 0.1031(6) 0.5101(5) 0.063(2) Uani 0.6485 1 d D U P E 1
F51 F 0.0883(4) 0.3215(4) -0.0241(4) 0.077(2) Uani 0.5741 1 d D U P B 1
C49 C -0.1590(6) 0.1500(5) 0.6998(5) 0.101(3) Uani 1 1 d . . . . .
H49A H -0.120052 0.098323 0.699304 0.151 Uiso 1 1 calc R U . . .
H49B H -0.128240 0.183323 0.683965 0.151 Uiso 1 1 calc R U . . .
H49C H -0.190503 0.159775 0.670721 0.151 Uiso 1 1 calc R U . . .
C25 C 0.1444(8) 0.1520(7) 0.0877(6) 0.068(3) Uani 0.5854 1 d D U P D 1
F13 F -0.1463(6) 0.3138(7) 0.4806(5) 0.142(4) Uani 0.6556 1 d D U P E 1
C51 C -0.2313(6) 0.6925(5) 0.3783(5) 0.053(2) Uani 0.6191 1 d . U P A 1
H51 H -0.219555 0.674962 0.338282 0.064 Uiso 0.6191 1 calc R U P A 1
F53 F -0.1077(7) 0.2234(6) 0.2611(4) 0.105(3) Uani 0.6148 1 d D U P E 1
F27 F -0.0207(6) 0.1991(4) -0.0336(3) 0.133(3) Uani 0.792(4) 1 d D U P F 1
C13 C 0.0076(4) 0.6677(4) 0.7894(4) 0.0615(17) Uani 1 1 d . . . . .
H13A H -0.029962 0.710049 0.815054 0.092 Uiso 1 1 calc R U . . .
H13B H 0.027193 0.685745 0.742158 0.092 Uiso 1 1 calc R U . . .
H13C H 0.055044 0.639626 0.804997 0.092 Uiso 1 1 calc R U . . .
O7 O -0.2361(5) 0.2836(4) 0.3943(4) 0.073(2) Uani 0.6331 1 d D U P E 1
F55 F 0.4132(5) 0.1286(6) -0.1371(5) 0.083(3) Uani 0.5099 1 d D U P F 1
F7 F 0.3052(5) 0.0155(4) -0.1507(5) 0.098(3) Uani 0.5099 1 d D U P F 1
F57 F 0.1635(5) 0.1407(4) -0.2462(4) 0.132(3) Uani 0.792(4) 1 d D U P F 1
C53 C 0.0419(6) 0.2550(4) -0.1810(5) 0.0634(17) Uani 0.792(4) 1 d D U P F 1
F29 F -0.0512(8) 0.0050(7) 0.3604(5) 0.133(4) Uani 0.6148 1 d D U P E 1
C27 C -0.2636(7) 0.1072(4) 0.7940(5) 0.105(3) Uani 1 1 d . . . . .
H27A H -0.283678 0.109372 0.759043 0.157 Uiso 1 1 calc R U . . .
H27B H -0.310415 0.119379 0.835466 0.157 Uiso 1 1 calc R U . . .
H27C H -0.224031 0.057015 0.801014 0.157 Uiso 1 1 calc R U . . .
F59 F 0.3390(8) 0.0762(7) -0.2866(6) 0.109(3) Uani 0.5099 1 d D U P F 1
C55 C -0.1285(9) 0.1755(8) 0.2470(5) 0.071(2) Uani 0.6148 1 d D U P E 1
C7 C 0.2909(9) 0.0717(7) 0.0278(7) 0.078(3) Uani 0.5854 1 d D U P D 1
C57 C 0.1066(6) 0.3736(6) -0.0733(5) 0.055(2) Uani 0.5741 1 d D U P B 1
C29 C -0.0655(7) 0.1979(8) 0.4525(5) 0.084(2) Uani 0.6556 1 d D U P E 1
C59 C 0.0016(8) 0.1657(6) -0.0824(6) 0.083(3) Uani 0.792(4) 1 d D U P F 1
C15 C 0.3686(9) 0.1306(8) -0.2732(6) 0.097(3) Uani 0.5099 1 d D U P F 1
F15 F -0.0747(6) 0.3063(5) 0.3752(5) 0.111(3) Uani 0.6556 1 d D U P E 1
F61 F 0.2036(7) -0.0128(4) 0.0634(4) 0.096(2) Uani 0.5854 1 d D U P D 1
C31 C -0.1690(6) 0.1513(4) 0.8143(5) 0.089(3) Uani 1 1 d . . . . .
H31A H -0.124833 0.102123 0.809442 0.134 Uiso 1 1 calc R U . . .
H31B H -0.204352 0.154459 0.861085 0.134 Uiso 1 1 calc R U . . .
H31C H -0.144546 0.189450 0.799256 0.134 Uiso 1 1 calc R U . . .
F31 F -0.0181(7) 0.0084(7) 0.2501(5) 0.155(5) Uani 0.6148 1 d D U P E 1
C63 C -0.2761(8) 0.7079(6) 0.4858(5) 0.077(3) Uani 0.6191 1 d . U P A 1
H63 H -0.299044 0.702261 0.533032 0.092 Uiso 0.6191 1 calc R U P A 1
F63 F 0.3358(6) 0.0193(5) -0.0167(4) 0.107(3) Uani 0.5854 1 d D U P D 1
C2 C -0.1822(9) 0.0715(7) 0.2918(6) 0.088(3) Uani 0.6148 1 d D U P E 1
C65 C 0.1080(6) 0.1181(5) -0.1893(4) 0.0663(18) Uani 0.792(4) 1 d D U P F 1
F2 F -0.0114(6) 0.2897(6) 0.4404(5) 0.115(2) Uani 0.6556 1 d D U P E 1
C33 C -0.2042(7) 0.7444(5) 0.3818(5) 0.058(2) Uani 0.6191 1 d . U P A 1
H33 H -0.171226 0.767840 0.345488 0.070 Uiso 0.6191 1 calc R U P A 1
C67 C 0.2098(6) 0.3892(6) -0.1891(5) 0.051(2) Uani 0.5741 1 d D U P B 1
F65 F 0.0125(6) 0.0749(8) 0.2817(6) 0.137(4) Uani 0.6148 1 d D U P E 1
F33 F -0.0596(7) 0.1060(6) 0.5465(5) 0.129(3) Uani 0.6556 1 d D U P E 1
C17 C -0.3546(7) 0.3720(7) 0.4601(6) 0.067(3) Uani 0.6331 1 d D U P E 1
C69 C -0.3188(8) 0.5493(7) 0.4990(6) 0.074(3) Uani 0.6191 1 d D U P A 1
H69A H -0.312991 0.558871 0.537457 0.112 Uiso 0.6191 1 calc R U P A 1
H69B H -0.272965 0.504151 0.481692 0.112 Uiso 0.6191 1 calc R U P A 1
H69C H -0.371535 0.542650 0.512725 0.112 Uiso 0.6191 1 calc R U P A 1
C35 C -0.2666(7) 0.4091(7) 0.3442(6) 0.072(3) Uani 0.6331 1 d D U P E 1
C71 C -0.2316(7) 0.0501(6) 0.5476(6) 0.065(2) Uani 0.6485 1 d D U P E 1
F67 F -0.0522(6) 0.2125(7) 0.5478(5) 0.127(3) Uani 0.6556 1 d D U P E 1
C9 C -0.3631(7) 0.3432(6) 0.3628(6) 0.076(3) Uani 0.6331 1 d D U P E 1
F17 F 0.0329(8) 0.0810(6) 0.4154(7) 0.150(4) Uani 0.6556 1 d D U P E 1
C73 C 0.4473(7) 0.1087(7) -0.1959(7) 0.079(3) Uani 0.5099 1 d D U P F 1
C37 C 0.0293(7) 0.1537(7) 0.4035(7) 0.084(2) Uani 0.6556 1 d D U P E 1
C75 C -0.4078(7) 0.6646(8) 0.4483(7) 0.079(3) Uani 0.6191 1 d D U P A 1
H75A H -0.432903 0.636317 0.439564 0.118 Uiso 0.6191 1 calc R U P A 1
H75B H -0.407143 0.707633 0.414513 0.118 Uiso 0.6191 1 calc R U P A 1
H75C H -0.440278 0.681612 0.492466 0.118 Uiso 0.6191 1 calc R U P A 1
C19 C -0.2708(9) 0.5864(10) 0.3764(6) 0.101(4) Uani 0.6191 1 d D U P A 1
H19A H -0.220151 0.543284 0.377011 0.152 Uiso 0.6191 1 calc R U P A 1
H19B H -0.256347 0.626109 0.343286 0.152 Uiso 0.6191 1 calc R U P A 1
H19C H -0.306493 0.572124 0.364797 0.152 Uiso 0.6191 1 calc R U P A 1
F69 F -0.1694(5) 0.2168(7) 0.5539(5) 0.130(3) Uani 0.6556 1 d D U P E 1
F35 F 0.4577(7) 0.1715(5) -0.2355(7) 0.139(5) Uani 0.5099 1 d D U P F 1
C77 C 0.1713(11) 0.0513(6) 0.0221(8) 0.084(3) Uani 0.5854 1 d D U P D 1
C39 C -0.2437(12) 0.8218(7) 0.4752(7) 0.108(4) Uani 0.6191 1 d D U P A 1
C79 C -0.2631(15) 0.8092(10) 0.5513(7) 0.150(6) Uani 0.6191 1 d D U P A 1
H79A H -0.295360 0.776902 0.571659 0.226 Uiso 0.6191 1 calc R U P A 1
H79B H -0.295185 0.856997 0.569472 0.226 Uiso 0.6191 1 calc R U P A 1
H79C H -0.211185 0.785624 0.560982 0.226 Uiso 0.6191 1 calc R U P A 1
C5 C -0.3069(13) 0.8905(9) 0.4511(10) 0.144(7) Uani 0.6191 1 d D U P A 1
H5A H -0.308958 0.934924 0.463146 0.215 Uiso 0.6191 1 calc R U P A 1
H5B H -0.361657 0.886729 0.472037 0.215 Uiso 0.6191 1 calc R U P A 1
H5C H -0.290644 0.894160 0.402634 0.215 Uiso 0.6191 1 calc R U P A 1
F71 F 0.3945(9) -0.0014(6) -0.1159(6) 0.131(5) Uani 0.5099 1 d D U P F 1
C81 C 0.3779(7) 0.0222(6) -0.1738(7) 0.090(3) Uani 0.5099 1 d D U P F 1
C41 C -0.0465(10) 0.0485(10) 0.2985(7) 0.105(4) Uani 0.6148 1 d D U P E 1
C83 C -0.1654(12) 0.8397(9) 0.4399(9) 0.123(4) Uani 0.6191 1 d D U P A 1
H83A H -0.125601 0.810464 0.463416 0.184 Uiso 0.6191 1 calc R U P A 1
H83B H -0.179235 0.892721 0.439642 0.184 Uiso 0.6191 1 calc R U P A 1
H83C H -0.140812 0.827499 0.394043 0.184 Uiso 0.6191 1 calc R U P A 1
C21 C -0.0844(9) 0.1790(10) 0.5247(6) 0.103(3) Uani 0.6556 1 d D U P E 1
Ag2A Ag -0.1108(3) 0.44493(17) 0.63795(11) 0.0415(4) Uani 0.42 1 d . U P A 2
Fe3A Fe -0.16940(14) 0.64328(10) 0.47246(10) 0.0348(4) Uani 0.3809 1 d . . P A 2
P13A P -0.1079(8) 0.5191(6) 0.4386(6) 0.120(5) Uani 0.3809 1 d . . P A 2
P2A P -0.1054(5) 0.5310(4) 0.5317(4) 0.0384(12) Uani 0.3809 1 d . . P A 2
P17A P -0.0773(5) 0.6193(4) 0.5287(3) 0.0468(13) Uani 0.3809 1 d . . P A 2
P9A P -0.0325(5) 0.5897(4) 0.3481(3) 0.0616(19) Uani 0.3809 1 d . . P A 2
P19A P -0.0208(4) 0.6492(5) 0.4246(4) 0.079(2) Uani 0.3809 1 d . . P A 2
C70A C -0.253(2) 0.7579(13) 0.4699(9) 0.084(4) Uani 0.3809 1 d D U P A 2
C85A C -0.2521(15) 0.8351(11) 0.4563(11) 0.107(4) Uani 0.3809 1 d D U P A 2
C23A C -0.2812(11) 0.6611(10) 0.4680(6) 0.048(4) Uani 0.3809 1 d D U P A 2
C51A C -0.2682(10) 0.7174(7) 0.5337(7) 0.052(3) Uani 0.3809 1 d D U P A 2
H51A H -0.268184 0.730875 0.573843 0.063 Uiso 0.3809 1 calc R U P A 2
C63A C -0.2565(12) 0.7184(7) 0.4289(8) 0.058(3) Uani 0.3809 1 d D U P A 2
H63A H -0.246527 0.731515 0.380014 0.070 Uiso 0.3809 1 calc R U P A 2
C33A C -0.2915(8) 0.6596(7) 0.5340(6) 0.043(3) Uani 0.3809 1 d D U P A 2
C69A C -0.2053(18) 0.8505(12) 0.3835(10) 0.111(6) Uani 0.3809 1 d D U P A 2
H69D H -0.145774 0.830762 0.376268 0.167 Uiso 0.3809 1 calc R U P A 2
H69E H -0.223855 0.904239 0.370229 0.167 Uiso 0.3809 1 calc R U P A 2
H69F H -0.215845 0.826626 0.356728 0.167 Uiso 0.3809 1 calc R U P A 2
C75A C -0.3447(14) 0.8845(12) 0.4811(12) 0.108(8) Uani 0.3809 1 d D U P A 2
H75D H -0.375567 0.870145 0.463929 0.161 Uiso 0.3809 1 calc R U P A 2
H75E H -0.351384 0.936581 0.465115 0.161 Uiso 0.3809 1 calc R U P A 2
H75F H -0.366081 0.878096 0.529812 0.161 Uiso 0.3809 1 calc R U P A 2
C19A C -0.2025(18) 0.8401(12) 0.4952(14) 0.108(5) Uani 0.3809 1 d D U P A 2
H19D H -0.180139 0.791303 0.518862 0.163 Uiso 0.3809 1 calc R U P A 2
H19E H -0.239412 0.876334 0.527312 0.163 Uiso 0.3809 1 calc R U P A 2
H19F H -0.156824 0.855693 0.463808 0.163 Uiso 0.3809 1 calc R U P A 2
C39A C -0.3455(12) 0.6360(12) 0.4739(11) 0.095(5) Uani 0.3809 1 d D U P A 2
C79A C -0.3162(19) 0.5899(16) 0.4194(13) 0.122(8) Uani 0.3809 1 d D U P A 2
H79D H -0.299477 0.618534 0.376177 0.183 Uiso 0.3809 1 calc R U P A 2
H79E H -0.361117 0.576127 0.422437 0.183 Uiso 0.3809 1 calc R U P A 2
H79F H -0.268730 0.544864 0.423841 0.183 Uiso 0.3809 1 calc R U P A 2
C5A C -0.4252(13) 0.7027(13) 0.4782(13) 0.100(6) Uani 0.3809 1 d D U P A 2
H5AA H -0.442246 0.727017 0.517335 0.149 Uiso 0.3809 1 calc R U P A 2
H5AB H -0.468648 0.686521 0.481874 0.149 Uiso 0.3809 1 calc R U P A 2
H5AC H -0.416201 0.737857 0.437969 0.149 Uiso 0.3809 1 calc R U P A 2
C83A C -0.3454(15) 0.5975(15) 0.5423(10) 0.110(6) Uani 0.3809 1 d D U P A 2
H83D H -0.311082 0.543809 0.543982 0.132 Uiso 0.3809 1 calc R U P A 2
H83E H -0.400837 0.607985 0.577072 0.132 Uiso 0.3809 1 calc R U P A 2
Fe2A Fe -0.2824(3) 0.3508(2) 0.7171(2) 0.0318(8) Uani 0.1667 1 d D U P A 2
P12A P -0.3221(10) 0.4484(7) 0.7778(7) 0.034(3) Uani 0.1667 1 d D U P A 2
P18A P -0.3190(12) 0.4797(8) 0.6786(8) 0.040(3) Uani 0.1667 1 d D U P A 2
P20A P -0.2133(7) 0.3564(7) 0.7834(5) 0.040(2) Uani 0.1667 1 d D U P A 2
P7A P -0.2058(7) 0.4068(6) 0.6191(5) 0.051(2) Uani 0.1667 1 d D U P A 2
P15A P -0.1395(6) 0.3291(7) 0.6832(5) 0.055(3) Uani 0.1667 1 d D U P A 2
F1A F 0.0581(13) 0.4085(14) -0.1189(10) 0.071(5) Uani 0.4259 1 d D U P C 2
F4A F 0.2839(16) 0.3856(11) -0.1188(10) 0.071(5) Uani 0.4259 1 d D U P C 2
F8A F 0.3228(13) 0.2663(10) -0.0977(10) 0.086(5) Uani 0.4259 1 d D U P C 2
F18A F 0.2188(7) 0.4238(6) -0.2110(5) 0.070(2) Uani 0.4259 1 d D U P C 2
F32A F 0.1785(7) 0.3361(8) -0.2141(6) 0.087(3) Uani 0.4259 1 d D U P C 2
C36A C 0.1912(7) 0.3358(6) -0.1146(6) 0.050(3) Uani 0.4259 1 d D U P C 2
F50A F 0.2214(8) 0.3406(8) -0.0227(5) 0.082(3) Uani 0.4259 1 d D U P C 2
F52A F 0.1153(5) 0.4614(4) -0.0903(5) 0.0512(18) Uani 0.4259 1 d D U P C 2
F72A F 0.3027(5) 0.3108(5) -0.2169(4) 0.067(2) Uani 0.4259 1 d D U P C 2
O5A O 0.1780(7) 0.2715(5) -0.0961(6) 0.068(3) Uani 0.4259 1 d D U P C 2
F51A F 0.0722(5) 0.3787(5) -0.0202(4) 0.069(2) Uani 0.4259 1 d D U P C 2
C57A C 0.1072(8) 0.3982(7) -0.0839(7) 0.056(3) Uani 0.4259 1 d D U P C 2
C67A C 0.2212(8) 0.3553(9) -0.1917(7) 0.060(3) Uani 0.4259 1 d D U P C 2
F6A F 0.2631(11) 0.0526(10) 0.1090(7) 0.088(4) Uani 0.4146 1 d D U P F 2
C24A C 0.1922(9) 0.1093(7) 0.0297(6) 0.067(3) Uani 0.4146 1 d D U P F 2
F30A F 0.1985(8) 0.2086(6) 0.0620(6) 0.079(3) Uani 0.4146 1 d D U P F 2
O4A O 0.1994(10) 0.1288(6) -0.0341(5) 0.086(3) Uani 0.4146 1 d D U P F 2
F48A F 0.0879(7) 0.2296(5) 0.0485(5) 0.077(3) Uani 0.4146 1 d D U P F 2
F60A F 0.3321(11) 0.0927(8) 0.0087(11) 0.111(5) Uani 0.4146 1 d D U P F 2
F37A F 0.1576(10) 0.0136(7) 0.0148(8) 0.107(3) Uani 0.4146 1 d D U P F 2
F47A F 0.1129(7) 0.1590(6) 0.1355(4) 0.074(3) Uani 0.4146 1 d D U P F 2
F25A F 0.0587(9) 0.1094(8) 0.0602(10) 0.107(4) Uani 0.4146 1 d D U P F 2
C25A C 0.1457(10) 0.1774(8) 0.0694(8) 0.064(3) Uani 0.4146 1 d D U P F 2
C7A C 0.2729(12) 0.0596(8) 0.0445(9) 0.081(4) Uani 0.4146 1 d D U P F 2
F61A F 0.1423(9) 0.0225(6) 0.1169(6) 0.101(4) Uani 0.4146 1 d D U P F 2
F63A F 0.3011(7) -0.0088(5) 0.0258(6) 0.079(3) Uani 0.4146 1 d D U P F 2
C77A C 0.1355(14) 0.0596(9) 0.0554(10) 0.090(4) Uani 0.4146 1 d D U P F 2
F36A F 0.5147(6) 0.0732(8) -0.2333(6) 0.076(3) Uani 0.4901 1 d D U P F 2
F42A F 0.3202(11) 0.1993(9) -0.2906(8) 0.117(5) Uani 0.4901 1 d D U P F 2
C66A C 0.3710(7) 0.1032(7) -0.2073(6) 0.070(3) Uani 0.4901 1 d D U P F 2
F39A F 0.4594(6) 0.0030(5) -0.2779(6) 0.094(3) Uani 0.4901 1 d D U P F 2
O2A O 0.2936(6) 0.1235(5) -0.1671(6) 0.075(3) Uani 0.4901 1 d D U P F 2
F49A F 0.3954(6) 0.2156(5) -0.2547(5) 0.079(2) Uani 0.4901 1 d D U P F 2
F55A F 0.4538(7) 0.0138(5) -0.1500(6) 0.106(4) Uani 0.4901 1 d D U P F 2
F7A F 0.3157(8) 0.0549(8) -0.2541(8) 0.122(4) Uani 0.4901 1 d D U P F 2
F59A F 0.4478(7) 0.0890(6) -0.3134(5) 0.096(3) Uani 0.4901 1 d D U P F 2
C15A C 0.3822(8) 0.1644(7) -0.2705(7) 0.065(2) Uani 0.4901 1 d D U P F 2
C73A C 0.4408(8) 0.0790(8) -0.1810(7) 0.078(3) Uani 0.4901 1 d D U P F 2
F35A F 0.4561(7) 0.1172(8) -0.1472(7) 0.105(3) Uani 0.4901 1 d D U P F 2
F71A F 0.3575(8) -0.0129(6) -0.1957(7) 0.111(3) Uani 0.4901 1 d D U P F 2
C81A C 0.3823(9) 0.0379(8) -0.2410(9) 0.091(3) Uani 0.4901 1 d D U P F 2
C64A C -0.0257(12) 0.2253(10) 0.4524(9) 0.116(4) Uani 0.3444 1 d D U P E 2
O8A O -0.1355(9) 0.1871(12) 0.4523(9) 0.096(4) Uani 0.3444 1 d D U P E 2
F43A F 0.0663(9) 0.0852(8) 0.3768(8) 0.088(4) Uani 0.3444 1 d D U P E 2
F45A F 0.0190(13) 0.2009(12) 0.3381(11) 0.099(5) Uani 0.3444 1 d D U P E 2
C29A C -0.0543(9) 0.1684(10) 0.4484(8) 0.083(3) Uani 0.3444 1 d D U P E 2
F15A F -0.0690(11) 0.2923(9) 0.4223(8) 0.089(4) Uani 0.3444 1 d D U P E 2
F2A F 0.0586(10) 0.1954(12) 0.4154(11) 0.141(6) Uani 0.3444 1 d D U P E 2
F33A F -0.0413(11) 0.0457(8) 0.4828(7) 0.117(5) Uani 0.3444 1 d D U P E 2
F67A F 0.0168(9) 0.0944(10) 0.5186(7) 0.125(6) Uani 0.3444 1 d D U P E 2
F17A F -0.0417(15) 0.1282(15) 0.3428(14) 0.190(9) Uani 0.3444 1 d D U P E 2
C37A C 0.0010(12) 0.1450(10) 0.3707(10) 0.125(5) Uani 0.3444 1 d D U P E 2
F69A F -0.1182(8) 0.1253(10) 0.5529(6) 0.094(3) Uani 0.3444 1 d D U P E 2
C21A C -0.0445(12) 0.1047(13) 0.4997(10) 0.099(5) Uani 0.3444 1 d D U P E 2
F13A F -0.0451(10) 0.2502(10) 0.5055(7) 0.107(4) Uani 0.3444 1 d D U P E 2
F34A F -0.4190(10) 0.3979(8) 0.3391(8) 0.094(4) Uani 0.3669 1 d D U P E 2
F40A F -0.3894(7) 0.4615(5) 0.4121(6) 0.065(3) Uani 0.3669 1 d D U P E 2
F46A F -0.4365(7) 0.3786(7) 0.4775(7) 0.089(4) Uani 0.3669 1 d D U P E 2
F54A F -0.2745(9) 0.4213(6) 0.2936(5) 0.068(3) Uani 0.3669 1 d D U P E 2
F56A F -0.4130(10) 0.2928(10) 0.3908(11) 0.106(6) Uani 0.3669 1 d D U P E 2
F64A F -0.2095(7) 0.3837(6) 0.3658(6) 0.062(3) Uani 0.3669 1 d D U P E 2
C78A C -0.3126(9) 0.3367(7) 0.3889(7) 0.060(3) Uani 0.3669 1 d D U P E 2
F21A F -0.3283(9) 0.3861(8) 0.4823(7) 0.081(4) Uani 0.3669 1 d D U P E 2
F11A F -0.3130(9) 0.2989(8) 0.2975(6) 0.080(3) Uani 0.3669 1 d D U P E 2
F23A F -0.1875(7) 0.3107(7) 0.2956(5) 0.078(3) Uani 0.3669 1 d D U P E 2
O7A O -0.2807(7) 0.2688(5) 0.4204(6) 0.073(3) Uani 0.3669 1 d D U P E 2
C17A C -0.3698(10) 0.3935(8) 0.4377(9) 0.073(4) Uani 0.3669 1 d D U P E 2
C35A C -0.2432(9) 0.3647(9) 0.3325(7) 0.063(3) Uani 0.3669 1 d D U P E 2
C9A C -0.3651(10) 0.3313(10) 0.3525(9) 0.075(4) Uani 0.3669 1 d D U P E 2
O1A O -0.1904(9) 0.1482(9) 0.3560(7) 0.053(3) Uani 0.3852 1 d D U P E 2
F16A F -0.1871(10) 0.0599(13) 0.2467(8) 0.082(4) Uani 0.3852 1 d D U P E 2
F22A F -0.1606(10) 0.1837(8) 0.2142(6) 0.087(3) Uani 0.3852 1 d D U P E 2
C56A C -0.1375(10) 0.0997(8) 0.3092(7) 0.073(3) Uani 0.3852 1 d D U P E 2
F66A F -0.2740(10) 0.1350(10) 0.3270(9) 0.121(6) Uani 0.3852 1 d D U P E 2
F19A F -0.0512(9) 0.0852(9) 0.1969(6) 0.109(4) Uani 0.3852 1 d D U P E 2
F41A F -0.2177(13) 0.0223(9) 0.3517(8) 0.121(6) Uani 0.3852 1 d D U P E 2
F53A F -0.0609(8) 0.1722(9) 0.2470(7) 0.098(3) Uani 0.3852 1 d D U P E 2
F29A F -0.1234(11) 0.0038(7) 0.3994(7) 0.109(5) Uani 0.3852 1 d D U P E 2
C55A C -0.1033(11) 0.1369(11) 0.2401(7) 0.079(4) Uani 0.3852 1 d D U P E 2
F31A F -0.0610(8) -0.0311(6) 0.2984(7) 0.089(3) Uani 0.3852 1 d D U P E 2
C2A C -0.2065(13) 0.0765(10) 0.3036(9) 0.089(4) Uani 0.3852 1 d D U P E 2
F65A F -0.0157(11) 0.0328(11) 0.3276(10) 0.124(5) Uani 0.3852 1 d D U P E 2
C41A C -0.0855(13) 0.0233(10) 0.3327(9) 0.088(4) Uani 0.3852 1 d D U P E 2
F12A F -0.3036(7) 0.2060(7) 0.5866(6) 0.058(3) Uani 0.3515 1 d D U P E 2
F20A F -0.3985(8) 0.1604(7) 0.6457(5) 0.078(3) Uani 0.3515 1 d D U P E 2
F24A F -0.4339(8) 0.1068(8) 0.5600(7) 0.071(3) Uani 0.3515 1 d D U P E 2
F26A F -0.4062(6) 0.2363(5) 0.5573(5) 0.055(2) Uani 0.3515 1 d D U P E 2
C30A C -0.3026(8) 0.1141(7) 0.5411(7) 0.051(3) Uani 0.3515 1 d D U P E 2
O6A O -0.2410(8) 0.1313(7) 0.4914(6) 0.058(3) Uani 0.3515 1 d D U P E 2
F62A F -0.3297(10) 0.0343(7) 0.4973(8) 0.081(3) Uani 0.3515 1 d D U P E 2
F68A F -0.3713(9) 0.1525(8) 0.4630(6) 0.060(3) Uani 0.3515 1 d D U P E 2
F70A F -0.2419(9) 0.0575(8) 0.6249(7) 0.078(3) Uani 0.3515 1 d D U P E 2
C76A C -0.3545(9) 0.1803(8) 0.5843(8) 0.048(3) Uani 0.3515 1 d D U P E 2
F9A F -0.3295(8) 0.0172(6) 0.6265(6) 0.082(3) Uani 0.3515 1 d D U P E 2
F3A F -0.2059(9) -0.0083(6) 0.5455(7) 0.081(3) Uani 0.3515 1 d D U P E 2
C3A C -0.3610(10) 0.1032(9) 0.5161(8) 0.064(4) Uani 0.3515 1 d D U P E 2
C71A C -0.2680(10) 0.0445(8) 0.5836(8) 0.063(3) Uani 0.3515 1 d D U P E 2
Ag3 Ag -0.0924(4) 0.5006(4) 0.6183(2) 0.095(3) Uani 0.11 1 d . U P A 3
C48A C -0.3119(19) 0.2756(19) 0.7028(14) 0.047(4) Uani 0.1667 1 d D U P A 2
H48A H -0.293405 0.260486 0.660088 0.056 Uiso 0.1667 1 calc R U P A 2
C40A C -0.3857(14) 0.3355(17) 0.7279(14) 0.041(4) Uani 0.1667 1 d D U P A 2
C32A C -0.395(2) 0.330(2) 0.7990(14) 0.045(4) Uani 0.1667 1 d D U P A 2
H32A H -0.441246 0.360522 0.831041 0.054 Uiso 0.1667 1 calc R U P A 2
C38A C -0.325(2) 0.2734(19) 0.8103(14) 0.050(4) Uani 0.1667 1 d D U P A 2
H38A H -0.315315 0.258170 0.851490 0.060 Uiso 0.1667 1 calc R U P A 2
C50A C -0.2697(17) 0.2413(12) 0.7478(13) 0.046(4) Uani 0.1667 1 d D U P A 2
Al1 Al -0.2903(7) 0.1807(6) 0.4017(5) 0.035(3) Uani 0.130(5) 1 d . . P E 3
Al4 Al 0.2947(7) 0.1740(7) -0.0879(7) 0.035(4) Uani 0.103(5) 1 d . . P F 3
AgG Ag -0.3930(7) 0.5445(9) 0.8694(4) 0.0460(13) Uani 0.42(4) 1 d . . P A 2
F10A F -0.0532(12) 0.2691(11) -0.1491(12) 0.086(4) Uani 0.208(4) 1 d D U P F 2
F14A F 0.1102(16) 0.0564(11) -0.1250(14) 0.121(7) Uani 0.208(4) 1 d D U P F 2
F28A F 0.0043(15) 0.2791(14) -0.0843(11) 0.100(6) Uani 0.208(4) 1 d D U P F 2
F38A F 0.1393(14) 0.1140(11) -0.2433(13) 0.074(4) Uani 0.208(4) 1 d D U P F 2
F44A F 0.0373(16) 0.2087(17) -0.2462(15) 0.132(8) Uani 0.208(4) 1 d D U P F 2
F58A F -0.0055(15) 0.1191(14) -0.1389(14) 0.104(5) Uani 0.208(4) 1 d D U P F 2
C72A C 0.0836(11) 0.1844(10) -0.1569(9) 0.068(3) Uani 0.208(4) 1 d D U P F 2
F5A F 0.0416(15) 0.3137(11) -0.1898(12) 0.081(4) Uani 0.208(4) 1 d D U P F 2
O3A O 0.1590(10) 0.1682(10) -0.1508(9) 0.043(3) Uani 0.208(4) 1 d D U P F 2
F27A F 0.009(2) 0.1422(16) -0.0570(11) 0.109(7) Uani 0.208(4) 1 d D U P F 2
F57A F 0.1485(16) 0.2326(13) -0.2647(13) 0.110(7) Uani 0.208(4) 1 d D U P F 2
C53A C 0.0180(13) 0.2635(11) -0.1457(12) 0.073(4) Uani 0.208(4) 1 d D U P F 2
C59A C 0.0458(14) 0.1276(12) -0.1167(12) 0.084(4) Uani 0.208(4) 1 d D U P F 2
C65A C 0.1041(16) 0.1845(12) -0.2337(11) 0.095(5) Uani 0.208(4) 1 d D U P F 2
Ag4 Ag -0.0854(3) 0.4465(7) 0.6269(4) 0.0373(16) Uani 0.12 1 d . U P A 4

loop_
_atom_site_aniso_label
_atom_site_aniso_U_11
_atom_site_aniso_U_22
_atom_site_aniso_U_33
_atom_site_aniso_U_23
_atom_site_aniso_U_13
_atom_site_aniso_U_12
Ag1 0.0313(8) 0.0326(11) 0.0225(6) -0.0006(4) -0.0026(5) -0.0163(7)
Ag2 0.078(2) 0.0482(13) 0.0247(7) 0.0036(9) -0.0121(9) -0.0226(13)
Fe1 0.0284(3) 0.0254(3) 0.0239(3) -0.00153(19) -0.0082(2) -0.0137(2)
Fe4 0.0335(3) 0.0408(3) 0.0286(3) 0.0041(2) -0.0104(2) -0.0235(3)
Fe2 0.0392(4) 0.0290(4) 0.0218(4) -0.0033(3) -0.0121(3) -0.0140(3)
Fe3 0.0443(6) 0.0370(6) 0.0346(6) -0.0039(5) -0.0006(5) -0.0187(5)
P1 0.0289(5) 0.0371(6) 0.0243(5) 0.0009(4) -0.0084(4) -0.0130(4)
P4 0.0327(5) 0.0296(5) 0.0315(5) -0.0061(4) -0.0109(4) -0.0113(4)
P6 0.0330(5) 0.0512(7) 0.0310(5) -0.0122(5) -0.0081(4) -0.0203(5)
P8 0.0393(6) 0.0445(6) 0.0224(5) -0.0024(4) -0.0062(4) -0.0195(5)
P10 0.0373(6) 0.0427(6) 0.0384(6) -0.0047(5) -0.0034(5) -0.0261(5)
P12 0.0455(9) 0.0336(10) 0.0246(10) -0.0030(7) -0.0104(8) -0.0219(8)
P14 0.0488(7) 0.0409(6) 0.0346(6) 0.0014(5) -0.0107(5) -0.0260(6)
P16 0.0459(7) 0.0538(7) 0.0274(5) -0.0025(5) -0.0050(5) -0.0292(6)
P18 0.0554(13) 0.0357(10) 0.0288(12) 0.0042(8) -0.0205(10) -0.0224(9)
P20 0.0422(9) 0.0481(10) 0.0262(9) -0.0019(7) -0.0134(8) -0.0213(8)
P5 0.0716(9) 0.0736(10) 0.0283(6) -0.0082(6) -0.0025(6) -0.0536(8)
P11 0.0369(7) 0.0616(9) 0.0553(8) 0.0094(7) -0.0139(6) -0.0301(6)
P3 0.0705(10) 0.0984(12) 0.0373(7) 0.0187(7) -0.0263(7) -0.0654(10)
Al0K 0.0254(7) 0.0187(6) 0.0315(7) -0.0026(5) -0.0088(5) -0.0064(5)
P13 0.0485(14) 0.0333(17) 0.0410(14) -0.0002(11) -0.0159(11) -0.0251(14)
P7 0.0620(11) 0.0544(11) 0.0225(8) -0.0064(7) -0.0081(8) -0.0276(9)
P15 0.0376(9) 0.0565(10) 0.0352(9) -0.0112(9) -0.0061(8) -0.0121(7)
Al 0.0269(7) 0.0496(10) 0.0215(7) -0.0030(6) -0.0066(5) -0.0124(6)
P2 0.0433(17) 0.050(3) 0.0342(19) -0.0093(16) -0.0146(12) -0.0059(18)
P17 0.067(2) 0.079(3) 0.094(4) -0.035(3) -0.018(3) -0.035(2)
P9 0.131(5) 0.078(3) 0.045(2) 0.0124(18) -0.035(2) -0.066(3)
P19 0.074(3) 0.050(2) 0.179(5) 0.020(2) -0.069(3) -0.039(2)
F1 0.038(4) 0.062(5) 0.070(5) 0.005(4) -0.025(4) -0.026(3)
F4 0.059(6) 0.037(3) 0.106(8) -0.014(4) -0.047(6) -0.014(4)
C1 0.0270(18) 0.0288(19) 0.0257(17) -0.0047(14) -0.0067(14) -0.0095(15)
C4 0.0278(18) 0.0280(19) 0.0277(18) -0.0010(14) -0.0082(15) -0.0117(15)
F6 0.072(6) 0.075(5) 0.061(5) 0.003(4) -0.041(4) -0.011(5)
C6 0.042(2) 0.027(2) 0.046(2) -0.0003(17) -0.021(2) -0.0142(18)
C8 0.036(2) 0.035(2) 0.043(2) 0.0055(18) -0.0166(18) -0.0214(18)
F8 0.063(5) 0.045(5) 0.088(8) -0.009(5) -0.044(5) 0.010(4)
O1 0.104(6) 0.072(5) 0.048(4) -0.028(4) -0.006(4) -0.025(4)
C10 0.036(2) 0.044(2) 0.038(2) 0.0102(19) -0.0119(18) -0.026(2)
C12 0.039(2) 0.039(2) 0.046(3) -0.0005(19) -0.017(2) -0.022(2)
C14 0.033(2) 0.039(2) 0.035(2) -0.0040(17) -0.0148(17) -0.0174(18)
C16 0.050(3) 0.046(3) 0.034(2) -0.0058(18) -0.018(2) -0.023(2)
C18 0.036(2) 0.0278(19) 0.036(2) -0.0072(16) -0.0131(17) -0.0096(17)
C20 0.041(2) 0.030(2) 0.032(2) 0.0039(16) -0.0153(17) -0.0167(18)
F10 0.094(4) 0.076(3) 0.119(5) 0.008(3) -0.082(4) -0.021(3)
C22 0.041(2) 0.047(3) 0.043(2) -0.017(2) -0.012(2) -0.016(2)
F12 0.082(4) 0.089(5) 0.060(4) -0.033(4) -0.014(3) -0.041(3)
F14 0.098(4) 0.062(3) 0.075(3) -0.003(3) 0.000(3) -0.039(3)
F16 0.120(9) 0.099(5) 0.065(5) -0.039(4) -0.026(5) -0.022(6)
F18 0.058(3) 0.025(2) 0.091(5) 0.008(3) -0.044(3) -0.018(2)
C24 0.103(4) 0.031(3) 0.050(3) 0.003(3) -0.047(3) -0.019(3)
F20 0.076(4) 0.074(4) 0.032(2) 0.001(2) -0.006(2) -0.034(3)
F22 0.101(6) 0.064(4) 0.041(3) 0.003(3) -0.016(3) -0.028(4)
C26 0.059(3) 0.046(3) 0.041(2) 0.000(2) -0.014(2) -0.037(2)
F24 0.096(5) 0.079(5) 0.093(5) 0.004(4) -0.036(4) -0.064(4)
C28 0.040(2) 0.053(3) 0.046(3) 0.020(2) -0.022(2) -0.032(2)
F26 0.051(3) 0.068(4) 0.057(3) -0.015(3) -0.001(3) -0.008(3)
C30 0.048(3) 0.041(3) 0.036(3) -0.007(2) -0.010(2) -0.026(2)
C32 0.050(3) 0.039(3) 0.027(3) -0.003(2) -0.009(2) -0.022(2)
C34 0.042(3) 0.046(3) 0.050(3) 0.008(2) -0.027(2) -0.022(2)
F28 0.126(5) 0.043(3) 0.103(4) -0.012(3) -0.040(4) -0.019(3)
F30 0.100(5) 0.059(4) 0.067(4) -0.008(3) -0.042(4) -0.032(4)
F32 0.074(4) 0.027(2) 0.067(3) 0.007(2) -0.040(3) -0.020(3)
C36 0.051(3) 0.027(3) 0.062(3) -0.002(3) -0.022(3) -0.020(3)
C38 0.063(3) 0.038(2) 0.032(3) -0.001(2) -0.013(3) -0.026(2)
F34 0.058(4) 0.082(4) 0.091(5) 0.020(4) -0.038(4) -0.035(3)
C40 0.047(3) 0.038(2) 0.032(3) -0.010(2) -0.009(2) -0.023(2)
F36 0.081(6) 0.079(7) 0.115(8) -0.017(6) -0.026(6) -0.003(5)
C42 0.039(2) 0.042(3) 0.050(3) 0.003(2) -0.018(2) -0.020(2)
O4 0.130(5) 0.039(3) 0.057(3) 0.007(3) -0.048(3) -0.048(3)
C44 0.064(4) 0.061(3) 0.055(3) 0.008(3) -0.038(3) -0.025(3)
C46 0.080(4) 0.084(4) 0.044(3) -0.009(3) -0.028(3) -0.043(4)
F38 0.095(4) 0.048(3) 0.088(4) -0.009(3) 0.000(3) -0.005(3)
C48 0.057(3) 0.040(3) 0.039(3) -0.014(3) -0.013(3) -0.020(2)
F40 0.072(4) 0.053(3) 0.084(4) -0.013(3) -0.021(3) -0.015(3)
F42 0.125(8) 0.109(7) 0.080(9) 0.025(7) -0.005(7) -0.032(7)
C50 0.060(3) 0.030(2) 0.043(3) -0.007(2) -0.016(3) -0.018(2)
C52 0.048(3) 0.052(3) 0.067(4) 0.004(3) -0.028(3) -0.008(3)
F44 0.142(5) 0.081(4) 0.117(5) -0.035(3) -0.067(4) -0.038(4)
O6 0.048(3) 0.052(3) 0.052(3) -0.003(3) 0.007(3) -0.016(3)
F46 0.061(3) 0.063(4) 0.051(3) -0.001(3) 0.006(3) -0.023(3)
F48 0.068(4) 0.070(5) 0.094(5) -0.021(4) -0.042(4) -0.005(4)
C54 0.066(3) 0.029(2) 0.068(4) 0.004(2) -0.032(3) -0.022(2)
C56 0.079(4) 0.076(4) 0.037(3) -0.018(3) -0.014(3) -0.023(3)
F50 0.066(4) 0.054(4) 0.060(4) -0.001(3) -0.032(3) -0.026(3)
F52 0.048(3) 0.054(4) 0.087(5) -0.032(3) -0.020(3) -0.012(3)
F54 0.068(4) 0.067(4) 0.089(5) 0.032(3) -0.035(4) -0.030(3)
C58 0.059(4) 0.056(3) 0.061(4) -0.023(3) -0.024(3) -0.004(3)
F56 0.104(6) 0.055(4) 0.092(5) -0.001(4) -0.020(5) -0.036(5)
F58 0.045(3) 0.143(6) 0.127(6) -0.009(5) -0.004(3) -0.024(3)
F60 0.095(6) 0.089(7) 0.102(6) 0.014(7) -0.019(5) -0.044(6)
C60 0.044(3) 0.038(3) 0.087(5) 0.002(3) -0.027(3) -0.009(2)
C62 0.057(4) 0.058(4) 0.125(7) 0.015(4) -0.053(4) -0.018(3)
F62 0.141(6) 0.103(5) 0.071(5) -0.039(4) -0.022(5) -0.061(5)
C64 0.084(5) 0.148(6) 0.097(6) -0.015(6) -0.036(5) -0.054(5)
F64 0.077(5) 0.098(6) 0.104(6) 0.004(5) -0.033(4) -0.049(5)
C66 0.051(3) 0.048(3) 0.090(4) -0.021(3) 0.006(3) -0.023(3)
C68 0.103(5) 0.037(3) 0.092(5) -0.003(3) -0.047(4) -0.038(3)
F66 0.075(5) 0.114(6) 0.100(6) -0.064(4) 0.006(4) -0.044(5)
F68 0.109(7) 0.118(6) 0.096(7) 0.001(5) -0.059(5) -0.044(6)
C70 0.046(4) 0.059(5) 0.053(6) 0.022(5) -0.028(5) -0.018(4)
F70 0.065(4) 0.096(5) 0.101(6) -0.010(5) -0.047(4) -0.008(4)
C72 0.063(3) 0.047(3) 0.067(3) -0.006(2) -0.036(3) -0.027(2)
C74 0.052(3) 0.087(5) 0.073(4) -0.028(4) -0.015(3) -0.036(3)
C76 0.059(4) 0.060(4) 0.038(4) -0.012(3) -0.006(3) -0.030(3)
F72 0.049(3) 0.075(4) 0.069(4) 0.021(3) -0.020(3) -0.018(3)
C78 0.054(3) 0.053(3) 0.052(3) 0.010(3) -0.009(3) -0.019(3)
F9 0.105(5) 0.044(3) 0.066(4) 0.003(3) -0.017(4) -0.013(3)
F37 0.164(7) 0.034(3) 0.081(5) 0.002(3) -0.075(5) -0.038(4)
F19 0.097(5) 0.112(5) 0.040(3) -0.016(4) 0.004(3) -0.039(4)
C80 0.052(3) 0.039(2) 0.070(3) -0.005(2) -0.022(2) -0.013(2)
F39 0.051(4) 0.047(4) 0.132(6) -0.047(4) -0.004(4) -0.009(3)
F5 0.100(5) 0.077(4) 0.114(5) 0.039(4) -0.051(4) -0.047(4)
F41 0.154(8) 0.055(4) 0.074(5) -0.005(4) -0.009(5) -0.043(5)
C82 0.040(3) 0.063(3) 0.075(4) -0.020(3) -0.026(3) -0.018(3)
O8 0.051(3) 0.129(5) 0.064(4) 0.002(4) -0.006(3) -0.064(4)
F21 0.075(5) 0.136(8) 0.071(5) 0.019(5) -0.030(4) -0.034(5)
C84 0.054(4) 0.056(4) 0.093(5) -0.015(4) -0.012(4) -0.011(3)
C85 0.055(5) 0.091(6) 0.047(5) -0.002(4) -0.022(4) -0.040(5)
F43 0.046(4) 0.098(6) 0.213(9) -0.028(6) -0.055(5) -0.015(4)
O2 0.043(3) 0.051(4) 0.095(5) -0.040(3) 0.014(3) -0.029(3)
F11 0.088(5) 0.096(5) 0.045(3) 0.008(4) -0.015(3) -0.031(4)
F45 0.097(7) 0.115(7) 0.118(7) -0.031(6) 0.026(6) -0.061(6)
C43 0.069(4) 0.039(3) 0.105(6) 0.000(3) -0.040(4) -0.013(3)
C11 0.106(6) 0.039(3) 0.092(5) -0.003(3) -0.059(5) -0.014(3)
O5 0.090(4) 0.028(3) 0.060(4) -0.001(3) -0.032(3) -0.025(3)
C45 0.084(5) 0.030(3) 0.094(5) 0.007(3) -0.042(4) -0.017(3)
F23 0.067(4) 0.107(5) 0.050(3) 0.026(3) 0.000(3) -0.030(4)
F47 0.076(4) 0.075(4) 0.063(4) 0.009(3) -0.016(3) -0.029(4)
C23 0.158(7) 0.037(4) 0.067(5) 0.002(4) -0.069(5) -0.023(4)
C47 0.104(6) 0.050(3) 0.075(4) 0.029(3) -0.043(4) -0.051(4)
F3 0.084(5) 0.073(4) 0.079(5) -0.007(4) 0.016(4) 0.014(4)
O3 0.075(4) 0.086(4) 0.101(4) 0.008(3) -0.048(3) -0.038(3)
F49 0.073(5) 0.070(5) 0.055(4) -0.008(4) -0.009(4) -0.004(4)
F25 0.112(7) 0.096(7) 0.144(7) -0.025(6) -0.078(6) -0.031(5)
C3 0.074(4) 0.065(4) 0.060(4) -0.005(3) -0.020(3) -0.040(3)
F51 0.058(4) 0.076(5) 0.085(5) 0.009(4) -0.010(3) -0.038(4)
C49 0.108(7) 0.073(5) 0.106(7) -0.044(5) -0.057(6) 0.020(5)
C25 0.094(5) 0.049(4) 0.061(4) -0.002(4) -0.040(4) -0.016(4)
F13 0.099(6) 0.207(9) 0.096(6) -0.079(6) -0.031(5) -0.002(6)
C51 0.069(5) 0.051(4) 0.049(4) 0.005(4) -0.023(4) -0.033(4)
F53 0.143(7) 0.128(6) 0.081(5) -0.018(5) -0.006(5) -0.108(6)
F27 0.193(7) 0.079(4) 0.056(3) -0.031(3) -0.018(4) 0.005(4)
C13 0.053(3) 0.067(4) 0.087(5) 0.011(3) -0.044(3) -0.034(3)
O7 0.058(4) 0.058(3) 0.064(4) 0.010(3) -0.002(3) -0.015(3)
F55 0.041(4) 0.098(6) 0.102(6) -0.043(5) -0.016(5) -0.007(5)
F7 0.080(5) 0.037(3) 0.133(7) -0.010(4) 0.018(5) -0.032(4)
F57 0.113(5) 0.096(5) 0.085(4) -0.003(4) 0.023(4) -0.007(4)
C53 0.075(4) 0.052(3) 0.084(4) -0.003(3) -0.047(3) -0.024(3)
F29 0.114(7) 0.144(7) 0.080(6) 0.007(5) -0.054(5) 0.013(6)
C27 0.153(9) 0.030(3) 0.150(9) 0.000(4) -0.083(8) -0.026(4)
F59 0.090(6) 0.142(8) 0.109(7) 0.019(6) -0.048(6) -0.061(6)
C55 0.092(5) 0.086(5) 0.049(4) -0.018(4) -0.012(4) -0.050(4)
C7 0.099(5) 0.050(4) 0.067(5) 0.003(4) -0.029(4) -0.017(4)
C57 0.052(4) 0.044(4) 0.067(4) 0.000(4) -0.022(3) -0.017(3)
C29 0.061(3) 0.138(5) 0.074(4) 0.013(4) -0.031(3) -0.064(4)
C59 0.094(5) 0.066(5) 0.075(5) -0.014(4) -0.024(4) -0.018(4)
C15 0.081(5) 0.089(5) 0.092(5) -0.013(5) -0.006(4) -0.028(4)
F15 0.109(6) 0.129(6) 0.094(5) 0.024(5) -0.040(5) -0.059(5)
F61 0.170(7) 0.045(3) 0.082(5) 0.020(3) -0.056(5) -0.051(4)
C31 0.108(6) 0.048(4) 0.120(7) -0.003(4) -0.074(6) -0.006(4)
F31 0.111(7) 0.155(8) 0.069(5) -0.032(5) -0.001(5) 0.049(6)
C63 0.090(6) 0.047(5) 0.041(4) 0.007(4) -0.015(4) 0.008(4)
F63 0.108(6) 0.065(4) 0.076(5) 0.001(4) -0.017(4) 0.015(4)
C2 0.097(5) 0.077(4) 0.060(5) -0.007(4) -0.007(4) -0.023(4)
C65 0.080(4) 0.055(3) 0.060(3) -0.009(3) -0.025(3) -0.019(3)
F2 0.131(6) 0.149(6) 0.116(6) -0.008(5) -0.053(5) -0.089(5)
C33 0.102(7) 0.047(4) 0.043(4) 0.013(3) -0.035(4) -0.044(5)
C67 0.053(4) 0.027(4) 0.070(5) 0.006(4) -0.021(4) -0.017(4)
F65 0.079(5) 0.217(10) 0.118(7) 0.025(7) -0.049(5) -0.068(6)
F33 0.128(7) 0.136(6) 0.104(6) 0.038(5) -0.061(6) -0.042(6)
C17 0.061(4) 0.062(4) 0.060(4) 0.005(4) -0.008(4) -0.027(4)
C69 0.073(6) 0.080(7) 0.072(7) 0.019(5) -0.015(5) -0.055(6)
C35 0.058(4) 0.068(5) 0.071(5) 0.013(4) -0.016(4) -0.026(4)
C71 0.060(4) 0.058(4) 0.058(4) -0.003(4) -0.011(3) -0.015(3)
F67 0.129(6) 0.221(9) 0.084(5) -0.007(6) -0.036(5) -0.117(6)
C9 0.074(4) 0.064(4) 0.069(4) 0.012(4) -0.017(4) -0.024(4)
F17 0.144(8) 0.119(7) 0.152(9) -0.004(7) -0.043(7) -0.032(6)
C73 0.060(4) 0.067(5) 0.094(5) -0.030(4) -0.004(4) -0.018(4)
C37 0.077(4) 0.102(5) 0.097(5) 0.003(4) -0.028(4) -0.063(4)
C75 0.056(6) 0.100(9) 0.088(8) -0.004(6) -0.036(6) -0.028(6)
C19 0.092(8) 0.161(11) 0.050(6) -0.023(7) -0.036(6) -0.028(8)
F69 0.076(5) 0.217(9) 0.100(6) -0.039(6) -0.008(4) -0.065(6)
F35 0.087(6) 0.072(6) 0.191(10) -0.010(6) 0.026(7) -0.041(5)
C77 0.125(5) 0.046(4) 0.080(5) 0.008(4) -0.043(5) -0.031(4)
C39 0.187(7) 0.049(4) 0.093(6) 0.001(4) -0.075(6) -0.026(5)
C79 0.247(14) 0.081(9) 0.103(10) -0.023(8) -0.084(10) -0.012(10)
C5 0.218(13) 0.043(7) 0.120(11) 0.007(8) -0.062(10) -0.011(9)
F71 0.141(9) 0.077(6) 0.115(8) 0.028(6) -0.038(7) -0.013(6)
C81 0.078(4) 0.052(4) 0.111(5) -0.020(4) 0.002(4) -0.025(4)
C41 0.093(5) 0.118(5) 0.060(5) -0.007(5) -0.023(4) -0.004(5)
C83 0.197(11) 0.073(7) 0.118(9) 0.004(7) -0.090(9) -0.042(8)
C21 0.087(5) 0.151(6) 0.082(5) 0.008(5) -0.029(4) -0.063(5)
Ag2A 0.0526(14) 0.0385(9) 0.0284(8) -0.0034(7) -0.0011(9) -0.0242(11)
Fe3A 0.0589(12) 0.0300(8) 0.0239(8) 0.0050(7) -0.0173(9) -0.0253(8)
P13A 0.177(10) 0.051(5) 0.127(8) -0.041(5) -0.117(8) 0.043(5)
P2A 0.039(3) 0.035(3) 0.034(3) 0.0024(19) -0.0142(18) -0.010(2)
P17A 0.041(2) 0.062(4) 0.037(2) -0.006(2) -0.0109(19) -0.021(2)
P9A 0.059(3) 0.061(3) 0.025(2) -0.022(2) 0.015(2) -0.005(2)
P19A 0.052(3) 0.087(5) 0.102(5) -0.026(4) -0.032(3) -0.014(3)
C70A 0.151(7) 0.037(5) 0.078(7) 0.002(5) -0.067(6) -0.025(5)
C85A 0.178(7) 0.047(5) 0.093(6) 0.008(5) -0.071(6) -0.024(5)
C23A 0.057(6) 0.050(7) 0.033(6) 0.005(6) -0.038(6) 0.001(5)
C51A 0.076(8) 0.032(5) 0.055(7) -0.010(5) -0.037(6) -0.009(5)
C63A 0.093(7) 0.034(5) 0.053(6) 0.012(5) -0.039(5) -0.025(5)
C33A 0.044(6) 0.039(6) 0.042(6) -0.002(5) -0.022(5) -0.007(5)
C69A 0.180(14) 0.058(9) 0.116(12) 0.017(9) -0.075(11) -0.054(10)
C75A 0.178(15) 0.021(7) 0.084(12) 0.012(8) -0.046(11) -0.011(10)
C19A 0.187(11) 0.059(7) 0.119(10) -0.015(8) -0.076(9) -0.054(8)
C39A 0.069(7) 0.108(8) 0.088(8) 0.025(6) -0.022(6) -0.042(6)
C79A 0.097(11) 0.131(12) 0.103(12) 0.019(11) -0.024(10) -0.039(10)
C5A 0.067(10) 0.123(14) 0.103(13) 0.019(11) -0.045(9) -0.033(10)
C83A 0.074(8) 0.117(10) 0.097(10) 0.044(8) -0.017(8) -0.043(8)
Fe2A 0.043(2) 0.0284(18) 0.0271(19) -0.0007(16) -0.0140(17) -0.0155(15)
P12A 0.040(4) 0.041(5) 0.024(5) -0.003(4) -0.008(3) -0.020(4)
P18A 0.060(5) 0.038(5) 0.027(5) 0.003(4) -0.011(4) -0.028(4)
P20A 0.044(4) 0.049(5) 0.028(4) 0.003(4) -0.017(4) -0.018(3)
P7A 0.062(5) 0.053(5) 0.027(4) 0.003(4) -0.006(4) -0.023(4)
P15A 0.049(5) 0.065(5) 0.036(5) -0.012(5) -0.002(4) -0.016(4)
F1A 0.052(6) 0.063(7) 0.100(10) -0.002(7) -0.019(6) -0.033(5)
F4A 0.059(7) 0.055(6) 0.116(12) -0.016(7) -0.037(8) -0.025(5)
F8A 0.082(8) 0.053(8) 0.103(12) -0.004(7) -0.044(8) 0.002(6)
F18A 0.083(5) 0.047(5) 0.065(5) 0.007(4) -0.016(4) -0.027(4)
F32A 0.083(6) 0.107(8) 0.087(7) -0.023(6) -0.032(5) -0.038(6)
C36A 0.056(4) 0.030(3) 0.063(4) -0.002(3) -0.017(4) -0.019(3)
F50A 0.097(7) 0.091(7) 0.059(5) -0.012(6) -0.011(5) -0.049(7)
F52A 0.045(4) 0.030(3) 0.085(6) -0.015(3) -0.022(4) -0.013(3)
F72A 0.070(5) 0.048(4) 0.062(5) -0.012(4) 0.009(4) -0.029(4)
O5A 0.071(5) 0.031(3) 0.076(5) -0.014(4) 0.010(4) -0.023(3)
F51A 0.059(5) 0.050(4) 0.064(5) -0.015(4) 0.008(4) -0.012(4)
C57A 0.053(4) 0.037(5) 0.070(5) 0.001(4) -0.014(4) -0.019(4)
C67A 0.062(4) 0.042(5) 0.068(5) -0.003(4) -0.017(4) -0.018(4)
F6A 0.104(10) 0.065(6) 0.089(8) -0.002(7) -0.056(7) -0.009(7)
C24A 0.108(4) 0.037(3) 0.058(4) 0.003(3) -0.043(4) -0.020(3)
F30A 0.107(7) 0.043(5) 0.080(7) -0.010(5) -0.024(6) -0.026(5)
O4A 0.140(6) 0.041(5) 0.053(4) 0.001(4) -0.038(5) -0.011(5)
F48A 0.096(7) 0.040(5) 0.060(6) -0.013(4) -0.033(5) 0.016(5)
F60A 0.114(8) 0.054(7) 0.117(8) 0.003(7) -0.007(7) -0.027(7)
F37A 0.143(8) 0.073(6) 0.119(7) -0.028(6) -0.062(6) -0.026(6)
F47A 0.107(6) 0.053(5) 0.037(4) -0.005(4) -0.014(4) -0.017(5)
F25A 0.093(8) 0.081(8) 0.153(10) -0.052(7) -0.057(8) 0.000(6)
C25A 0.098(5) 0.040(5) 0.055(5) -0.003(4) -0.038(4) -0.017(4)
C7A 0.104(5) 0.051(5) 0.069(5) -0.001(4) -0.036(5) -0.010(5)
F61A 0.125(8) 0.053(5) 0.093(7) 0.011(5) -0.015(7) -0.036(6)
F63A 0.095(7) 0.035(4) 0.088(6) -0.014(4) -0.040(5) 0.005(4)
C77A 0.122(6) 0.055(5) 0.092(6) -0.011(5) -0.049(5) -0.019(5)
F36A 0.042(4) 0.111(8) 0.074(6) 0.002(5) -0.015(4) -0.039(5)
F42A 0.146(9) 0.116(7) 0.079(8) 0.046(6) -0.040(7) -0.072(7)
C66A 0.052(3) 0.049(3) 0.090(4) -0.021(3) 0.005(3) -0.021(3)
F39A 0.077(5) 0.074(4) 0.107(5) -0.042(4) -0.018(4) -0.001(4)
O2A 0.048(4) 0.050(4) 0.091(5) -0.020(4) 0.014(4) -0.016(3)
F49A 0.094(6) 0.058(4) 0.094(6) 0.021(4) -0.028(5) -0.058(4)
F55A 0.078(6) 0.071(5) 0.100(6) 0.012(5) -0.027(5) 0.018(5)
F7A 0.087(6) 0.111(7) 0.162(9) -0.007(7) -0.025(6) -0.051(5)
F59A 0.093(5) 0.099(5) 0.075(5) -0.026(4) -0.002(4) -0.034(5)
C15A 0.057(4) 0.059(4) 0.082(5) -0.015(4) -0.006(4) -0.036(4)
C73A 0.058(4) 0.064(5) 0.086(5) -0.019(4) -0.003(4) -0.013(4)
F35A 0.051(5) 0.144(8) 0.119(7) -0.068(6) -0.016(6) -0.014(6)
F71A 0.100(5) 0.065(4) 0.142(6) -0.013(4) -0.006(5) -0.040(4)
C81A 0.074(4) 0.068(4) 0.120(5) -0.019(4) -0.013(4) -0.029(4)
C64A 0.096(6) 0.148(6) 0.099(6) 0.002(6) -0.030(5) -0.053(5)
O8A 0.073(6) 0.143(6) 0.083(6) 0.002(6) -0.022(5) -0.063(5)
F43A 0.073(8) 0.096(8) 0.079(8) -0.001(7) -0.024(6) -0.023(6)
F45A 0.095(10) 0.119(10) 0.080(8) 0.016(7) -0.033(7) -0.049(8)
C29A 0.071(4) 0.129(5) 0.078(4) 0.003(4) -0.031(4) -0.065(4)
F15A 0.093(7) 0.120(7) 0.084(7) -0.015(7) -0.048(6) -0.047(6)
F2A 0.085(9) 0.161(11) 0.143(10) 0.022(10) -0.036(8) -0.040(9)
F33A 0.150(12) 0.081(8) 0.085(9) 0.025(7) -0.011(9) -0.060(8)
F67A 0.076(8) 0.158(11) 0.062(7) 0.036(7) -0.030(6) 0.003(8)
F17A 0.152(15) 0.198(16) 0.207(17) -0.036(15) -0.070(14) -0.036(14)
C37A 0.102(6) 0.132(6) 0.114(7) 0.000(6) -0.019(6) -0.044(6)
F69A 0.065(6) 0.156(9) 0.073(6) 0.018(7) -0.027(6) -0.064(6)
C21A 0.092(6) 0.134(7) 0.067(6) 0.010(6) -0.026(6) -0.052(6)
F13A 0.123(7) 0.169(9) 0.080(7) -0.037(7) -0.035(7) -0.086(7)
F34A 0.091(7) 0.079(6) 0.107(8) 0.016(7) -0.047(7) -0.029(6)
F40A 0.067(6) 0.032(4) 0.079(7) -0.005(4) -0.016(5) -0.012(4)
F46A 0.066(6) 0.064(6) 0.087(7) -0.006(5) 0.013(5) -0.019(5)
F54A 0.095(7) 0.061(5) 0.043(5) 0.019(4) -0.023(5) -0.040(5)
F56A 0.088(9) 0.076(8) 0.117(9) 0.005(7) -0.004(9) -0.034(7)
F64A 0.055(5) 0.056(6) 0.081(6) -0.018(5) -0.017(5) -0.026(5)
C78A 0.059(4) 0.049(4) 0.057(4) 0.008(3) -0.010(4) -0.024(3)
F21A 0.083(8) 0.061(6) 0.058(6) -0.010(5) 0.005(6) -0.016(6)
F11A 0.090(7) 0.082(7) 0.070(6) -0.002(6) -0.024(6) -0.039(7)
F23A 0.073(6) 0.086(7) 0.059(6) -0.029(5) 0.026(5) -0.049(5)
O7A 0.066(5) 0.036(4) 0.069(5) 0.012(4) 0.005(4) -0.014(4)
C17A 0.066(5) 0.054(5) 0.061(5) 0.007(5) -0.001(5) -0.017(4)
C35A 0.064(5) 0.056(5) 0.060(5) 0.002(5) -0.009(4) -0.032(4)
C9A 0.076(5) 0.063(5) 0.076(5) 0.011(5) -0.019(5) -0.033(5)
O1A 0.055(5) 0.059(5) 0.044(4) -0.008(4) -0.013(4) -0.023(4)
F16A 0.068(7) 0.106(7) 0.070(8) -0.019(7) -0.034(6) -0.014(7)
F22A 0.109(8) 0.101(7) 0.051(6) -0.004(5) -0.026(6) -0.042(6)
C56A 0.085(4) 0.078(4) 0.043(4) -0.018(4) -0.014(4) -0.017(4)
F66A 0.086(8) 0.102(9) 0.108(10) -0.032(7) 0.020(8) -0.013(7)
F19A 0.114(9) 0.120(9) 0.060(6) -0.051(7) 0.019(6) -0.036(8)
F41A 0.159(11) 0.072(7) 0.085(9) -0.007(6) 0.016(8) -0.056(8)
F53A 0.082(7) 0.121(8) 0.095(7) -0.045(6) 0.000(6) -0.049(6)
F29A 0.122(9) 0.073(7) 0.086(8) -0.002(6) -0.031(7) -0.002(7)
C55A 0.089(5) 0.089(6) 0.049(5) -0.022(5) -0.007(5) -0.030(5)
F31A 0.098(8) 0.071(6) 0.089(7) -0.047(6) -0.040(6) 0.004(6)
C2A 0.099(6) 0.075(5) 0.062(6) -0.016(5) -0.006(6) -0.018(6)
F65A 0.103(9) 0.140(9) 0.104(9) -0.026(8) -0.057(7) 0.004(8)
C41A 0.093(6) 0.091(5) 0.057(5) -0.016(5) -0.026(5) -0.009(5)
F12A 0.062(6) 0.061(6) 0.058(6) -0.018(5) -0.017(5) -0.025(5)
F20A 0.097(6) 0.068(6) 0.045(5) -0.012(5) 0.006(5) -0.034(5)
F24A 0.075(7) 0.077(7) 0.074(6) 0.005(7) -0.017(6) -0.056(6)
F26A 0.046(5) 0.043(5) 0.054(5) -0.017(4) -0.003(4) -0.004(4)
C30A 0.055(4) 0.049(3) 0.045(3) -0.006(3) -0.008(3) -0.025(3)
O6A 0.050(5) 0.047(5) 0.048(4) -0.006(4) 0.008(4) -0.017(4)
F62A 0.113(7) 0.071(6) 0.073(7) -0.021(5) -0.015(6) -0.054(6)
F68A 0.076(7) 0.084(7) 0.052(6) 0.021(5) -0.039(5) -0.059(6)
F70A 0.069(7) 0.087(7) 0.067(7) 0.008(6) -0.031(6) -0.022(6)
C76A 0.055(4) 0.051(5) 0.041(5) -0.011(4) -0.007(4) -0.027(4)
F9A 0.098(7) 0.062(6) 0.064(6) 0.020(5) -0.012(5) -0.039(5)
F3A 0.087(7) 0.051(5) 0.090(7) -0.012(5) -0.027(6) -0.013(6)
C3A 0.075(5) 0.065(5) 0.061(5) -0.006(4) -0.019(4) -0.037(4)
C71A 0.065(5) 0.054(5) 0.060(5) 0.000(4) -0.014(4) -0.023(4)
Ag3 0.067(3) 0.093(5) 0.035(2) 0.005(3) -0.008(2) 0.034(3)
C48A 0.060(6) 0.036(5) 0.043(6) -0.008(6) -0.010(6) -0.020(5)
C40A 0.052(5) 0.034(5) 0.042(6) -0.009(6) -0.006(5) -0.026(5)
C32A 0.055(5) 0.038(5) 0.037(5) -0.002(5) -0.006(5) -0.024(4)
C38A 0.060(5) 0.039(5) 0.038(5) 0.003(5) -0.008(5) -0.020(5)
C50A 0.059(6) 0.033(5) 0.041(6) -0.003(5) -0.010(5) -0.020(5)
Al1 0.039(6) 0.038(6) 0.029(5) -0.011(4) -0.003(4) -0.018(4)
Al4 0.020(6) 0.026(6) 0.038(7) 0.012(5) -0.001(5) -0.008(4)
AgG 0.0400(15) 0.057(3) 0.0298(9) -0.0016(13) -0.0013(8) -0.0192(19)
F10A 0.080(8) 0.085(8) 0.117(9) -0.029(8) -0.065(7) -0.012(7)
F14A 0.117(10) 0.080(9) 0.101(9) -0.001(9) -0.001(9) -0.017(8)
F28A 0.106(11) 0.104(11) 0.101(11) -0.040(10) -0.036(10) -0.030(10)
F38A 0.081(5) 0.075(5) 0.078(5) -0.019(4) -0.025(4) -0.036(4)
F44A 0.115(12) 0.134(13) 0.118(13) -0.018(12) -0.046(11) -0.011(12)
F58A 0.095(9) 0.121(10) 0.134(11) -0.039(9) -0.048(9) -0.048(8)
C72A 0.073(4) 0.062(4) 0.074(4) -0.006(4) -0.034(4) -0.023(4)
F5A 0.088(9) 0.064(8) 0.098(9) -0.016(8) -0.040(8) -0.022(7)
O3A 0.051(4) 0.051(4) 0.046(4) -0.017(3) -0.024(3) -0.020(3)
F27A 0.127(9) 0.077(9) 0.086(9) -0.006(9) -0.010(9) -0.031(9)
F57A 0.102(12) 0.083(11) 0.104(12) 0.006(10) -0.011(11) -0.029(10)
C53A 0.079(5) 0.062(5) 0.086(6) -0.010(5) -0.040(5) -0.022(5)
C59A 0.088(5) 0.070(5) 0.080(5) -0.007(5) -0.022(5) -0.021(5)
C65A 0.090(6) 0.078(6) 0.082(6) -0.006(6) -0.018(6) -0.013(6)
Ag4 0.027(2) 0.059(4) 0.025(2) -0.006(2) -0.0004(18) -0.022(3)

loop_
_atom_type_symbol
_atom_type_description
_atom_type_scat_dispersion_real
_atom_type_scat_dispersion_imag
_atom_type_scat_source
C C 0.0033 0.0016 'International Tables Vol C Tables 4.2.6.8 and 6.1.1.4'
H H 0.0000 0.0000 'International Tables Vol C Tables 4.2.6.8 and 6.1.1.4'
Ag Ag -0.8971 1.1015 'International Tables Vol C Tables 4.2.6.8 and 6.1.1.4'
Al Al 0.0645 0.0514 'International Tables Vol C Tables 4.2.6.8 and 6.1.1.4'
Cl Cl 0.1484 0.1585 'International Tables Vol C Tables 4.2.6.8 and 6.1.1.4'
F F 0.0171 0.0103 'International Tables Vol C Tables 4.2.6.8 and 6.1.1.4'
Fe Fe 0.3463 0.8444 'International Tables Vol C Tables 4.2.6.8 and 6.1.1.4'
O O 0.0106 0.0060 'International Tables Vol C Tables 4.2.6.8 and 6.1.1.4'
P P 0.1023 0.0942 'International Tables Vol C Tables 4.2.6.8 and 6.1.1.4'

loop_
_exptl_crystal_face_index_h
_exptl_crystal_face_index_k
_exptl_crystal_face_index_l
_exptl_crystal_face_perp_dist
1 1 2 0.0764
19 26 7 0.0304
-2 -2 -1 0.0311
2 0 1 0.0162
-2 -1 0 0.0393
-1 0 0 0.0453
0 1 0 0.0414
-1 -1 0 0.0293
0 -2 -1 0.0370
1 -2 -2 0.0339
-1 0 -1 0.0447
-2 -1 -1 0.0174
-2 1 -1 0.0298

loop_
_geom_angle_atom_site_label_1
_geom_angle_atom_site_label_2
_geom_angle_atom_site_label_3
_geom_angle
_geom_angle_site_symmetry_1
_geom_angle_site_symmetry_3
_geom_angle_publ_flag
P1 Ag1 P8 111.04(14) . 2_467 ?
P1 Ag1 P10 105.12(16) . 2_467 ?
P1 Ag1 P16 93.31(13) . . ?
P1 Ag1 P11 137.75(15) . . ?
P8 Ag1 P16 143.9(2) 2_467 . ?
P8 Ag1 P11 101.93(17) 2_467 . ?
P10 Ag1 P8 47.02(9) 2_467 2_467 ?
P10 Ag1 P16 102.11(16) 2_467 . ?
P10 Ag1 P11 78.60(15) 2_467 . ?
P12 Ag1 P1 96.9(2) . . ?
P12 Ag1 P8 96.66(14) . 2_467 ?
P12 Ag1 P10 142.31(18) . 2_467 ?
P12 Ag1 P16 106.79(19) . . ?
P12 Ag1 P11 104.92(17) . . ?
P11 Ag1 P16 46.02(7) . . ?
P5 Ag2 P7 114.31(18) . . ?
P5 Ag2 P2 111.46(17) . . ?
P2 Ag2 P7 106.59(19) . . ?
P1 Fe1 P4 52.80(4) . . ?
P1 Fe1 P6 53.12(4) . . ?
P1 Fe1 P8 91.92(4) . . ?
P1 Fe1 P10 91.44(5) . . ?
P6 Fe1 P4 94.01(5) . . ?
P6 Fe1 P10 53.18(4) . . ?
P8 Fe1 P4 53.12(4) . . ?
P8 Fe1 P6 94.36(5) . . ?
P8 Fe1 P10 54.19(4) . . ?
P10 Fe1 P4 93.26(5) . . ?
C1 Fe1 P1 96.65(12) . . ?
C1 Fe1 P4 113.05(11) . . ?
C1 Fe1 P6 112.51(11) . . ?
C1 Fe1 P8 151.50(11) . . ?
C1 Fe1 P10 151.88(12) . . ?
C1 Fe1 C4 39.79(15) . . ?
C1 Fe1 C6 66.66(17) . . ?
C1 Fe1 C20 66.49(17) . . ?
C4 Fe1 P1 115.87(11) . . ?
C4 Fe1 P4 96.18(11) . . ?
C4 Fe1 P6 152.11(11) . . ?
C4 Fe1 P8 112.48(11) . . ?
C4 Fe1 P10 151.16(11) . . ?
C6 Fe1 P1 151.74(14) . . ?
C6 Fe1 P4 153.80(13) . . ?
C6 Fe1 P6 110.52(13) . . ?
C6 Fe1 P8 113.74(14) . . ?
C6 Fe1 P10 94.26(13) . . ?
C6 Fe1 C4 66.40(16) . . ?
C18 Fe1 P1 113.04(13) . . ?
C18 Fe1 P4 152.00(13) . . ?
C18 Fe1 P6 92.79(13) . . ?
C18 Fe1 P8 152.96(13) . . ?
C18 Fe1 P10 112.39(13) . . ?
C18 Fe1 C1 39.94(16) . . ?
C18 Fe1 C4 66.88(16) . . ?
C18 Fe1 C6 39.77(18) . . ?
C18 Fe1 C20 66.55(18) . . ?
C20 Fe1 P1 154.93(12) . . ?
C20 Fe1 P4 115.00(12) . . ?
C20 Fe1 P6 149.31(12) . . ?
C20 Fe1 P8 95.39(13) . . ?
C20 Fe1 P10 112.24(12) . . ?
C20 Fe1 C4 39.49(15) . . ?
C20 Fe1 C6 39.34(17) . . ?
P16 Fe4 P14 53.14(5) . . ?
P16 Fe4 P11 54.38(5) . . ?
P16 Fe4 P3 94.52(5) . . ?
P5 Fe4 P14 52.81(5) . . ?
P5 Fe4 P16 91.77(5) . . ?
P5 Fe4 P11 91.00(6) . . ?
P5 Fe4 P3 52.90(7) . . ?
P11 Fe4 P14 93.34(5) . . ?
P3 Fe4 P14 94.12(6) . . ?
P3 Fe4 P11 53.06(6) . . ?
C8 Fe4 P14 95.77(13) . . ?
C8 Fe4 P16 111.59(13) . . ?
C8 Fe4 P5 116.54(14) . . ?
C8 Fe4 P11 150.72(15) . . ?
C8 Fe4 P3 152.86(14) . . ?
C8 Fe4 C42 66.60(18) . . ?
C10 Fe4 P14 112.42(14) . . ?
C10 Fe4 P16 150.54(14) . . ?
C10 Fe4 P5 97.11(15) . . ?
C10 Fe4 P11 152.58(14) . . ?
C10 Fe4 P3 113.22(14) . . ?
C10 Fe4 C8 39.81(18) . . ?
C10 Fe4 C12 66.4(2) . . ?
C10 Fe4 C28 39.62(19) . . ?
C10 Fe4 C42 66.8(2) . . ?
C12 Fe4 P14 115.41(14) . . ?
C12 Fe4 P16 95.20(14) . . ?
C12 Fe4 P5 155.88(14) . . ?
C12 Fe4 P11 111.78(14) . . ?
C12 Fe4 P3 148.68(14) . . ?
C12 Fe4 C8 39.69(19) . . ?
C12 Fe4 C42 39.05(19) . . ?
C28 Fe4 P14 151.15(16) . . ?
C28 Fe4 P16 153.27(17) . . ?
C28 Fe4 P5 113.30(17) . . ?
C28 Fe4 P11 113.37(14) . . ?
C28 Fe4 P3 93.61(14) . . ?
C28 Fe4 C8 66.45(18) . . ?
C28 Fe4 C12 65.9(2) . . ?
C28 Fe4 C42 39.7(2) . . ?
C42 Fe4 P14 153.99(15) . . ?
C42 Fe4 P16 113.85(15) . . ?
C42 Fe4 P5 151.63(15) . . ?
C42 Fe4 P11 94.26(14) . . ?
C42 Fe4 P3 110.27(15) . . ?
P12 Fe2 P18 52.90(10) . . ?
P12 Fe2 P20 52.97(9) . . ?
P12 Fe2 P7 91.92(10) . . ?
P12 Fe2 P15 90.96(11) . . ?
P20 Fe2 P18 93.97(11) . . ?
P20 Fe2 P15 52.99(7) . . ?
P7 Fe2 P18 53.20(9) . . ?
P7 Fe2 P20 94.16(8) . . ?
P7 Fe2 P15 53.81(8) . . ?
P15 Fe2 P18 92.84(11) . . ?
C32 Fe2 P12 96.1(2) . . ?
C32 Fe2 P18 111.1(2) . . ?
C32 Fe2 P20 113.74(19) . . ?
C32 Fe2 P7 149.93(18) . . ?
C32 Fe2 P15 154.28(18) . . ?
C32 Fe2 C38 39.2(2) . . ?
C32 Fe2 C40 40.0(2) . . ?
C32 Fe2 C50 66.3(3) . . ?
C38 Fe2 P12 111.2(2) . . ?
C38 Fe2 P18 149.0(2) . . ?
C38 Fe2 P20 93.6(2) . . ?
C38 Fe2 P7 155.49(19) . . ?
C38 Fe2 P15 115.4(2) . . ?
C38 Fe2 C40 66.5(3) . . ?
C38 Fe2 C50 40.0(2) . . ?
C40 Fe2 P12 116.5(2) . . ?
C40 Fe2 P18 95.4(2) . . ?
C40 Fe2 P20 153.65(17) . . ?
C40 Fe2 P7 111.14(17) . . ?
C40 Fe2 P15 150.44(18) . . ?
C40 Fe2 C50 66.1(3) . . ?
C48 Fe2 P12 155.9(2) . . ?
C48 Fe2 P18 116.4(2) . . ?
C48 Fe2 P20 147.97(19) . . ?
C48 Fe2 P7 96.2(2) . . ?
C48 Fe2 P15 112.1(2) . . ?
C48 Fe2 C32 66.3(3) . . ?
C48 Fe2 C38 66.0(3) . . ?
C48 Fe2 C40 39.6(2) . . ?
C48 Fe2 C50 38.6(3) . . ?
C50 Fe2 P12 150.0(2) . . ?
C50 Fe2 P18 154.8(2) . . ?
C50 Fe2 P20 110.2(2) . . ?
C50 Fe2 P7 115.70(19) . . ?
C50 Fe2 P15 96.0(2) . . ?
P13 Fe3 P2 51.81(17) . . ?
P13 Fe3 P17 92.67(18) . . ?
P2 Fe3 P17 52.1(2) . . ?
P9 Fe3 P13 57.36(16) . . ?
P9 Fe3 P2 93.4(2) . . ?
P9 Fe3 P17 92.7(2) . . ?
P9 Fe3 P19 57.0(2) . . ?
P9 Fe3 C70 127.2(4) . . ?
P9 Fe3 C23 131.3(5) . . ?
P9 Fe3 C51 96.2(3) . . ?
P9 Fe3 C63 161.6(4) . . ?
P9 Fe3 C33 97.4(3) . . ?
P19 Fe3 P13 98.78(15) . . ?
P19 Fe3 P2 91.8(2) . . ?
P19 Fe3 P17 50.5(2) . . ?
C70 Fe3 P13 101.9(4) . . ?
C70 Fe3 P2 110.4(3) . . ?
C70 Fe3 P17 139.2(4) . . ?
C70 Fe3 P19 156.1(3) . . ?
C23 Fe3 P13 168.4(6) . . ?
C23 Fe3 P2 127.7(4) . . ?
C23 Fe3 P17 94.4(5) . . ?
C23 Fe3 P19 92.8(6) . . ?
C23 Fe3 C70 66.9(7) . . ?
C23 Fe3 C51 65.6(5) . . ?
C51 Fe3 P13 108.2(3) . . ?
C51 Fe3 P2 145.6(3) . . ?
C51 Fe3 P17 159.0(3) . . ?
C51 Fe3 P19 121.0(3) . . ?
C51 Fe3 C70 40.1(4) . . ?
C63 Fe3 P13 129.6(4) . . ?
C63 Fe3 P2 103.6(3) . . ?
C63 Fe3 P17 103.3(4) . . ?
C63 Fe3 P19 128.3(5) . . ?
C63 Fe3 C70 39.6(5) . . ?
C63 Fe3 C23 39.5(6) . . ?
C63 Fe3 C51 65.7(4) . . ?
C63 Fe3 C33 66.6(4) . . ?
C33 Fe3 P13 140.2(3) . . ?
C33 Fe3 P2 167.6(3) . . ?
C33 Fe3 P17 121.0(3) . . ?
C33 Fe3 P19 89.0(3) . . ?
C33 Fe3 C70 67.3(4) . . ?
C33 Fe3 C23 39.9(4) . . ?
C33 Fe3 C51 38.9(4) . . ?
Fe1 P1 Ag1 157.93(13) . . ?
Fe1 P1 AgG 153.5(4) . . ?
P4 P1 Ag1 129.11(12) . . ?
P4 P1 Fe1 64.68(4) . . ?
P4 P1 P6 111.48(6) . . ?
P4 P1 AgG 133.3(3) . . ?
P6 P1 Ag1 115.15(10) . . ?
P6 P1 Fe1 64.15(5) . . ?
P6 P1 AgG 112.3(3) . . ?
P1 P4 Fe1 62.52(4) . . ?
P1 P4 P8 106.42(6) . . ?
P8 P4 Fe1 63.02(5) . . ?
P1 P6 Fe1 62.73(4) . . ?
P1 P6 P10 105.96(6) . . ?
P10 P6 Fe1 63.63(5) . . ?
Ag1 P8 AgG 4.2(3) 2_467 2_467 ?
Fe1 P8 Ag1 113.81(11) . 2_467 ?
Fe1 P8 AgG 116.0(2) . 2_467 ?
P4 P8 Ag1 97.70(10) . 2_467 ?
P4 P8 Fe1 63.86(4) . . ?
P4 P8 P10 107.77(6) . . ?
P4 P8 AgG 95.4(2) . 2_467 ?
P10 P8 Ag1 64.91(12) . 2_467 ?
P10 P8 Fe1 63.18(5) . . ?
P10 P8 AgG 68.9(3) . 2_467 ?
Ag1 P10 AgG 1.6(2) 2_467 2_467 ?
Fe1 P10 Ag1 115.78(9) . 2_467 ?
Fe1 P10 AgG 114.16(18) . 2_467 ?
P6 P10 Ag1 98.78(11) . 2_467 ?
P6 P10 Fe1 63.20(4) . . ?
P6 P10 P8 108.29(7) . . ?
P6 P10 AgG 98.00(16) . 2_467 ?
P8 P10 Ag1 68.07(9) . 2_467 ?
P8 P10 Fe1 62.64(5) . . ?
P8 P10 AgG 66.92(16) . 2_467 ?
Fe2 P12 Ag1 152.93(19) . . ?
P18 P12 Ag1 128.28(19) . . ?
P18 P12 Fe2 64.90(11) . . ?
P20 P12 Ag1 117.65(17) . . ?
P20 P12 Fe2 64.47(10) . . ?
P20 P12 P18 111.85(16) . . ?
P16 P14 Fe4 62.91(5) . . ?
P5 P14 Fe4 62.59(6) . . ?
P5 P14 P16 106.15(9) . . ?
Fe4 P16 Ag1 115.90(10) . . ?
Fe4 P16 AgG 115.48(15) . . ?
P14 P16 Ag1 97.86(13) . . ?
P14 P16 Fe4 63.95(5) . . ?
P14 P16 P11 107.65(8) . . ?
P14 P16 AgG 93.4(3) . . ?
P11 P16 Ag1 66.95(11) . . ?
P11 P16 Fe4 63.08(5) . . ?
P11 P16 AgG 69.9(3) . . ?
P12 P18 Fe2 62.20(11) . . ?
P12 P18 P7 105.97(16) . . ?
P7 P18 Fe2 62.95(10) . . ?
P12 P20 Fe2 62.55(10) . . ?
P12 P20 P15 105.61(13) . . ?
P15 P20 Fe2 63.71(8) . . ?
Fe4 P5 Ag2 155.22(12) . . ?
Fe4 P5 Ag2A 161.97(9) . . ?
Fe4 P5 Ag3 134.7(3) . . ?
Fe4 P5 Ag4 153.1(2) . . ?
P14 P5 Ag2 134.37(11) . . ?
P14 P5 Fe4 64.60(5) . . ?
P14 P5 Ag2A 123.36(12) . . ?
P14 P5 Ag3 135.54(17) . . ?
P14 P5 Ag4 123.3(2) . . ?
P3 P5 Ag2 109.85(10) . . ?
P3 P5 Fe4 64.28(7) . . ?
P3 P5 P14 111.88(9) . . ?
P3 P5 Ag2A 119.34(12) . . ?
P3 P5 Ag3 112.35(15) . . ?
P3 P5 Ag4 123.0(2) . . ?
Fe4 P11 Ag1 115.57(13) . . ?
Fe4 P11 AgG 112.0(3) . . ?
P16 P11 Ag1 67.03(10) . . ?
P16 P11 Fe4 62.54(5) . . ?
P16 P11 AgG 65.55(16) . . ?
P3 P11 Ag1 100.06(13) . . ?
P3 P11 Fe4 63.45(6) . . ?
P3 P11 P16 108.52(9) . . ?
P3 P11 AgG 96.9(3) . . ?
P5 P3 Fe4 62.81(6) . . ?
P5 P3 P11 105.69(8) . . ?
P11 P3 Fe4 63.49(6) . . ?
O4 Al0K O2 103.7(5) . . ?
O4 Al0K O5 110.0(3) . . ?
O4 Al0K O3 109.3(4) . . ?
O2 Al0K O5 93.7(4) . . ?
O3 Al0K O2 129.6(4) . . ?
O3 Al0K O5 109.0(4) . . ?
O5A Al0K O2A 135.0(5) . . ?
O4A Al0K O5A 107.3(6) . . ?
O4A Al0K O2A 105.8(6) . . ?
O3A Al0K O5A 114.7(8) . . ?
O3A Al0K O4A 110.7(9) . . ?
O3A Al0K O2A 79.9(7) . . ?
P2 P13 Fe3 64.41(17) . . ?
P2 P13 P9 98.8(2) . . ?
P9 P13 Fe3 51.68(18) . . ?
Fe2 P7 Ag2 118.45(9) . . ?
P18 P7 Ag2 86.99(14) . . ?
P18 P7 Fe2 63.85(11) . . ?
P18 P7 P15 107.65(13) . . ?
P15 P7 Ag2 78.33(10) . . ?
P15 P7 Fe2 63.36(8) . . ?
P20 P15 Fe2 63.30(8) . . ?
P20 P15 P7 108.83(12) . . ?
P7 P15 Fe2 62.83(8) . . ?
O1 Al O6 116.4(6) . . ?
O1 Al O8 101.7(6) . . ?
O1 Al O7 113.5(6) . . ?
O6 Al O8 117.4(4) . . ?
O6 Al O7 108.7(4) . . ?
O8 Al O7 97.7(4) . . ?
O8A Al O7A 114.4(10) . . ?
O8A Al O1A 135.1(9) . . ?
O8A Al O6A 91.4(8) . . ?
O7A Al O1A 103.4(8) . . ?
O7A Al O6A 104.4(6) . . ?
O1A Al O6A 102.1(8) . . ?
Fe3 P2 Ag2 160.7(3) . . ?
P13 P2 Ag2 127.6(3) . . ?
P13 P2 Fe3 63.78(17) . . ?
P13 P2 P17 112.9(3) . . ?
P17 P2 Ag2 114.1(3) . . ?
P17 P2 Fe3 66.4(2) . . ?
P2 P17 Fe3 61.50(18) . . ?
P19 P17 Fe3 59.45(19) . . ?
P19 P17 P2 106.5(3) . . ?
Fe3 P9 P13 71.0(2) . . ?
Fe3 P9 P19 69.2(2) . . ?
P19 P9 P13 116.3(3) . . ?
P17 P19 Fe3 70.1(2) . . ?
P17 P19 P9 105.1(3) . . ?
P9 P19 Fe3 53.85(19) . . ?
Fe1 C1 H1 124.2 . . ?
C4 C1 Fe1 71.8(2) . . ?
C4 C1 H1 125.7 . . ?
C18 C1 Fe1 69.9(2) . . ?
C18 C1 H1 125.7 . . ?
C18 C1 C4 108.6(4) . . ?
C1 C4 Fe1 68.5(2) . . ?
C1 C4 C14 126.4(4) . . ?
C14 C4 Fe1 136.0(3) . . ?
C20 C4 Fe1 69.1(2) . . ?
C20 C4 C1 106.4(4) . . ?
C20 C4 C14 126.2(4) . . ?
C18 C6 Fe1 68.4(2) . . ?
C18 C6 C54 126.3(4) . . ?
C20 C6 Fe1 69.2(2) . . ?
C20 C6 C18 106.9(4) . . ?
C20 C6 C54 126.1(4) . . ?
C54 C6 Fe1 135.2(4) . . ?
C10 C8 Fe4 68.4(2) . . ?
C10 C8 C12 106.1(4) . . ?
C10 C8 C34 126.8(5) . . ?
C12 C8 Fe4 69.3(2) . . ?
C12 C8 C34 126.2(4) . . ?
C34 C8 Fe4 135.2(3) . . ?
C56 O1 Al 159.4(13) . . ?
Fe4 C10 H10 123.7 . . ?
C8 C10 Fe4 71.8(2) . . ?
C8 C10 H10 125.8 . . ?
C28 C10 Fe4 70.3(3) . . ?
C28 C10 C8 108.4(5) . . ?
C28 C10 H10 125.8 . . ?
Fe4 C12 H12 123.8 . . ?
C8 C12 Fe4 71.0(3) . . ?
C8 C12 H12 124.8 . . ?
C42 C12 Fe4 72.0(3) . . ?
C42 C12 C8 110.3(4) . . ?
C42 C12 H12 124.8 . . ?
C4 C14 C16 112.2(4) . . ?
C4 C14 C26 111.1(4) . . ?
C4 C14 C82 105.1(4) . . ?
C16 C14 C26 110.4(4) . . ?
C16 C14 C82 108.4(4) . . ?
C26 C14 C82 109.4(4) . . ?
C14 C16 H16A 109.5 . . ?
C14 C16 H16B 109.5 . . ?
C14 C16 H16C 109.5 . . ?
H16A C16 H16B 109.5 . . ?
H16A C16 H16C 109.5 . . ?
H16B C16 H16C 109.5 . . ?
Fe1 C18 H18 123.8 . . ?
C1 C18 Fe1 70.1(2) . . ?
C1 C18 C6 108.3(4) . . ?
C1 C18 H18 125.8 . . ?
C6 C18 Fe1 71.8(3) . . ?
C6 C18 H18 125.8 . . ?
Fe1 C20 H20 123.5 . . ?
C4 C20 Fe1 71.4(2) . . ?
C4 C20 H20 125.2 . . ?
C6 C20 Fe1 71.5(3) . . ?
C6 C20 C4 109.7(4) . . ?
C6 C20 H20 125.2 . . ?
C40 C22 C74 104.5(5) . . ?
C46 C22 C40 114.4(5) . . ?
C46 C22 C58 111.8(5) . . ?
C46 C22 C74 107.8(5) . . ?
C46 C22 C40A 98.0(12) . . ?
C58 C22 C40 109.9(4) . . ?
C58 C22 C74 108.0(5) . . ?
C40A C22 C58 122.2(12) . . ?
C40A C22 C74 108.1(16) . . ?
O4 C24 C25 111.9(8) . . ?
O4 C24 C7 104.8(10) . . ?
O4 C24 C77 110.4(8) . . ?
C25 C24 C7 109.9(8) . . ?
C25 C24 C77 110.8(11) . . ?
C7 C24 C77 108.7(9) . . ?
C14 C26 H26A 109.5 . . ?
C14 C26 H26B 109.5 . . ?
C14 C26 H26C 109.5 . . ?
H26A C26 H26B 109.5 . . ?
H26A C26 H26C 109.5 . . ?
H26B C26 H26C 109.5 . . ?
Fe4 C28 H28 124.0 . . ?
C10 C28 Fe4 70.0(2) . . ?
C10 C28 H28 125.3 . . ?
C10 C28 C42 109.4(4) . . ?
C42 C28 Fe4 72.2(3) . . ?
C42 C28 H28 125.3 . . ?
O6 C30 C76 105.9(7) . . ?
O6 C30 C3 110.2(7) . . ?
O6 C30 C71 109.5(7) . . ?
C3 C30 C76 107.7(7) . . ?
C71 C30 C76 110.9(7) . . ?
C71 C30 C3 112.4(7) . . ?
Fe2 C32 H32 124.3 . . ?
C38 C32 Fe2 70.9(4) . . ?
C38 C32 H32 125.6 . . ?
C38 C32 C40 108.7(5) . . ?
C40 C32 Fe2 70.8(4) . . ?
C40 C32 H32 125.6 . . ?
C8 C34 C44 112.0(4) . . ?
C8 C34 C52 111.4(4) . . ?
C8 C34 C13 104.7(4) . . ?
C44 C34 C52 112.1(5) . . ?
C44 C34 C13 107.5(5) . . ?
C52 C34 C13 108.8(5) . . ?
C80 C36 C67 108.3(7) . . ?
O5 C36 C80 113.7(7) . . ?
O5 C36 C57 111.1(8) . . ?
O5 C36 C67 107.1(8) . . ?
C57 C36 C80 107.3(7) . . ?
C57 C36 C67 109.3(8) . . ?
Fe2 C38 H38 125.0 . . ?
C32 C38 Fe2 69.9(4) . . ?
C32 C38 H38 126.2 . . ?
C32 C38 C50 107.7(5) . . ?
C50 C38 Fe2 70.5(3) . . ?
C50 C38 H38 126.2 . . ?
C22 C40 Fe2 135.4(5) . . ?
C32 C40 Fe2 69.2(4) . . ?
C32 C40 C22 127.0(5) . . ?
C48 C40 Fe2 68.2(4) . . ?
C48 C40 C22 126.5(5) . . ?
C48 C40 C32 105.5(5) . . ?
C12 C42 Fe4 69.0(3) . . ?
C12 C42 C28 105.7(4) . . ?
C12 C42 C60 126.1(5) . . ?
C28 C42 Fe4 68.0(3) . . ?
C28 C42 C60 127.0(5) . . ?
C60 C42 Fe4 136.8(4) . . ?
C24 O4 Al0K 150.0(6) . . ?
C34 C44 H44A 109.5 . . ?
C34 C44 H44B 109.5 . . ?
C34 C44 H44C 109.5 . . ?
H44A C44 H44B 109.5 . . ?
H44A C44 H44C 109.5 . . ?
H44B C44 H44C 109.5 . . ?
C22 C46 H46A 109.5 . . ?
C22 C46 H46B 109.5 . . ?
C22 C46 H46C 109.5 . . ?
H46A C46 H46B 109.5 . . ?
H46A C46 H46C 109.5 . . ?
H46B C46 H46C 109.5 . . ?
Fe2 C48 H48 121.9 . . ?
C40 C48 Fe2 72.2(4) . . ?
C40 C48 H48 124.3 . . ?
C50 C48 Fe2 73.0(4) . . ?
C50 C48 C40 111.3(5) . . ?
C50 C48 H48 124.3 . . ?
C38 C50 Fe2 69.4(3) . . ?
C38 C50 C11 121.8(6) . . ?
C48 C50 Fe2 68.4(4) . . ?
C48 C50 C38 106.6(5) . . ?
C48 C50 C11 130.6(6) . . ?
C11 C50 Fe2 135.4(5) . . ?
C34 C52 H52A 109.5 . . ?
C34 C52 H52B 109.5 . . ?
C34 C52 H52C 109.5 . . ?
H52A C52 H52B 109.5 . . ?
H52A C52 H52C 109.5 . . ?
H52B C52 H52C 109.5 . . ?
C30 O6 Al 146.5(6) . . ?
C6 C54 C68 111.7(5) . . ?
C6 C54 C45 105.4(5) . . ?
C6 C54 C47 112.6(5) . . ?
C45 C54 C68 109.1(5) . . ?
C45 C54 C47 108.3(5) . . ?
C47 C54 C68 109.7(5) . . ?
O1 C56 C55 108.9(10) . . ?
O1 C56 C2 108.8(10) . . ?
O1 C56 C41 112.2(10) . . ?
C55 C56 C2 105.8(8) . . ?
C41 C56 C55 115.5(11) . . ?
C41 C56 C2 105.2(11) . . ?
C22 C58 H58A 109.5 . . ?
C22 C58 H58B 109.5 . . ?
C22 C58 H58C 109.5 . . ?
H58A C58 H58B 109.5 . . ?
H58A C58 H58C 109.5 . . ?
H58B C58 H58C 109.5 . . ?
C42 C60 C62 111.6(6) . . ?
C42 C60 C43 104.5(5) . . ?
C62 C60 C43 108.2(5) . . ?
C84 C60 C42 112.0(5) . . ?
C84 C60 C62 110.3(6) . . ?
C84 C60 C43 110.0(6) . . ?
C60 C62 H62A 109.5 . . ?
C60 C62 H62B 109.5 . . ?
C60 C62 H62C 109.5 . . ?
H62A C62 H62B 109.5 . . ?
H62A C62 H62C 109.5 . . ?
H62B C62 H62C 109.5 . . ?
F13 C64 C29 109.8(14) . . ?
F13 C64 F15 112.5(15) . . ?
F13 C64 F2 118.7(18) . . ?
F15 C64 C29 106.2(14) . . ?
F2 C64 C29 109.8(13) . . ?
F2 C64 F15 98.8(12) . . ?
O2 C66 C15 115.1(10) . . ?
O2 C66 C73 97.9(9) . . ?
O2 C66 C81 105.5(9) . . ?
C15 C66 C73 111.1(9) . . ?
C81 C66 C15 119.6(10) . . ?
C81 C66 C73 105.1(9) . . ?
C54 C68 H68A 109.5 . . ?
C54 C68 H68B 109.5 . . ?
C54 C68 H68C 109.5 . . ?
H68A C68 H68B 109.5 . . ?
H68A C68 H68C 109.5 . . ?
H68B C68 H68C 109.5 . . ?
C85 C70 Fe3 129.0(8) . . ?
C51 C70 Fe3 67.1(6) . . ?
C51 C70 C85 116.0(10) . . ?
C63 C70 Fe3 66.0(6) . . ?
C63 C70 C85 142.1(11) . . ?
C63 C70 C51 101.9(9) . . ?
O3 C72 C53 112.3(6) . . ?
O3 C72 C59 104.4(8) . . ?
O3 C72 C65 114.4(7) . . ?
C53 C72 C65 107.3(7) . . ?
C59 C72 C53 109.7(7) . . ?
C59 C72 C65 108.7(7) . . ?
C22 C74 H74A 109.5 . . ?
C22 C74 H74B 109.5 . . ?
C22 C74 H74C 109.5 . . ?
H74A C74 H74B 109.5 . . ?
H74A C74 H74C 109.5 . . ?
H74B C74 H74C 109.5 . . ?
F12 C76 F20 107.6(8) . . ?
F12 C76 F26 105.5(9) . . ?
F12 C76 C30 112.5(7) . . ?
F20 C76 C30 111.2(8) . . ?
F26 C76 F20 108.2(7) . . ?
F26 C76 C30 111.5(7) . . ?
O7 C78 C17 110.1(9) . . ?
O7 C78 C35 107.1(8) . . ?
O7 C78 C9 116.9(9) . . ?
C17 C78 C35 108.9(9) . . ?
C17 C78 C9 106.0(9) . . ?
C9 C78 C35 107.7(8) . . ?
F4 C80 F8 105.5(12) . . ?
F4 C80 C36 115.1(9) . . ?
F4 C80 F50 111.9(8) . . ?
F8 C80 C36 107.8(10) . . ?
F50 C80 F8 106.0(7) . . ?
F50 C80 C36 110.0(6) . . ?
F4A C80 C36A 109.4(14) . . ?
F4A C80 F50A 103.8(10) . . ?
F8A C80 F4A 108.3(17) . . ?
F8A C80 C36A 115.3(17) . . ?
F8A C80 F50A 110.4(12) . . ?
F50A C80 C36A 109.0(8) . . ?
C14 C82 H82A 109.5 . . ?
C14 C82 H82B 109.5 . . ?
C14 C82 H82C 109.5 . . ?
H82A C82 H82B 109.5 . . ?
H82A C82 H82C 109.5 . . ?
H82B C82 H82C 109.5 . . ?
C29 O8 Al 146.8(8) . . ?
C60 C84 H84A 109.5 . . ?
C60 C84 H84B 109.5 . . ?
C60 C84 H84C 109.5 . . ?
H84A C84 H84B 109.5 . . ?
H84A C84 H84C 109.5 . . ?
H84B C84 H84C 109.5 . . ?
C70 C85 C75 103.7(10) . . ?
C70 C85 C19 104.5(10) . . ?
C69 C85 C70 121.5(9) . . ?
C69 C85 C75 109.2(9) . . ?
C69 C85 C19 110.2(11) . . ?
C19 C85 C75 106.8(9) . . ?
C66 O2 Al0K 149.7(8) . . ?
C60 C43 H43A 109.5 . . ?
C60 C43 H43B 109.5 . . ?
C60 C43 H43C 109.5 . . ?
H43A C43 H43B 109.5 . . ?
H43A C43 H43C 109.5 . . ?
H43B C43 H43C 109.5 . . ?
C50 C11 C49 109.2(6) . . ?
C50 C11 C27 104.6(7) . . ?
C27 C11 C49 105.6(7) . . ?
C31 C11 C50 116.5(6) . . ?
C31 C11 C49 107.0(8) . . ?
C31 C11 C27 113.3(7) . . ?
C31 C11 C50A 121.5(14) . . ?
C50A C11 C49 90.2(12) . . ?
C50A C11 C27 114.6(15) . . ?
C36 O5 Al0K 148.6(7) . . ?
C54 C45 H45A 109.5 . . ?
C54 C45 H45B 109.5 . . ?
C54 C45 H45C 109.5 . . ?
H45A C45 H45B 109.5 . . ?
H45A C45 H45C 109.5 . . ?
H45B C45 H45C 109.5 . . ?
C63 C23 Fe3 69.0(7) . . ?
C63 C23 C33 107.1(11) . . ?
C63 C23 C39 124.0(14) . . ?
C33 C23 Fe3 69.6(7) . . ?
C33 C23 C39 126.5(13) . . ?
C39 C23 Fe3 140.1(15) . . ?
C54 C47 H47A 109.5 . . ?
C54 C47 H47B 109.5 . . ?
C54 C47 H47C 109.5 . . ?
H47A C47 H47B 109.5 . . ?
H47A C47 H47C 109.5 . . ?
H47B C47 H47C 109.5 . . ?
C72 O3 Al0K 158.8(7) . . ?
F24 C3 C30 112.5(8) . . ?
F24 C3 F62 103.6(9) . . ?
F24 C3 F68 107.8(10) . . ?
F62 C3 C30 109.2(8) . . ?
F68 C3 C30 113.4(9) . . ?
F68 C3 F62 109.9(10) . . ?
C11 C49 H49A 109.5 . . ?
C11 C49 H49B 109.5 . . ?
C11 C49 H49C 109.5 . . ?
H49A C49 H49B 109.5 . . ?
H49A C49 H49C 109.5 . . ?
H49B C49 H49C 109.5 . . ?
F30 C25 C24 108.6(10) . . ?
F48 C25 C24 111.4(9) . . ?
F48 C25 F30 109.6(10) . . ?
F48 C25 F47 108.8(11) . . ?
F47 C25 C24 111.2(9) . . ?
F47 C25 F30 107.1(9) . . ?
Fe3 C51 H51 124.5 . . ?
C70 C51 Fe3 72.8(6) . . ?
C70 C51 H51 124.3 . . ?
C33 C51 Fe3 69.9(6) . . ?
C33 C51 C70 111.4(9) . . ?
C33 C51 H51 124.3 . . ?
C34 C13 H13A 109.5 . . ?
C34 C13 H13B 109.5 . . ?
C34 C13 H13C 109.5 . . ?
H13A C13 H13B 109.5 . . ?
H13A C13 H13C 109.5 . . ?
H13B C13 H13C 109.5 . . ?
C78 O7 Al 147.0(7) . . ?
F10 C53 F28 106.0(8) . . ?
F10 C53 C72 113.3(6) . . ?
F28 C53 C72 108.7(8) . . ?
F5 C53 F10 108.6(8) . . ?
F5 C53 F28 106.6(7) . . ?
F5 C53 C72 113.1(7) . . ?
C11 C27 H27A 109.5 . . ?
C11 C27 H27B 109.5 . . ?
C11 C27 H27C 109.5 . . ?
H27A C27 H27B 109.5 . . ?
H27A C27 H27C 109.5 . . ?
H27B C27 H27C 109.5 . . ?
F22 C55 C56 113.2(9) . . ?
F22 C55 F19 107.7(9) . . ?
F22 C55 F53 105.5(12) . . ?
F19 C55 C56 109.6(11) . . ?
F53 C55 C56 111.1(9) . . ?
F53 C55 F19 109.6(10) . . ?
F6 C7 C24 113.8(11) . . ?
F6 C7 F60 105.8(12) . . ?
F6 C7 F63 111.7(11) . . ?
F60 C7 C24 108.1(10) . . ?
F63 C7 C24 109.2(10) . . ?
F63 C7 F60 108.1(13) . . ?
F1 C57 C36 110.9(10) . . ?
F52 C57 F1 109.5(11) . . ?
F52 C57 C36 112.8(9) . . ?
F52 C57 F51 108.6(9) . . ?
F51 C57 F1 106.8(10) . . ?
F51 C57 C36 108.0(8) . . ?
C64 C29 C37 108.5(9) . . ?
O8 C29 C64 114.7(11) . . ?
O8 C29 C37 95.2(9) . . ?
O8 C29 C21 117.9(9) . . ?
C21 C29 C64 102.9(12) . . ?
C21 C29 C37 117.9(11) . . ?
F14 C59 C72 108.3(8) . . ?
F58 C59 F14 108.1(10) . . ?
F58 C59 C72 112.3(9) . . ?
F27 C59 F14 105.0(9) . . ?
F27 C59 F58 107.4(10) . . ?
F27 C59 C72 115.3(11) . . ?
F42 C15 C66 105.1(11) . . ?
F42 C15 F59 109.9(14) . . ?
C66 C15 F59 103.4(9) . . ?
F49 C15 F42 99.9(11) . . ?
F49 C15 C66 122.3(11) . . ?
F49 C15 F59 115.4(11) . . ?
C11 C31 H31A 109.5 . . ?
C11 C31 H31B 109.5 . . ?
C11 C31 H31C 109.5 . . ?
H31A C31 H31B 109.5 . . ?
H31A C31 H31C 109.5 . . ?
H31B C31 H31C 109.5 . . ?
Fe3 C63 H63 121.5 . . ?
C70 C63 Fe3 74.5(7) . . ?
C70 C63 H63 124.1 . . ?
C23 C63 Fe3 71.5(9) . . ?
C23 C63 C70 111.9(10) . . ?
C23 C63 H63 124.1 . . ?
F16 C2 C56 111.3(11) . . ?
F16 C2 F66 105.5(12) . . ?
F16 C2 F41 110.1(11) . . ?
F66 C2 C56 113.0(10) . . ?
F41 C2 C56 106.0(11) . . ?
F41 C2 F66 111.1(12) . . ?
F38 C65 C72 110.2(7) . . ?
F38 C65 F57 104.3(7) . . ?
F44 C65 F38 107.9(8) . . ?
F44 C65 C72 112.5(7) . . ?
F44 C65 F57 117.1(9) . . ?
F57 C65 C72 104.5(7) . . ?
Fe3 C33 H33 123.6 . . ?
C23 C33 Fe3 70.6(7) . . ?
C23 C33 H33 126.2 . . ?
C51 C33 Fe3 71.2(5) . . ?
C51 C33 C23 107.5(10) . . ?
C51 C33 H33 126.2 . . ?
F18 C67 C36 111.3(9) . . ?
F18 C67 F72 107.2(9) . . ?
F32 C67 F18 109.0(8) . . ?
F32 C67 C36 110.8(8) . . ?
F32 C67 F72 109.0(9) . . ?
F72 C67 C36 109.3(8) . . ?
F40 C17 F46 108.3(9) . . ?
F40 C17 C78 115.7(11) . . ?
F40 C17 F21 111.0(10) . . ?
F46 C17 C78 112.0(9) . . ?
F46 C17 F21 104.5(10) . . ?
F21 C17 C78 104.8(9) . . ?
C85 C69 H69A 109.5 . . ?
C85 C69 H69B 109.5 . . ?
C85 C69 H69C 109.5 . . ?
H69A C69 H69B 109.5 . . ?
H69A C69 H69C 109.5 . . ?
H69B C69 H69C 109.5 . . ?
F54 C35 F64 109.9(12) . . ?
F54 C35 C78 112.1(8) . . ?
F54 C35 F23 107.8(9) . . ?
F64 C35 C78 108.3(9) . . ?
F23 C35 F64 110.5(9) . . ?
F23 C35 C78 108.2(10) . . ?
F70 C71 C30 113.1(8) . . ?
F70 C71 F9 105.5(9) . . ?
F9 C71 C30 111.2(9) . . ?
F3 C71 C30 113.8(9) . . ?
F3 C71 F70 108.7(10) . . ?
F3 C71 F9 103.8(8) . . ?
F34 C9 C78 112.1(10) . . ?
F56 C9 F34 108.8(10) . . ?
F56 C9 C78 107.1(9) . . ?
F56 C9 F11 108.4(11) . . ?
F11 C9 F34 109.5(10) . . ?
F11 C9 C78 110.7(9) . . ?
F36 C73 C66 112.6(12) . . ?
F36 C73 F35 110.3(11) . . ?
F55 C73 F36 122.9(14) . . ?
F55 C73 C66 99.3(10) . . ?
F55 C73 F35 103.0(11) . . ?
F35 C73 C66 107.3(11) . . ?
F43 C37 C29 107.7(10) . . ?
F43 C37 F17 105.6(12) . . ?
F45 C37 F43 106.1(11) . . ?
F45 C37 C29 116.1(11) . . ?
F45 C37 F17 118.0(14) . . ?
F17 C37 C29 102.5(10) . . ?
C85 C75 H75A 109.5 . . ?
C85 C75 H75B 109.5 . . ?
C85 C75 H75C 109.5 . . ?
H75A C75 H75B 109.5 . . ?
H75A C75 H75C 109.5 . . ?
H75B C75 H75C 109.5 . . ?
C85 C19 H19A 109.5 . . ?
C85 C19 H19B 109.5 . . ?
C85 C19 H19C 109.5 . . ?
H19A C19 H19B 109.5 . . ?
H19A C19 H19C 109.5 . . ?
H19B C19 H19C 109.5 . . ?
F37 C77 C24 114.2(13) . . ?
F37 C77 F25 110.3(12) . . ?
F37 C77 F61 105.8(10) . . ?
F25 C77 C24 109.4(10) . . ?
F25 C77 F61 111.0(14) . . ?
F61 C77 C24 106.0(10) . . ?
C23 C39 C79 111.9(12) . . ?
C23 C39 C5 108.3(15) . . ?
C23 C39 C83 109.9(15) . . ?
C5 C39 C79 114.5(14) . . ?
C83 C39 C79 110.3(15) . . ?
C83 C39 C5 101.3(13) . . ?
C39 C79 H79A 109.5 . . ?
C39 C79 H79B 109.5 . . ?
C39 C79 H79C 109.5 . . ?
H79A C79 H79B 109.5 . . ?
H79A C79 H79C 109.5 . . ?
H79B C79 H79C 109.5 . . ?
C39 C5 H5A 109.5 . . ?
C39 C5 H5B 109.5 . . ?
C39 C5 H5C 109.5 . . ?
H5A C5 H5B 109.5 . . ?
H5A C5 H5C 109.5 . . ?
H5B C5 H5C 109.5 . . ?
F39 C81 C66 115.3(10) . . ?
F39 C81 F7 108.7(10) . . ?
F39 C81 F71 106.9(11) . . ?
F7 C81 C66 112.4(10) . . ?
F7 C81 F71 97.2(11) . . ?
F71 C81 C66 114.7(11) . . ?
F29 C41 C56 109.9(12) . . ?
F31 C41 C56 112.4(12) . . ?
F31 C41 F29 112.1(15) . . ?
F31 C41 F65 101.4(14) . . ?
F65 C41 C56 112.3(15) . . ?
F65 C41 F29 108.6(14) . . ?
C39 C83 H83A 109.5 . . ?
C39 C83 H83B 109.5 . . ?
C39 C83 H83C 109.5 . . ?
H83A C83 H83B 109.5 . . ?
H83A C83 H83C 109.5 . . ?
H83B C83 H83C 109.5 . . ?
F33 C21 C29 116.0(14) . . ?
F33 C21 F67 108.8(12) . . ?
F33 C21 F69 112.9(12) . . ?
F67 C21 C29 110.5(11) . . ?
F67 C21 F69 101.0(13) . . ?
F69 C21 C29 106.6(11) . . ?
P2A Ag2A P5 97.0(2) . . ?
P9A Ag2A P5 90.26(15) 2_566 . ?
P19A Ag2A P5 147.0(2) 2_566 . ?
P19A Ag2A P2A 88.9(3) 2_566 . ?
P7A Ag2A P5 115.5(3) . . ?
P7A Ag2A P2A 89.1(3) . . ?
P7A Ag2A P15A 51.7(3) . . ?
P15A Ag2A P5 116.8(3) . . ?
P15A Ag2A P2A 135.6(4) . . ?
P13A Fe3A P19A 88.9(4) . . ?
P2A Fe3A P13A 53.5(3) . . ?
P2A Fe3A P19A 83.0(3) . . ?
P17A Fe3A P13A 95.1(3) . . ?
P17A Fe3A P2A 51.1(3) . . ?
P17A Fe3A P19A 50.7(2) . . ?
C70A Fe3A P13A 152.2(7) . . ?
C70A Fe3A P2A 150.7(5) . . ?
C70A Fe3A P17A 112.4(7) . . ?
C70A Fe3A P19A 104.8(9) . . ?
C23A Fe3A P13A 92.6(6) . . ?
C23A Fe3A P2A 117.9(5) . . ?
C23A Fe3A P17A 154.0(4) . . ?
C23A Fe3A P19A 154.5(4) . . ?
C23A Fe3A C70A 64.7(10) . . ?
C23A Fe3A C51A 65.7(7) . . ?
C23A Fe3A C63A 39.1(4) . . ?
C23A Fe3A C33A 39.3(4) . . ?
C51A Fe3A P13A 146.4(5) . . ?
C51A Fe3A P2A 112.8(4) . . ?
C51A Fe3A P17A 95.4(5) . . ?
C51A Fe3A P19A 122.0(4) . . ?
C51A Fe3A C70A 39.1(5) . . ?
C51A Fe3A C63A 65.7(6) . . ?
C51A Fe3A C33A 39.9(4) . . ?
C63A Fe3A P13A 113.7(5) . . ?
C63A Fe3A P2A 156.7(5) . . ?
C63A Fe3A P17A 149.9(4) . . ?
C63A Fe3A P19A 118.2(5) . . ?
C63A Fe3A C70A 38.5(5) . . ?
C63A Fe3A C33A 66.4(6) . . ?
C33A Fe3A P13A 107.2(5) . . ?
C33A Fe3A P2A 97.2(4) . . ?
C33A Fe3A P17A 114.8(4) . . ?
C33A Fe3A P19A 160.2(4) . . ?
C33A Fe3A C70A 66.0(9) . . ?
Fe3A P13A P9A 75.1(4) . . ?
P2A P13A Fe3A 61.7(3) . . ?
P2A P13A P9A 109.0(6) . . ?
Fe3A P2A Ag2A 149.5(4) . . ?
P13A P2A Ag2A 130.6(5) . . ?
P13A P2A Fe3A 64.8(3) . . ?
P17A P2A Ag2A 113.9(4) . . ?
P17A P2A Fe3A 64.3(3) . . ?
P17A P2A P13A 114.7(5) . . ?
P2A P17A Fe3A 64.6(3) . . ?
P2A P17A P19A 104.6(5) . . ?
P19A P17A Fe3A 71.0(3) . . ?
P13A P9A P19A 93.0(4) . . ?
Ag2A P19A Fe3A 126.8(3) 2_566 . ?
P17A P19A Fe3A 58.3(3) . . ?
P17A P19A P9A 115.6(5) . . ?
P9A P19A Fe3A 71.6(3) . . ?
C85A C70A Fe3A 140(2) . . ?
C51A C70A Fe3A 66.0(12) . . ?
C51A C70A C85A 124.1(15) . . ?
C63A C70A Fe3A 67.5(12) . . ?
C63A C70A C85A 129.1(16) . . ?
C63A C70A C51A 105.5(14) . . ?
C70A C85A C69A 109.4(18) . . ?
C70A C85A C75A 104(2) . . ?
C70A C85A C19A 109.6(18) . . ?
C69A C85A C75A 116.0(17) . . ?
C69A C85A C19A 105.6(18) . . ?
C75A C85A C19A 112.5(19) . . ?
C63A C23A Fe3A 72.0(10) . . ?
C63A C23A C33A 111.0(13) . . ?
C63A C23A C39A 132.8(14) . . ?
C33A C23A Fe3A 72.2(8) . . ?
C33A C23A C39A 102.5(14) . . ?
C39A C23A Fe3A 152.5(13) . . ?
Fe3A C51A H51A 124.8 . . ?
C70A C51A Fe3A 74.9(14) . . ?
C70A C51A H51A 124.8 . . ?
C33A C51A Fe3A 71.7(8) . . ?
C33A C51A C70A 110.2(13) . . ?
C33A C51A H51A 124.8 . . ?
Fe3A C63A H63A 125.8 . . ?
C70A C63A Fe3A 74.0(14) . . ?
C70A C63A H63A 125.8 . . ?
C23A C63A Fe3A 69.0(9) . . ?
C23A C63A C70A 108.3(14) . . ?
C23A C63A H63A 125.8 . . ?
C23A C33A Fe3A 68.5(9) . . ?
C23A C33A C51A 104.5(12) . . ?
C23A C33A C83A 78.8(11) . . ?
C51A C33A Fe3A 68.4(8) . . ?
C51A C33A C83A 167.7(14) . . ?
C83A C33A Fe3A 123.3(10) . . ?
C85A C69A H69D 109.5 . . ?
C85A C69A H69E 109.5 . . ?
C85A C69A H69F 109.5 . . ?
H69D C69A H69E 109.5 . . ?
H69D C69A H69F 109.5 . . ?
H69E C69A H69F 109.5 . . ?
C85A C75A H75D 109.5 . . ?
C85A C75A H75E 109.5 . . ?
C85A C75A H75F 109.5 . . ?
H75D C75A H75E 109.5 . . ?
H75D C75A H75F 109.5 . . ?
H75E C75A H75F 109.5 . . ?
C85A C19A H19D 109.5 . . ?
C85A C19A H19E 109.5 . . ?
C85A C19A H19F 109.5 . . ?
H19D C19A H19E 109.5 . . ?
H19D C19A H19F 109.5 . . ?
H19E C19A H19F 109.5 . . ?
C23A C39A C79A 111(2) . . ?
C23A C39A C5A 108.8(18) . . ?
C23A C39A C83A 90.2(15) . . ?
C79A C39A C5A 115.0(18) . . ?
C79A C39A C83A 118.8(19) . . ?
C83A C39A C5A 110.6(17) . . ?
C39A C79A H79D 109.5 . . ?
C39A C79A H79E 109.5 . . ?
C39A C79A H79F 109.5 . . ?
H79D C79A H79E 109.5 . . ?
H79D C79A H79F 109.5 . . ?
H79E C79A H79F 109.5 . . ?
C39A C5A H5AA 109.5 . . ?
C39A C5A H5AB 109.5 . . ?
C39A C5A H5AC 109.5 . . ?
H5AA C5A H5AB 109.5 . . ?
H5AA C5A H5AC 109.5 . . ?
H5AB C5A H5AC 109.5 . . ?
C33A C83A H83D 115.0 . . ?
C33A C83A H83E 115.0 . . ?
C39A C83A C33A 81.8(13) . . ?
C39A C83A H83D 115.0 . . ?
C39A C83A H83E 115.0 . . ?
H83D C83A H83E 112.0 . . ?
P12A Fe2A P18A 52.7(5) . . ?
P12A Fe2A P20A 53.1(4) . . ?
P12A Fe2A P7A 92.2(5) . . ?
P12A Fe2A P15A 93.0(5) . . ?
P18A Fe2A P20A 93.1(5) . . ?
P7A Fe2A P18A 53.1(4) . . ?
P7A Fe2A P20A 93.6(4) . . ?
P7A Fe2A P15A 53.9(4) . . ?
P15A Fe2A P18A 93.7(6) . . ?
P15A Fe2A P20A 53.8(4) . . ?
C48A Fe2A P12A 147.3(10) . . ?
C48A Fe2A P18A 130.3(8) . . ?
C48A Fe2A P20A 136.3(7) . . ?
C48A Fe2A P7A 114.9(10) . . ?
C48A Fe2A P15A 117.4(8) . . ?
C48A Fe2A C40A 41.4(8) . . ?
C48A Fe2A C32A 64.8(12) . . ?
C48A Fe2A C38A 64.0(12) . . ?
C48A Fe2A C50A 40.3(8) . . ?
C40A Fe2A P12A 108.5(9) . . ?
C40A Fe2A P18A 100.6(10) . . ?
C40A Fe2A P20A 140.0(8) . . ?
C40A Fe2A P7A 124.7(9) . . ?
C40A Fe2A P15A 158.5(9) . . ?
C40A Fe2A C32A 39.8(8) . . ?
C40A Fe2A C38A 64.9(11) . . ?
C40A Fe2A C50A 69.2(11) . . ?
C32A Fe2A P12A 83.3(11) . . ?
C32A Fe2A P18A 109.4(9) . . ?
C32A Fe2A P20A 100.2(8) . . ?
C32A Fe2A P7A 158.6(7) . . ?
C32A Fe2A P15A 146.9(7) . . ?
C32A Fe2A C38A 35.3(7) . . ?
C38A Fe2A P12A 94.2(9) . . ?
C38A Fe2A P18A 139.4(8) . . ?
C38A Fe2A P20A 80.3(10) . . ?
C38A Fe2A P7A 165.8(7) . . ?
C38A Fe2A P15A 113.1(9) . . ?
C50A Fe2A P12A 131.1(9) . . ?
C50A Fe2A P18A 169.6(11) . . ?
C50A Fe2A P20A 96.1(9) . . ?
C50A Fe2A P7A 130.8(8) . . ?
C50A Fe2A P15A 95.7(9) . . ?
C50A Fe2A C32A 64.2(11) . . ?
C50A Fe2A C38A 38.7(7) . . ?
Fe2A P12A AgG 166.1(8) . . ?
P18A P12A Fe2A 64.2(4) . . ?
P18A P12A P20A 110.2(7) . . ?
P18A P12A AgG 124.2(7) . . ?
P20A P12A Fe2A 64.3(4) . . ?
P20A P12A AgG 117.0(7) . . ?
P12A P18A Fe2A 63.1(4) . . ?
P12A P18A P7A 107.3(8) . . ?
P7A P18A Fe2A 63.2(4) . . ?
P12A P20A Fe2A 62.7(4) . . ?
P12A P20A P15A 106.6(6) . . ?
P15A P20A Fe2A 62.6(4) . . ?
Fe2A P7A Ag2A 113.0(4) . . ?
P18A P7A Ag2A 98.1(7) . . ?
P18A P7A Fe2A 63.7(4) . . ?
P18A P7A P15A 108.4(6) . . ?
P15A P7A Ag2A 64.6(4) . . ?
P15A P7A Fe2A 63.1(3) . . ?
Fe2A P15A Ag2A 112.3(5) . . ?
P20A P15A Ag2A 97.3(5) . . ?
P20A P15A Fe2A 63.5(4) . . ?
P7A P15A Ag2A 63.7(5) . . ?
P7A P15A Fe2A 63.0(4) . . ?
P7A P15A P20A 107.4(6) . . ?
C80 C36A C57A 111.4(10) . . ?
C80 C36A C67A 108.3(9) . . ?
O5A C36A C80 109.0(10) . . ?
O5A C36A C57A 107.3(10) . . ?
O5A C36A C67A 112.3(11) . . ?
C57A C36A C67A 108.6(10) . . ?
C36A O5A Al0K 148.2(9) . . ?
F1A C57A C36A 106.2(14) . . ?
F52A C57A F1A 107.7(14) . . ?
F52A C57A C36A 112.5(11) . . ?
F52A C57A F51A 109.0(12) . . ?
F51A C57A F1A 110.2(13) . . ?
F51A C57A C36A 111.1(11) . . ?
F18A C67A F32A 115.6(14) . . ?
F18A C67A C36A 113.7(12) . . ?
F18A C67A F72A 105.7(11) . . ?
F32A C67A C36A 106.3(11) . . ?
F32A C67A F72A 107.0(12) . . ?
F72A C67A C36A 108.2(11) . . ?
O4A C24A C25A 111.9(11) . . ?
O4A C24A C7A 116.1(13) . . ?
O4A C24A C77A 103.1(12) . . ?
C25A C24A C77A 108.5(13) . . ?
C7A C24A C25A 110.2(11) . . ?
C7A C24A C77A 106.3(12) . . ?
C24A O4A Al0K 159.1(12) . . ?
F30A C25A C24A 109.6(12) . . ?
F30A C25A F47A 106.7(12) . . ?
F48A C25A C24A 113.4(11) . . ?
F48A C25A F30A 105.1(13) . . ?
F48A C25A F47A 108.9(13) . . ?
F47A C25A C24A 112.6(12) . . ?
F6A C7A C24A 112.4(15) . . ?
F6A C7A F60A 107.1(16) . . ?
F6A C7A F63A 109.1(14) . . ?
F60A C7A C24A 108.4(14) . . ?
F63A C7A C24A 110.0(13) . . ?
F63A C7A F60A 109.8(15) . . ?
F37A C77A C24A 112.9(18) . . ?
F37A C77A F25A 109.6(16) . . ?
F37A C77A F61A 111.1(14) . . ?
F25A C77A C24A 104.4(13) . . ?
F25A C77A F61A 112.7(18) . . ?
F61A C77A C24A 105.9(13) . . ?
O2A C66A C15A 110.6(10) . . ?
O2A C66A C73A 120.6(12) . . ?
O2A C66A C81A 104.3(10) . . ?
C73A C66A C15A 109.5(10) . . ?
C73A C66A C81A 109.1(11) . . ?
C81A C66A C15A 100.7(10) . . ?
C81A F39A F59A 80.5(9) . . ?
C66A O2A Al0K 150.7(10) . . ?
C81A F7A F71A 48.3(9) . . ?
F39A F59A C15A 122.2(8) . . ?
F42A C15A C66A 116.0(12) . . ?
F42A C15A F49A 105.6(14) . . ?
F42A C15A F59A 109.4(13) . . ?
C66A C15A F59A 84.1(8) . . ?
F49A C15A C66A 108.5(11) . . ?
F49A C15A F59A 132.2(11) . . ?
F36A C73A C66A 110.2(11) . . ?
F55A C73A F36A 104.4(12) . . ?
F55A C73A C66A 111.4(13) . . ?
F55A C73A F35A 105.4(13) . . ?
F35A C73A F36A 92.0(12) . . ?
F35A C73A C66A 129.7(12) . . ?
C81A F71A F7A 46.9(8) . . ?
F39A C81A C66A 114.4(11) . . ?
F39A C81A F71A 106.7(12) . . ?
F7A C81A C66A 108.4(12) . . ?
F7A C81A F39A 126.9(16) . . ?
F7A C81A F71A 84.8(12) . . ?
F71A C81A C66A 111.0(13) . . ?
F15A C64A C29A 106.4(18) . . ?
F15A C64A F2A 113.8(17) . . ?
F2A C64A C29A 100.1(15) . . ?
F13A C64A C29A 123.5(17) . . ?
F13A C64A F15A 95.2(15) . . ?
F13A C64A F2A 117.9(19) . . ?
C29A O8A Al 149.0(16) . . ?
C64A C29A C37A 103.8(12) . . ?
O8A C29A C64A 121.1(16) . . ?
O8A C29A C37A 102.9(14) . . ?
O8A C29A C21A 101.7(14) . . ?
C21A C29A C64A 113.9(16) . . ?
C21A C29A C37A 113.2(15) . . ?
F43A C37A C29A 104.6(15) . . ?
F43A C37A F17A 109.6(17) . . ?
F45A C37A F43A 113.5(17) . . ?
F45A C37A C29A 104.6(16) . . ?
F45A C37A F17A 110.9(18) . . ?
F17A C37A C29A 113.5(18) . . ?
F33A C21A C29A 112.7(17) . . ?
F33A C21A F67A 115(2) . . ?
F33A C21A F69A 104.8(16) . . ?
F67A C21A C29A 110.1(16) . . ?
F67A C21A F69A 108.7(18) . . ?
F69A C21A C29A 104.6(16) . . ?
O7A C78A C17A 111.4(12) . . ?
O7A C78A C35A 113.0(12) . . ?
O7A C78A C9A 108.3(13) . . ?
C17A C78A C35A 110.3(12) . . ?
C17A C78A C9A 107.6(13) . . ?
C9A C78A C35A 105.9(11) . . ?
C78A O7A Al 148.6(10) . . ?
F40A C17A F46A 111.0(14) . . ?
F40A C17A C78A 115.7(14) . . ?
F40A C17A F21A 106.0(14) . . ?
F46A C17A C78A 111.5(13) . . ?
F46A C17A F21A 103.6(16) . . ?
F21A C17A C78A 108.0(13) . . ?
F54A C35A F64A 111.0(14) . . ?
F54A C35A C78A 111.6(12) . . ?
F54A C35A F23A 108.0(13) . . ?
F64A C35A C78A 105.2(12) . . ?
F23A C35A F64A 111.6(13) . . ?
F23A C35A C78A 109.5(12) . . ?
F34A C9A C78A 111.5(15) . . ?
F56A C9A F34A 103.5(15) . . ?
F56A C9A C78A 112.1(16) . . ?
F11A C9A F34A 111.9(15) . . ?
F11A C9A F56A 109.7(17) . . ?
F11A C9A C78A 108.2(13) . . ?
C56A O1A Al 145.6(12) . . ?
O1A C56A C55A 114.2(14) . . ?
O1A C56A C2A 97.3(12) . . ?
O1A C56A C41A 117.4(13) . . ?
C55A C56A C2A 104.2(12) . . ?
C41A C56A C55A 120.2(14) . . ?
C41A C56A C2A 97.3(13) . . ?
F22A C55A C56A 113.9(13) . . ?
F22A C55A F19A 106.4(14) . . ?
F22A C55A F53A 110.8(17) . . ?
F19A C55A C56A 110.4(15) . . ?
F53A C55A C56A 105.5(13) . . ?
F53A C55A F19A 109.9(14) . . ?
F16A C2A C56A 112.2(16) . . ?
F16A C2A F66A 120.5(18) . . ?
F16A C2A F41A 113.1(17) . . ?
F66A C2A C56A 99.2(14) . . ?
F41A C2A C56A 107.8(16) . . ?
F41A C2A F66A 102.5(16) . . ?
F29A C41A C56A 110.9(14) . . ?
F31A C41A C56A 117.8(14) . . ?
F31A C41A F29A 110.1(17) . . ?
F31A C41A F65A 107.3(17) . . ?
F65A C41A C56A 103.0(17) . . ?
F65A C41A F29A 107.0(16) . . ?
O6A C30A C76A 107.4(11) . . ?
O6A C30A C3A 112.7(12) . . ?
O6A C30A C71A 110.3(12) . . ?
C3A C30A C76A 108.0(11) . . ?
C71A C30A C76A 109.2(11) . . ?
C71A C30A C3A 109.1(11) . . ?
C30A O6A Al 153.7(11) . . ?
F12A C76A F20A 110.0(13) . . ?
F12A C76A F26A 105.9(13) . . ?
F12A C76A C30A 108.1(11) . . ?
F20A C76A C30A 112.4(13) . . ?
F26A C76A F20A 108.0(12) . . ?
F26A C76A C30A 112.2(11) . . ?
F24A C3A C30A 116.0(13) . . ?
F24A C3A F62A 102.3(14) . . ?
F24A C3A F68A 109.2(14) . . ?
F62A C3A C30A 111.7(13) . . ?
F68A C3A C30A 109.7(12) . . ?
F68A C3A F62A 107.5(14) . . ?
F70A C71A C30A 112.2(13) . . ?
F70A C71A F9A 103.1(14) . . ?
F70A C71A F3A 110.0(14) . . ?
F9A C71A C30A 110.9(12) . . ?
F3A C71A C30A 110.9(13) . . ?
F3A C71A F9A 109.5(13) . . ?
Fe2A C48A H48A 122.2 . . ?
C40A C48A Fe2A 72(2) . . ?
C40A C48A H48A 124.0 . . ?
C50A C48A Fe2A 74(2) . . ?
C50A C48A H48A 124.0 . . ?
C50A C48A C40A 112.0(17) . . ?
C22 C40A Fe2A 137(2) . . ?
C48A C40A C22 141(2) . . ?
C48A C40A Fe2A 67(2) . . ?
C48A C40A C32A 104.5(15) . . ?
C32A C40A C22 110.1(18) . . ?
C32A C40A Fe2A 80(2) . . ?
Fe2A C32A H32A 131.8 . . ?
C40A C32A Fe2A 60.6(17) . . ?
C40A C32A H32A 125.9 . . ?
C38A C32A Fe2A 73(2) . . ?
C38A C32A C40A 108.2(17) . . ?
C38A C32A H32A 125.9 . . ?
Fe2A C38A H38A 132.7 . . ?
C32A C38A Fe2A 72(2) . . ?
C32A C38A H38A 125.9 . . ?
C32A C38A C50A 108.2(17) . . ?
C50A C38A Fe2A 61.4(16) . . ?
C50A C38A H38A 125.9 . . ?
C11 C50A Fe2A 149(2) . . ?
C48A C50A C11 139(3) . . ?
C48A C50A Fe2A 66(2) . . ?
C48A C50A C38A 106.2(16) . . ?
C38A C50A C11 101.7(18) . . ?
C38A C50A Fe2A 79.9(19) . . ?
P1 AgG P8 110.1(2) . 2_467 ?
P1 AgG P10 101.3(3) . 2_467 ?
P1 AgG P16 94.3(2) . . ?
P1 AgG P11 135.5(3) . . ?
P1 AgG P12A 104.6(7) . . ?
P8 AgG P10 44.1(2) 2_467 2_467 ?
P8 AgG P11 96.2(4) 2_467 . ?
P16 AgG P8 135.4(6) . 2_467 ?
P16 AgG P10 95.9(5) . 2_467 ?
P16 AgG P11 44.58(16) . . ?
P11 AgG P10 73.1(4) . 2_467 ?
P12A AgG P16 114.7(5) . . ?
P12A AgG P11 108.2(4) . . ?
O3A C72A C53A 117.8(15) . . ?
O3A C72A C59A 112.3(16) . . ?
O3A C72A C65A 104.7(15) . . ?
C53A C72A C65A 100.8(15) . . ?
C59A C72A C53A 110.1(15) . . ?
C59A C72A C65A 110.1(15) . . ?
C72A O3A Al0K 146.7(14) . . ?
F10A C53A F28A 110(2) . . ?
F10A C53A C72A 110.6(16) . . ?
F28A C53A C72A 109.1(18) . . ?
F5A C53A F10A 107(2) . . ?
F5A C53A F28A 108(2) . . ?
F5A C53A C72A 112.3(19) . . ?
F14A C59A C72A 107.5(18) . . ?
F58A C59A F14A 100(2) . . ?
F58A C59A C72A 116(2) . . ?
F27A C59A F14A 114(2) . . ?
F27A C59A F58A 110(2) . . ?
F27A C59A C72A 109(2) . . ?
F38A C65A C72A 104.9(17) . . ?
F38A C65A F57A 121(2) . . ?
F44A C65A F38A 106(2) . . ?
F44A C65A C72A 110(2) . . ?
F44A C65A F57A 112(2) . . ?
F57A C65A C72A 103.4(17) . . ?

loop_
_geom_bond_atom_site_label_1
_geom_bond_atom_site_label_2
_geom_bond_distance
_geom_bond_site_symmetry_2
_geom_bond_publ_flag
Ag1 P1 2.595(4) . ?
Ag1 P8 2.740(4) 2_467 ?
Ag1 P10 2.675(6) 2_467 ?
Ag1 P12 2.564(6) . ?
Ag1 P16 2.769(4) . ?
Ag1 P11 2.767(4) . ?
Ag2 P5 2.462(3) . ?
Ag2 P7 2.845(6) . ?
Ag2 P2 2.507(5) . ?
Fe1 P1 2.3397(12) . ?
Fe1 P4 2.3838(12) . ?
Fe1 P6 2.3689(13) . ?
Fe1 P8 2.3664(13) . ?
Fe1 P10 2.3778(13) . ?
Fe1 C1 2.083(4) . ?
Fe1 C4 2.127(4) . ?
Fe1 C6 2.126(4) . ?
Fe1 C18 2.080(4) . ?
Fe1 C20 2.096(4) . ?
Fe4 P14 2.3838(14) . ?
Fe4 P16 2.3621(13) . ?
Fe4 P5 2.3426(16) . ?
Fe4 P11 2.3735(15) . ?
Fe4 P3 2.3727(15) . ?
Fe4 C8 2.122(4) . ?
Fe4 C10 2.077(4) . ?
Fe4 C12 2.098(5) . ?
Fe4 C28 2.081(4) . ?
Fe4 C42 2.137(5) . ?
Fe2 P12 2.336(3) . ?
Fe2 P18 2.391(3) . ?
Fe2 P20 2.375(2) . ?
Fe2 P7 2.372(2) . ?
Fe2 P15 2.383(2) . ?
Fe2 C32 2.105(7) . ?
Fe2 C38 2.118(7) . ?
Fe2 C40 2.126(6) . ?
Fe2 C48 2.073(8) . ?
Fe2 C50 2.133(6) . ?
Fe3 P13 2.324(4) . ?
Fe3 P2 2.337(4) . ?
Fe3 P17 2.438(6) . ?
Fe3 P9 1.929(6) . ?
Fe3 P19 2.233(4) . ?
Fe3 C70 2.158(11) . ?
Fe3 C23 2.077(16) . ?
Fe3 C51 2.081(10) . ?
Fe3 C63 2.045(11) . ?
Fe3 C33 2.064(9) . ?
P1 P4 2.1005(15) . ?
P1 P6 2.1056(17) . ?
P1 AgG 2.508(9) . ?
P4 P8 2.1241(16) . ?
P6 P10 2.1246(17) . ?
P8 P10 2.1607(17) . ?
P8 AgG 2.854(10) 2_467 ?
P10 AgG 2.896(16) 2_467 ?
P12 P18 2.106(4) . ?
P12 P20 2.101(3) . ?
P14 P16 2.1229(19) . ?
P14 P5 2.1023(19) . ?
P16 P11 2.164(2) . ?
P16 AgG 2.807(7) . ?
P18 P7 2.133(4) . ?
P20 P15 2.123(3) . ?
P5 P3 2.101(3) . ?
P5 Ag2A 2.656(3) . ?
P5 Ag3 2.345(5) . ?
P5 Ag4 2.783(8) . ?
P11 P3 2.120(2) . ?
P11 AgG 2.895(12) . ?
Al0K O4 1.679(7) . ?
Al0K O2 1.694(7) . ?
Al0K O5 1.730(6) . ?
Al0K O3 1.684(6) . ?
Al0K O5A 1.712(8) . ?
Al0K O4A 1.709(10) . ?
Al0K O2A 1.746(8) . ?
Al0K Al4 1.803(14) . ?
Al0K O3A 1.707(12) . ?
P13 P2 2.036(7) . ?
P13 P9 2.070(5) . ?
P7 P15 2.152(3) . ?
Al O1 1.659(8) . ?
Al O6 1.703(6) . ?
Al O8 1.721(6) . ?
Al O7 1.759(7) . ?
Al O8A 1.653(13) . ?
Al O7A 1.684(10) . ?
Al O1A 1.720(11) . ?
Al O6A 1.781(10) . ?
Al Al1 1.983(11) . ?
P2 P17 2.097(8) . ?
P17 P19 2.000(9) . ?
P9 P19 2.003(7) . ?
F1 C57 1.340(11) . ?
F4 C80 1.321(11) . ?
C1 H1 0.9500 . ?
C1 C4 1.433(6) . ?
C1 C18 1.422(6) . ?
C4 C14 1.509(6) . ?
C4 C20 1.427(6) . ?
F6 C7 1.316(14) . ?
C6 C18 1.431(7) . ?
C6 C20 1.421(6) . ?
C6 C54 1.512(6) . ?
C8 C10 1.430(7) . ?
C8 C12 1.433(7) . ?
C8 C34 1.526(6) . ?
F8 C80 1.353(10) . ?
O1 C56 1.327(10) . ?
C10 H10 0.9500 . ?
C10 C28 1.410(7) . ?
C12 H12 0.9500 . ?
C12 C42 1.416(7) . ?
C14 C16 1.528(6) . ?
C14 C26 1.537(6) . ?
C14 C82 1.544(7) . ?
C16 H16A 0.9800 . ?
C16 H16B 0.9800 . ?
C16 H16C 0.9800 . ?
C18 H18 0.9500 . ?
C20 H20 0.9500 . ?
F10 C53 1.308(9) . ?
C22 C40 1.534(8) . ?
C22 C46 1.511(8) . ?
C22 C58 1.526(7) . ?
C22 C74 1.553(8) . ?
C22 C40A 1.516(17) . ?
F12 C76 1.310(11) . ?
F14 C59 1.412(12) . ?
F16 C2 1.307(13) . ?
F18 C67 1.327(13) . ?
C24 O4 1.348(10) . ?
C24 C25 1.536(13) . ?
C24 C7 1.544(15) . ?
C24 C77 1.578(15) . ?
F20 C76 1.342(12) . ?
F22 C55 1.296(15) . ?
C26 H26A 0.9800 . ?
C26 H26B 0.9800 . ?
C26 H26C 0.9800 . ?
F24 C3 1.319(11) . ?
C28 H28 0.9500 . ?
C28 C42 1.434(8) . ?
F26 C76 1.329(11) . ?
C30 O6 1.358(9) . ?
C30 C76 1.545(10) . ?
C30 C3 1.544(10) . ?
C30 C71 1.485(12) . ?
C32 H32 0.9500 . ?
C32 C38 1.416(8) . ?
C32 C40 1.448(8) . ?
C34 C44 1.534(8) . ?
C34 C52 1.535(8) . ?
C34 C13 1.541(7) . ?
F28 C53 1.366(11) . ?
F30 C25 1.353(13) . ?
F32 C67 1.326(12) . ?
C36 C80 1.557(11) . ?
C36 O5 1.344(9) . ?
C36 C57 1.554(12) . ?
C36 C67 1.574(13) . ?
C38 H38 0.9500 . ?
C38 C50 1.455(9) . ?
F34 C9 1.361(12) . ?
C40 C48 1.422(8) . ?
F36 C73 1.321(11) . ?
C42 C60 1.512(8) . ?
C44 H44A 0.9800 . ?
C44 H44B 0.9800 . ?
C44 H44C 0.9800 . ?
C46 H46A 0.9800 . ?
C46 H46B 0.9800 . ?
C46 H46C 0.9800 . ?
F38 C65 1.319(10) . ?
C48 H48 0.9500 . ?
C48 C50 1.391(9) . ?
F40 C17 1.298(13) . ?
F42 C15 1.375(13) . ?
C50 C11 1.511(9) . ?
C52 H52A 0.9800 . ?
C52 H52B 0.9800 . ?
C52 H52C 0.9800 . ?
F44 C65 1.269(11) . ?
F46 C17 1.335(11) . ?
F48 C25 1.305(13) . ?
C54 C68 1.563(8) . ?
C54 C45 1.533(9) . ?
C54 C47 1.538(10) . ?
C56 C55 1.542(14) . ?
C56 C2 1.606(16) . ?
C56 C41 1.515(16) . ?
F50 C80 1.347(9) . ?
F52 C57 1.316(12) . ?
F54 C35 1.296(13) . ?
C58 H58A 0.9800 . ?
C58 H58B 0.9800 . ?
C58 H58C 0.9800 . ?
F56 C9 1.338(12) . ?
F58 C59 1.327(14) . ?
F60 C7 1.405(16) . ?
C60 C62 1.552(10) . ?
C60 C84 1.510(10) . ?
C60 C43 1.553(9) . ?
C62 H62A 0.9800 . ?
C62 H62B 0.9800 . ?
C62 H62C 0.9800 . ?
F62 C3 1.354(11) . ?
C64 F13 1.199(17) . ?
C64 C29 1.55(2) . ?
C64 F15 1.417(17) . ?
C64 F2 1.369(19) . ?
F64 C35 1.355(14) . ?
C66 O2 1.348(11) . ?
C66 C15 1.536(12) . ?
C66 C73 1.556(12) . ?
C66 C81 1.529(12) . ?
C68 H68A 0.9800 . ?
C68 H68B 0.9800 . ?
C68 H68C 0.9800 . ?
F66 C2 1.360(14) . ?
F68 C3 1.343(12) . ?
C70 C85 1.514(12) . ?
C70 C51 1.456(14) . ?
C70 C63 1.426(18) . ?
F70 C71 1.334(12) . ?
C72 O3 1.359(8) . ?
C72 C53 1.550(10) . ?
C72 C59 1.514(14) . ?
C72 C65 1.563(11) . ?
C74 H74A 0.9800 . ?
C74 H74B 0.9800 . ?
C74 H74C 0.9800 . ?
F72 C67 1.336(11) . ?
C78 O7 1.359(10) . ?
C78 C17 1.529(14) . ?
C78 C35 1.600(13) . ?
C78 C9 1.558(15) . ?
F9 C71 1.399(13) . ?
F37 C77 1.267(17) . ?
F19 C55 1.355(14) . ?
C80 F4A 1.339(14) . ?
C80 F8A 1.324(14) . ?
C80 C36A 1.525(13) . ?
C80 F50A 1.383(11) . ?
F39 C81 1.315(12) . ?
F5 C53 1.275(11) . ?
F41 C2 1.346(13) . ?
C82 H82A 0.9800 . ?
C82 H82B 0.9800 . ?
C82 H82C 0.9800 . ?
O8 C29 1.438(11) . ?
F21 C17 1.399(15) . ?
C84 H84A 0.9800 . ?
C84 H84B 0.9800 . ?
C84 H84C 0.9800 . ?
C85 C69 1.506(12) . ?
C85 C75 1.563(13) . ?
C85 C19 1.541(13) . ?
F43 C37 1.314(13) . ?
F11 C9 1.346(13) . ?
F45 C37 1.203(14) . ?
C43 H43A 0.9800 . ?
C43 H43B 0.9800 . ?
C43 H43C 0.9800 . ?
C11 C49 1.571(12) . ?
C11 C27 1.545(11) . ?
C11 C31 1.503(11) . ?
C11 C50A 1.523(17) . ?
C45 H45A 0.9800 . ?
C45 H45B 0.9800 . ?
C45 H45C 0.9800 . ?
F23 C35 1.327(14) . ?
F47 C25 1.349(14) . ?
C23 C63 1.39(2) . ?
C23 C33 1.412(16) . ?
C23 C39 1.493(13) . ?
C47 H47A 0.9800 . ?
C47 H47B 0.9800 . ?
C47 H47C 0.9800 . ?
F3 C71 1.324(12) . ?
F49 C15 1.341(12) . ?
F25 C77 1.358(18) . ?
F51 C57 1.339(12) . ?
C49 H49A 0.9800 . ?
C49 H49B 0.9800 . ?
C49 H49C 0.9800 . ?
C51 H51 0.9500 . ?
C51 C33 1.380(13) . ?
F53 C55 1.335(13) . ?
F27 C59 1.255(13) . ?
C13 H13A 0.9800 . ?
C13 H13B 0.9800 . ?
C13 H13C 0.9800 . ?
F55 C73 1.282(12) . ?
F7 C81 1.319(12) . ?
F57 C65 1.388(11) . ?
F29 C41 1.405(18) . ?
C27 H27A 0.9800 . ?
C27 H27B 0.9800 . ?
C27 H27C 0.9800 . ?
F59 C15 1.566(13) . ?
C7 F63 1.381(13) . ?
C29 C37 1.659(17) . ?
C29 C21 1.466(13) . ?
F61 C77 1.420(13) . ?
C31 H31A 0.9800 . ?
C31 H31B 0.9800 . ?
C31 H31C 0.9800 . ?
F31 C41 1.308(16) . ?
C63 H63 0.9500 . ?
C33 H33 0.9500 . ?
F65 C41 1.32(2) . ?
F33 C21 1.346(18) . ?
C69 H69A 0.9800 . ?
C69 H69B 0.9800 . ?
C69 H69C 0.9800 . ?
F67 C21 1.377(16) . ?
F17 C37 1.391(15) . ?
C73 F35 1.373(13) . ?
C75 H75A 0.9800 . ?
C75 H75B 0.9800 . ?
C75 H75C 0.9800 . ?
C19 H19A 0.9800 . ?
C19 H19B 0.9800 . ?
C19 H19C 0.9800 . ?
F69 C21 1.398(17) . ?
C39 C79 1.545(15) . ?
C39 C5 1.525(15) . ?
C39 C83 1.523(16) . ?
C79 H79A 0.9800 . ?
C79 H79B 0.9800 . ?
C79 H79C 0.9800 . ?
C5 H5A 0.9800 . ?
C5 H5B 0.9800 . ?
C5 H5C 0.9800 . ?
F71 C81 1.358(14) . ?
C83 H83A 0.9800 . ?
C83 H83B 0.9800 . ?
C83 H83C 0.9800 . ?
Ag2A P2A 2.511(6) . ?
Ag2A P9A 2.635(10) 2_566 ?
Ag2A P19A 2.498(8) 2_566 ?
Ag2A P7A 2.455(13) . ?
Ag2A P15A 2.474(13) . ?
Fe3A P13A 2.438(10) . ?
Fe3A P2A 2.372(5) . ?
Fe3A P17A 2.364(8) . ?
Fe3A P19A 2.626(8) . ?
Fe3A C70A 2.16(3) . ?
Fe3A C23A 2.039(17) . ?
Fe3A C51A 2.043(15) . ?
Fe3A C63A 2.077(16) . ?
Fe3A C33A 2.086(14) . ?
P13A P2A 2.164(14) . ?
P13A P9A 2.441(16) . ?
P2A P17A 2.043(12) . ?
P17A P19A 2.149(11) . ?
P9A P19A 2.452(11) . ?
C70A C85A 1.504(16) . ?
C70A C51A 1.411(15) . ?
C70A C63A 1.399(15) . ?
C85A C69A 1.513(18) . ?
C85A C75A 1.542(18) . ?
C85A C19A 1.562(18) . ?
C23A C63A 1.376(14) . ?
C23A C33A 1.389(13) . ?
C23A C39A 1.460(16) . ?
C51A H51A 1.0000 . ?
C51A C33A 1.409(13) . ?
C63A H63A 1.0000 . ?
C33A C83A 1.87(3) . ?
C69A H69D 0.9800 . ?
C69A H69E 0.9800 . ?
C69A H69F 0.9800 . ?
C75A H75D 0.9800 . ?
C75A H75E 0.9800 . ?
C75A H75F 0.9800 . ?
C19A H19D 0.9800 . ?
C19A H19E 0.9800 . ?
C19A H19F 0.9800 . ?
C39A C79A 1.497(18) . ?
C39A C5A 1.516(17) . ?
C39A C83A 1.503(17) . ?
C79A H79D 0.9800 . ?
C79A H79E 0.9800 . ?
C79A H79F 0.9800 . ?
C5A H5AA 0.9800 . ?
C5A H5AB 0.9800 . ?
C5A H5AC 0.9800 . ?
C83A H83D 0.9900 . ?
C83A H83E 0.9900 . ?
Fe2A P12A 2.355(11) . ?
Fe2A P18A 2.379(14) . ?
Fe2A P20A 2.389(10) . ?
Fe2A P7A 2.369(10) . ?
Fe2A P15A 2.370(11) . ?
Fe2A C48A 1.96(5) . ?
Fe2A C40A 2.03(3) . ?
Fe2A C32A 2.29(4) . ?
Fe2A C38A 2.31(4) . ?
Fe2A C50A 2.06(3) . ?
P12A P18A 2.101(16) . ?
P12A P20A 2.120(15) . ?
P12A AgG 2.704(18) . ?
P18A P7A 2.124(16) . ?
P20A P15A 2.155(13) . ?
P7A P15A 2.147(13) . ?
F1A C57A 1.364(15) . ?
F18A C67A 1.315(15) . ?
F32A C67A 1.327(15) . ?
C36A O5A 1.346(12) . ?
C36A C57A 1.557(14) . ?
C36A C67A 1.560(15) . ?
F52A C57A 1.309(14) . ?
F72A C67A 1.370(14) . ?
F51A C57A 1.322(15) . ?
F6A C7A 1.341(17) . ?
C24A O4A 1.328(13) . ?
C24A C25A 1.550(15) . ?
C24A C7A 1.539(17) . ?
C24A C77A 1.614(18) . ?
F30A C25A 1.336(16) . ?
F48A C25A 1.296(15) . ?
F60A C7A 1.404(18) . ?
F37A C77A 1.285(19) . ?
F47A C25A 1.353(16) . ?
F25A C77A 1.35(2) . ?
C7A F63A 1.357(15) . ?
F61A C77A 1.395(17) . ?
F36A C73A 1.390(14) . ?
F42A C15A 1.275(16) . ?
C66A O2A 1.314(12) . ?
C66A C15A 1.602(15) . ?
C66A C73A 1.504(15) . ?
C66A C81A 1.576(15) . ?
F39A F59A 1.652(16) . ?
F39A C81A 1.322(15) . ?
F49A C15A 1.319(13) . ?
F55A C73A 1.274(15) . ?
F7A F71A 1.765(19) . ?
F7A C81A 1.295(17) . ?
F59A C15A 1.712(15) . ?
C73A F35A 1.387(16) . ?
F71A C81A 1.322(16) . ?
C64A C29A 1.50(2) . ?
C64A F15A 1.393(16) . ?
C64A F2A 1.399(16) . ?
C64A F13A 1.256(15) . ?
O8A C29A 1.392(16) . ?
F43A C37A 1.328(14) . ?
F45A C37A 1.264(14) . ?
C29A C37A 1.68(2) . ?
C29A C21A 1.464(19) . ?
F33A C21A 1.31(2) . ?
F67A C21A 1.31(2) . ?
F17A C37A 1.384(15) . ?
F69A C21A 1.39(2) . ?
F34A C9A 1.333(16) . ?
F40A C17A 1.282(17) . ?
F46A C17A 1.321(15) . ?
F54A C35A 1.301(17) . ?
F56A C9A 1.332(16) . ?
F64A C35A 1.364(17) . ?
C78A O7A 1.353(14) . ?
C78A C17A 1.513(17) . ?
C78A C35A 1.591(16) . ?
C78A C9A 1.569(18) . ?
F21A C17A 1.443(19) . ?
F11A C9A 1.332(17) . ?
F23A C35A 1.322(17) . ?
O1A C56A 1.371(13) . ?
F16A C2A 1.258(16) . ?
F22A C55A 1.315(19) . ?
C56A C55A 1.521(17) . ?
C56A C2A 1.630(19) . ?
C56A C41A 1.511(18) . ?
F66A C2A 1.333(17) . ?
F19A C55A 1.360(18) . ?
F41A C2A 1.324(16) . ?
F53A C55A 1.357(18) . ?
F29A C41A 1.39(2) . ?
F31A C41A 1.308(17) . ?
F65A C41A 1.38(3) . ?
F12A C76A 1.305(15) . ?
F20A C76A 1.333(16) . ?
F24A C3A 1.311(15) . ?
F26A C76A 1.323(16) . ?
C30A O6A 1.338(13) . ?
C30A C76A 1.562(14) . ?
C30A C3A 1.540(14) . ?
C30A C71A 1.509(16) . ?
F62A C3A 1.359(15) . ?
F68A C3A 1.340(15) . ?
F70A C71A 1.329(16) . ?
F9A C71A 1.392(17) . ?
F3A C71A 1.349(17) . ?
C48A H48A 0.9500 . ?
C48A C40A 1.411(18) . ?
C48A C50A 1.387(19) . ?
C40A C32A 1.490(19) . ?
C32A H32A 0.9500 . ?
C32A C38A 1.395(19) . ?
C38A H38A 0.9500 . ?
C38A C50A 1.47(2) . ?
F10A C53A 1.342(18) . ?
F14A C59A 1.42(2) . ?
F28A C53A 1.37(2) . ?
F38A C65A 1.32(2) . ?
F44A C65A 1.27(2) . ?
F58A C59A 1.34(2) . ?
C72A O3A 1.382(16) . ?
C72A C53A 1.547(18) . ?
C72A C59A 1.50(2) . ?
C72A C65A 1.585(19) . ?
F5A C53A 1.29(2) . ?
F27A C59A 1.27(2) . ?
F57A C65A 1.41(2) . ?

loop_
_geom_torsion_atom_site_label_1
_geom_torsion_atom_site_label_2
_geom_torsion_atom_site_label_3
_geom_torsion_atom_site_label_4
_geom_torsion
_geom_torsion_site_symmetry_1
_geom_torsion_site_symmetry_2
_geom_torsion_site_symmetry_3
_geom_torsion_site_symmetry_4
_geom_torsion_publ_flag
Fe1 C1 C4 C14 -132.0(4) . . . . ?
Fe1 C1 C4 C20 58.9(3) . . . . ?
Fe1 C1 C18 C6 -62.1(3) . . . . ?
Fe1 C4 C14 C16 56.8(6) . . . . ?
Fe1 C4 C14 C26 -67.3(5) . . . . ?
Fe1 C4 C14 C82 174.5(4) . . . . ?
Fe1 C4 C20 C6 61.6(3) . . . . ?
Fe1 C6 C18 C1 61.0(3) . . . . ?
Fe1 C6 C20 C4 -61.5(3) . . . . ?
Fe1 C6 C54 C68 61.0(7) . . . . ?
Fe1 C6 C54 C45 179.3(5) . . . . ?
Fe1 C6 C54 C47 -62.9(7) . . . . ?
Fe4 C8 C10 C28 61.1(3) . . . . ?
Fe4 C8 C12 C42 -61.5(3) . . . . ?
Fe4 C8 C34 C44 -59.0(7) . . . . ?
Fe4 C8 C34 C52 67.4(6) . . . . ?
Fe4 C8 C34 C13 -175.2(5) . . . . ?
Fe4 C10 C28 C42 61.8(3) . . . . ?
Fe4 C12 C42 C28 -58.4(3) . . . . ?
Fe4 C12 C42 C60 133.3(5) . . . . ?
Fe4 C28 C42 C12 59.0(3) . . . . ?
Fe4 C28 C42 C60 -132.9(5) . . . . ?
Fe4 C42 C60 C62 -61.7(8) . . . . ?
Fe4 C42 C60 C84 62.5(8) . . . . ?
Fe4 C42 C60 C43 -178.4(5) . . . . ?
Fe2 C32 C38 C50 -60.7(5) . . . . ?
Fe2 C32 C40 C22 -131.9(7) . . . . ?
Fe2 C32 C40 C48 58.9(5) . . . . ?
Fe2 C38 C50 C48 -58.5(5) . . . . ?
Fe2 C38 C50 C11 131.4(7) . . . . ?
Fe2 C40 C48 C50 63.0(5) . . . . ?
Fe2 C48 C50 C38 59.1(5) . . . . ?
Fe2 C48 C50 C11 -131.9(8) . . . . ?
Fe2 C50 C11 C49 -68.5(9) . . . . ?
Fe2 C50 C11 C27 178.8(6) . . . . ?
Fe2 C50 C11 C31 52.8(11) . . . . ?
Fe3 C70 C85 C69 59.0(15) . . . . ?
Fe3 C70 C85 C75 -177.9(9) . . . . ?
Fe3 C70 C85 C19 -66.2(12) . . . . ?
Fe3 C70 C51 C33 -59.5(8) . . . . ?
Fe3 C70 C63 C23 62.2(12) . . . . ?
Fe3 C23 C63 C70 -64.0(9) . . . . ?
Fe3 C23 C33 C51 62.0(9) . . . . ?
Fe3 C23 C39 C79 -67(3) . . . . ?
Fe3 C23 C39 C5 165.5(15) . . . . ?
Fe3 C23 C39 C83 56(2) . . . . ?
Fe3 C51 C33 C23 -61.6(11) . . . . ?
Al O1 C56 C55 -40(3) . . . . ?
Al O1 C56 C2 -155(3) . . . . ?
Al O1 C56 C41 89(3) . . . . ?
Al O8 C29 C64 -65.7(16) . . . . ?
Al O8 C29 C37 -178.8(12) . . . . ?
Al O8 C29 C21 56(2) . . . . ?
Al O8A C29A C64A 127(3) . . . . ?
Al O8A C29A C37A 12(4) . . . . ?
Al O8A C29A C21A -106(3) . . . . ?
Al O1A C56A C55A -99(3) . . . . ?
Al O1A C56A C2A 152(2) . . . . ?
Al O1A C56A C41A 50(3) . . . . ?
C1 C4 C14 C16 152.9(4) . . . . ?
C1 C4 C14 C26 28.8(6) . . . . ?
C1 C4 C14 C82 -89.4(5) . . . . ?
C1 C4 C20 Fe1 -58.5(3) . . . . ?
C1 C4 C20 C6 3.1(5) . . . . ?
C4 C1 C18 Fe1 61.7(3) . . . . ?
C4 C1 C18 C6 -0.4(5) . . . . ?
C8 C10 C28 Fe4 -62.0(3) . . . . ?
C8 C10 C28 C42 -0.2(5) . . . . ?
C8 C12 C42 Fe4 61.0(3) . . . . ?
C8 C12 C42 C28 2.6(5) . . . . ?
C8 C12 C42 C60 -165.7(5) . . . . ?
O1 Al O6 C30 28.5(14) . . . . ?
O1 Al O8 C29 -177.7(15) . . . . ?
O1 Al O7 C78 94.7(15) . . . . ?
O1 C56 C55 F22 -72.8(13) . . . . ?
O1 C56 C55 F19 167.0(11) . . . . ?
O1 C56 C55 F53 45.6(15) . . . . ?
O1 C56 C2 F16 167.2(12) . . . . ?
O1 C56 C2 F66 48.7(13) . . . . ?
O1 C56 C2 F41 -73.1(13) . . . . ?
O1 C56 C41 F29 36(2) . . . . ?
O1 C56 C41 F31 161.2(15) . . . . ?
O1 C56 C41 F65 -85.2(15) . . . . ?
C10 C8 C12 Fe4 58.8(3) . . . . ?
C10 C8 C12 C42 -2.7(5) . . . . ?
C10 C8 C34 C44 -154.8(5) . . . . ?
C10 C8 C34 C52 -28.4(7) . . . . ?
C10 C8 C34 C13 89.0(6) . . . . ?
C10 C28 C42 Fe4 -60.4(3) . . . . ?
C10 C28 C42 C12 -1.4(5) . . . . ?
C10 C28 C42 C60 166.7(5) . . . . ?
C12 C8 C10 Fe4 -59.3(3) . . . . ?
C12 C8 C10 C28 1.8(5) . . . . ?
C12 C8 C34 C44 37.6(6) . . . . ?
C12 C8 C34 C52 164.0(5) . . . . ?
C12 C8 C34 C13 -78.6(6) . . . . ?
C12 C42 C60 C62 -159.0(5) . . . . ?
C12 C42 C60 C84 -34.8(8) . . . . ?
C12 C42 C60 C43 84.3(7) . . . . ?
C14 C4 C20 Fe1 132.4(4) . . . . ?
C14 C4 C20 C6 -166.0(4) . . . . ?
C18 C1 C4 Fe1 -60.5(3) . . . . ?
C18 C1 C4 C14 167.5(4) . . . . ?
C18 C1 C4 C20 -1.6(5) . . . . ?
C18 C6 C20 Fe1 58.2(3) . . . . ?
C18 C6 C20 C4 -3.3(5) . . . . ?
C18 C6 C54 C68 -34.2(8) . . . . ?
C18 C6 C54 C45 84.1(6) . . . . ?
C18 C6 C54 C47 -158.2(5) . . . . ?
C20 C4 C14 C16 -40.1(6) . . . . ?
C20 C4 C14 C26 -164.2(4) . . . . ?
C20 C4 C14 C82 77.6(5) . . . . ?
C20 C6 C18 Fe1 -58.7(3) . . . . ?
C20 C6 C18 C1 2.3(5) . . . . ?
C20 C6 C54 C68 157.2(5) . . . . ?
C20 C6 C54 C45 -84.5(7) . . . . ?
C20 C6 C54 C47 33.3(8) . . . . ?
C22 C40 C48 Fe2 131.2(6) . . . . ?
C22 C40 C48 C50 -165.8(6) . . . . ?
C22 C40A C32A Fe2A -137(3) . . . . ?
C22 C40A C32A C38A 166(3) . . . . ?
C28 C42 C60 C62 35.2(8) . . . . ?
C28 C42 C60 C84 159.3(6) . . . . ?
C28 C42 C60 C43 -81.6(7) . . . . ?
C32 C38 C50 Fe2 60.3(5) . . . . ?
C32 C38 C50 C48 1.9(8) . . . . ?
C32 C38 C50 C11 -168.3(7) . . . . ?
C32 C40 C48 Fe2 -59.5(5) . . . . ?
C32 C40 C48 C50 3.5(8) . . . . ?
C34 C8 C10 Fe4 131.0(4) . . . . ?
C34 C8 C10 C28 -167.8(4) . . . . ?
C34 C8 C12 Fe4 -131.5(4) . . . . ?
C34 C8 C12 C42 167.0(4) . . . . ?
C38 C32 C40 Fe2 -61.1(5) . . . . ?
C38 C32 C40 C22 167.0(6) . . . . ?
C38 C32 C40 C48 -2.2(8) . . . . ?
C38 C50 C11 C49 -160.8(7) . . . . ?
C38 C50 C11 C27 86.5(8) . . . . ?
C38 C50 C11 C31 -39.5(11) . . . . ?
C40 C32 C38 Fe2 61.0(5) . . . . ?
C40 C32 C38 C50 0.2(8) . . . . ?
C40 C48 C50 Fe2 -62.5(5) . . . . ?
C40 C48 C50 C38 -3.4(8) . . . . ?
C40 C48 C50 C11 165.6(8) . . . . ?
O4 Al0K O2 C66 127.8(18) . . . . ?
O4 Al0K O5 C36 -6.9(16) . . . . ?
O4 Al0K O3 C72 175.9(18) . . . . ?
O4 C24 C25 F30 -70.0(12) . . . . ?
O4 C24 C25 F48 50.9(14) . . . . ?
O4 C24 C25 F47 172.4(9) . . . . ?
O4 C24 C7 F6 158.2(11) . . . . ?
O4 C24 C7 F60 41.0(12) . . . . ?
O4 C24 C7 F63 -76.3(12) . . . . ?
O4 C24 C77 F37 36.1(14) . . . . ?
O4 C24 C77 F25 -88.0(14) . . . . ?
O4 C24 C77 F61 152.2(11) . . . . ?
C46 C22 C40 Fe2 54.6(7) . . . . ?
C46 C22 C40 C32 152.2(7) . . . . ?
C46 C22 C40 C48 -40.8(9) . . . . ?
C46 C22 C40A Fe2A 64(2) . . . . ?
C46 C22 C40A C48A -50(5) . . . . ?
C46 C22 C40A C32A 160(3) . . . . ?
C48 C50 C11 C49 31.7(11) . . . . ?
C48 C50 C11 C27 -81.0(10) . . . . ?
C48 C50 C11 C31 153.0(8) . . . . ?
O6 Al O1 C56 179(3) . . . . ?
O6 Al O8 C29 -49.5(16) . . . . ?
O6 Al O7 C78 -36.5(15) . . . . ?
O6 C30 C76 F12 -44.0(11) . . . . ?
O6 C30 C76 F20 -164.8(7) . . . . ?
O6 C30 C76 F26 74.3(9) . . . . ?
O6 C30 C3 F24 -164.8(9) . . . . ?
O6 C30 C3 F62 80.8(10) . . . . ?
O6 C30 C3 F68 -42.1(11) . . . . ?
O6 C30 C71 F70 76.8(11) . . . . ?
O6 C30 C71 F9 -164.7(8) . . . . ?
O6 C30 C71 F3 -48.0(12) . . . . ?
C54 C6 C18 Fe1 131.0(5) . . . . ?
C54 C6 C18 C1 -168.1(5) . . . . ?
C54 C6 C20 Fe1 -131.5(5) . . . . ?
C54 C6 C20 C4 167.0(5) . . . . ?
C58 C22 C40 Fe2 -72.1(7) . . . . ?
C58 C22 C40 C32 25.5(9) . . . . ?
C58 C22 C40 C48 -167.5(7) . . . . ?
C58 C22 C40A Fe2A -58(3) . . . . ?
C58 C22 C40A C48A -172(4) . . . . ?
C58 C22 C40A C32A 38(3) . . . . ?
C64 C29 C37 F43 71.0(13) . . . . ?
C64 C29 C37 F45 -47.7(16) . . . . ?
C64 C29 C37 F17 -177.8(12) . . . . ?
C64 C29 C21 F33 -165.9(13) . . . . ?
C64 C29 C21 F67 -41.4(16) . . . . ?
C64 C29 C21 F69 67.4(13) . . . . ?
C70 C51 C33 Fe3 61.2(8) . . . . ?
C70 C51 C33 C23 -0.4(15) . . . . ?
C74 C22 C40 Fe2 172.2(5) . . . . ?
C74 C22 C40 C32 -90.2(8) . . . . ?
C74 C22 C40 C48 76.8(8) . . . . ?
C74 C22 C40A Fe2A 175.4(19) . . . . ?
C74 C22 C40A C48A 62(5) . . . . ?
C74 C22 C40A C32A -88(3) . . . . ?
C76 C30 O6 Al 167.8(10) . . . . ?
C76 C30 C3 F24 -49.6(11) . . . . ?
C76 C30 C3 F62 -164.1(9) . . . . ?
C76 C30 C3 F68 73.0(11) . . . . ?
C76 C30 C71 F70 -39.7(12) . . . . ?
C76 C30 C71 F9 78.7(10) . . . . ?
C76 C30 C71 F3 -164.5(9) . . . . ?
C80 C36 O5 Al0K 55.5(17) . . . . ?
C80 C36 C57 F1 165.2(10) . . . . ?
C80 C36 C57 F52 41.9(11) . . . . ?
C80 C36 C57 F51 -78.1(10) . . . . ?
C80 C36 C67 F18 -72.4(9) . . . . ?
C80 C36 C67 F32 166.0(7) . . . . ?
C80 C36 C67 F72 45.8(11) . . . . ?
C80 C36A O5A Al0K -79(2) . . . . ?
C80 C36A C57A F1A 168.9(12) . . . . ?
C80 C36A C57A F52A 51.3(15) . . . . ?
C80 C36A C57A F51A -71.2(13) . . . . ?
C80 C36A C67A F18A -72.4(13) . . . . ?
C80 C36A C67A F32A 159.3(11) . . . . ?
C80 C36A C67A F72A 44.7(13) . . . . ?
O8 Al O1 C56 -52(3) . . . . ?
O8 Al O6 C30 -92.3(13) . . . . ?
O8 Al O7 C78 -158.9(14) . . . . ?
O8 C29 C37 F43 -170.7(10) . . . . ?
O8 C29 C37 F45 70.5(14) . . . . ?
O8 C29 C37 F17 -59.6(11) . . . . ?
O8 C29 C21 F33 66.8(17) . . . . ?
O8 C29 C21 F67 -168.8(12) . . . . ?
O8 C29 C21 F69 -59.9(18) . . . . ?
C85 C70 C51 Fe3 -123.7(10) . . . . ?
C85 C70 C51 C33 176.8(10) . . . . ?
C85 C70 C63 Fe3 123.3(16) . . . . ?
C85 C70 C63 C23 -174.5(16) . . . . ?
O2 Al0K O4 C24 -91.4(17) . . . . ?
O2 Al0K O5 C36 -112.9(15) . . . . ?
O2 Al0K O3 C72 -56(2) . . . . ?
O2 C66 C15 F42 8.3(16) . . . . ?
O2 C66 C15 F49 120.8(13) . . . . ?
O2 C66 C15 F59 -107.0(11) . . . . ?
O2 C66 C73 F36 151.9(13) . . . . ?
O2 C66 C73 F55 20.3(11) . . . . ?
O2 C66 C73 F35 -86.6(11) . . . . ?
O2 C66 C81 F39 176.4(11) . . . . ?
O2 C66 C81 F7 51.1(14) . . . . ?
O2 C66 C81 F71 -58.7(14) . . . . ?
O5 Al0K O4 C24 169.5(16) . . . . ?
O5 Al0K O2 C66 -120.6(18) . . . . ?
O5 Al0K O3 C72 56(2) . . . . ?
O5 C36 C80 F4 157.6(9) . . . . ?
O5 C36 C80 F8 40.3(11) . . . . ?
O5 C36 C80 F50 -74.9(9) . . . . ?
O5 C36 C57 F1 -70.0(13) . . . . ?
O5 C36 C57 F52 166.7(9) . . . . ?
O5 C36 C57 F51 46.7(11) . . . . ?
O5 C36 C67 F18 164.6(8) . . . . ?
O5 C36 C67 F32 43.0(11) . . . . ?
O5 C36 C67 F72 -77.2(11) . . . . ?
O3 Al0K O4 C24 49.8(18) . . . . ?
O3 Al0K O2 C66 -2(2) . . . . ?
O3 Al0K O5 C36 112.9(14) . . . . ?
O3 C72 C53 F10 171.5(8) . . . . ?
O3 C72 C53 F28 -70.9(9) . . . . ?
O3 C72 C53 F5 47.3(11) . . . . ?
O3 C72 C59 F14 -74.4(10) . . . . ?
O3 C72 C59 F58 166.2(8) . . . . ?
O3 C72 C59 F27 42.8(11) . . . . ?
O3 C72 C65 F38 38.4(10) . . . . ?
O3 C72 C65 F44 158.9(8) . . . . ?
O3 C72 C65 F57 -73.1(9) . . . . ?
C3 C30 O6 Al -75.9(14) . . . . ?
C3 C30 C76 F12 -161.9(9) . . . . ?
C3 C30 C76 F20 77.2(9) . . . . ?
C3 C30 C76 F26 -43.7(10) . . . . ?
C3 C30 C71 F70 -160.4(9) . . . . ?
C3 C30 C71 F9 -41.9(11) . . . . ?
C3 C30 C71 F3 74.9(11) . . . . ?
C49 C11 C50A Fe2A -80(3) . . . . ?
C49 C11 C50A C48A 57(4) . . . . ?
C49 C11 C50A C38A -170(2) . . . . ?
C25 C24 O4 Al0K -135.6(15) . . . . ?
C25 C24 C7 F6 37.7(15) . . . . ?
C25 C24 C7 F60 -79.4(13) . . . . ?
C25 C24 C7 F63 163.2(10) . . . . ?
C25 C24 C77 F37 160.7(10) . . . . ?
C25 C24 C77 F25 36.6(14) . . . . ?
C25 C24 C77 F61 -83.2(13) . . . . ?
F13 C64 C29 O8 79.5(16) . . . . ?
F13 C64 C29 C37 -175.5(13) . . . . ?
F13 C64 C29 C21 -49.9(16) . . . . ?
C51 C70 C85 C69 139.6(11) . . . . ?
C51 C70 C85 C75 -97.3(11) . . . . ?
C51 C70 C85 C19 14.4(13) . . . . ?
C51 C70 C63 Fe3 -58.0(7) . . . . ?
C51 C70 C63 C23 4.2(15) . . . . ?
O7 Al O1 C56 51(3) . . . . ?
O7 Al O6 C30 158.1(12) . . . . ?
O7 Al O8 C29 66.3(15) . . . . ?
O7 C78 C17 F40 158.3(10) . . . . ?
O7 C78 C17 F46 -76.9(13) . . . . ?
O7 C78 C17 F21 35.8(12) . . . . ?
O7 C78 C35 F54 171.0(10) . . . . ?
O7 C78 C35 F64 -67.6(12) . . . . ?
O7 C78 C35 F23 52.3(12) . . . . ?
O7 C78 C9 F34 159.7(8) . . . . ?
O7 C78 C9 F56 40.4(12) . . . . ?
O7 C78 C9 F11 -77.6(11) . . . . ?
C53 C72 O3 Al0K -50(2) . . . . ?
C53 C72 C59 F14 165.1(8) . . . . ?
C53 C72 C59 F58 45.7(11) . . . . ?
C53 C72 C59 F27 -77.7(11) . . . . ?
C53 C72 C65 F38 163.7(7) . . . . ?
C53 C72 C65 F44 -75.9(9) . . . . ?
C53 C72 C65 F57 52.2(9) . . . . ?
C27 C11 C50A Fe2A 173(3) . . . . ?
C27 C11 C50A C48A -50(4) . . . . ?
C27 C11 C50A C38A 83(3) . . . . ?
C55 C56 C2 F16 50.3(13) . . . . ?
C55 C56 C2 F66 -68.2(12) . . . . ?
C55 C56 C2 F41 170.0(10) . . . . ?
C55 C56 C41 F29 161.4(13) . . . . ?
C55 C56 C41 F31 -73.1(18) . . . . ?
C55 C56 C41 F65 40.4(15) . . . . ?
C7 C24 O4 Al0K 105.3(17) . . . . ?
C7 C24 C25 F30 46.1(13) . . . . ?
C7 C24 C25 F48 167.0(11) . . . . ?
C7 C24 C25 F47 -71.5(12) . . . . ?
C7 C24 C77 F37 -78.4(12) . . . . ?
C7 C24 C77 F25 157.5(11) . . . . ?
C7 C24 C77 F61 37.7(14) . . . . ?
C57 C36 C80 F4 -79.1(10) . . . . ?
C57 C36 C80 F8 163.5(9) . . . . ?
C57 C36 C80 F50 48.4(9) . . . . ?
C57 C36 O5 Al0K -65.6(16) . . . . ?
C57 C36 C67 F18 44.1(10) . . . . ?
C57 C36 C67 F32 -77.4(10) . . . . ?
C57 C36 C67 F72 162.4(9) . . . . ?
C59 C72 O3 Al0K -168.4(17) . . . . ?
C59 C72 C53 F10 -72.9(11) . . . . ?
C59 C72 C53 F28 44.7(9) . . . . ?
C59 C72 C53 F5 162.9(9) . . . . ?
C59 C72 C65 F38 -77.7(10) . . . . ?
C59 C72 C65 F44 42.7(10) . . . . ?
C59 C72 C65 F57 170.8(8) . . . . ?
C15 C66 O2 Al0K 65(2) . . . . ?
C15 C66 C73 F36 -87.3(14) . . . . ?
C15 C66 C73 F55 141.1(11) . . . . ?
C15 C66 C73 F35 34.3(12) . . . . ?
C15 C66 C81 F39 44.9(16) . . . . ?
C15 C66 C81 F7 -80.4(14) . . . . ?
C15 C66 C81 F71 169.8(11) . . . . ?
F15 C64 C29 O8 -42.5(14) . . . . ?
F15 C64 C29 C37 62.5(13) . . . . ?
F15 C64 C29 C21 -171.8(11) . . . . ?
C31 C11 C50A Fe2A 30(4) . . . . ?
C31 C11 C50A C48A 167(4) . . . . ?
C31 C11 C50A C38A -60(3) . . . . ?
C63 C70 C85 C69 -42(2) . . . . ?
C63 C70 C85 C75 81.3(18) . . . . ?
C63 C70 C85 C19 -167.0(15) . . . . ?
C63 C70 C51 Fe3 57.2(7) . . . . ?
C63 C70 C51 C33 -2.3(12) . . . . ?
C63 C23 C33 Fe3 -59.0(11) . . . . ?
C63 C23 C33 C51 3.0(18) . . . . ?
C63 C23 C39 C79 30(3) . . . . ?
C63 C23 C39 C5 -97(2) . . . . ?
C63 C23 C39 C83 153.2(17) . . . . ?
C2 C56 C55 F22 44.0(12) . . . . ?
C2 C56 C55 F19 -76.2(11) . . . . ?
C2 C56 C55 F53 162.5(11) . . . . ?
C2 C56 C41 F29 -82.4(15) . . . . ?
C2 C56 C41 F31 43.1(17) . . . . ?
C2 C56 C41 F65 156.7(11) . . . . ?
C65 C72 O3 Al0K 73.0(19) . . . . ?
C65 C72 C53 F10 45.0(11) . . . . ?
C65 C72 C53 F28 162.5(7) . . . . ?
C65 C72 C53 F5 -79.2(9) . . . . ?
C65 C72 C59 F14 48.0(11) . . . . ?
C65 C72 C59 F58 -71.3(10) . . . . ?
C65 C72 C59 F27 165.3(9) . . . . ?
F2 C64 C29 O8 -148.3(11) . . . . ?
F2 C64 C29 C37 -43.3(15) . . . . ?
F2 C64 C29 C21 82.4(13) . . . . ?
C33 C23 C63 Fe3 59.4(12) . . . . ?
C33 C23 C63 C70 -4.7(19) . . . . ?
C33 C23 C39 C79 -169.3(19) . . . . ?
C33 C23 C39 C5 63(3) . . . . ?
C33 C23 C39 C83 -46(2) . . . . ?
C67 C36 C80 F4 38.7(11) . . . . ?
C67 C36 C80 F8 -78.6(10) . . . . ?
C67 C36 C80 F50 166.2(7) . . . . ?
C67 C36 O5 Al0K 175.1(12) . . . . ?
C67 C36 C57 F1 48.0(13) . . . . ?
C67 C36 C57 F52 -75.3(11) . . . . ?
C67 C36 C57 F51 164.7(9) . . . . ?
C17 C78 O7 Al 70.7(17) . . . . ?
C17 C78 C35 F54 -70.0(13) . . . . ?
C17 C78 C35 F64 51.4(12) . . . . ?
C17 C78 C35 F23 171.3(9) . . . . ?
C17 C78 C9 F34 36.6(11) . . . . ?
C17 C78 C9 F56 -82.7(11) . . . . ?
C17 C78 C9 F11 159.3(9) . . . . ?
C35 C78 O7 Al -171.1(11) . . . . ?
C35 C78 C17 F40 41.2(13) . . . . ?
C35 C78 C17 F46 166.0(10) . . . . ?
C35 C78 C17 F21 -81.3(10) . . . . ?
C35 C78 C9 F34 -79.8(11) . . . . ?
C35 C78 C9 F56 160.9(9) . . . . ?
C35 C78 C9 F11 42.9(12) . . . . ?
C71 C30 O6 Al 48.2(14) . . . . ?
C71 C30 C76 F12 74.7(11) . . . . ?
C71 C30 C76 F20 -46.1(10) . . . . ?
C71 C30 C76 F26 -167.0(8) . . . . ?
C71 C30 C3 F24 72.8(11) . . . . ?
C71 C30 C3 F62 -41.6(11) . . . . ?
C71 C30 C3 F68 -164.6(9) . . . . ?
C9 C78 O7 Al -50.2(17) . . . . ?
C9 C78 C17 F40 -74.4(11) . . . . ?
C9 C78 C17 F46 50.4(12) . . . . ?
C9 C78 C17 F21 163.0(8) . . . . ?
C9 C78 C35 F54 44.5(13) . . . . ?
C9 C78 C35 F64 165.9(9) . . . . ?
C9 C78 C35 F23 -74.2(11) . . . . ?
C73 C66 O2 Al0K -177.2(16) . . . . ?
C73 C66 C15 F42 -101.8(14) . . . . ?
C73 C66 C15 F49 10.7(16) . . . . ?
C73 C66 C15 F59 142.9(9) . . . . ?
C73 C66 C81 F39 -80.7(13) . . . . ?
C73 C66 C81 F7 154.0(11) . . . . ?
C73 C66 C81 F71 44.2(13) . . . . ?
C37 C29 C21 F33 -46.5(16) . . . . ?
C37 C29 C21 F67 77.9(17) . . . . ?
C37 C29 C21 F69 -173.2(11) . . . . ?
C77 C24 O4 Al0K -12(2) . . . . ?
C77 C24 C25 F30 166.3(9) . . . . ?
C77 C24 C25 F48 -72.8(13) . . . . ?
C77 C24 C25 F47 48.7(12) . . . . ?
C77 C24 C7 F6 -83.7(14) . . . . ?
C77 C24 C7 F60 159.1(11) . . . . ?
C77 C24 C7 F63 41.8(14) . . . . ?
C39 C23 C63 Fe3 -137.0(19) . . . . ?
C39 C23 C63 C70 158.9(15) . . . . ?
C39 C23 C33 Fe3 138(2) . . . . ?
C39 C23 C33 C51 -160.1(18) . . . . ?
C81 C66 O2 Al0K -69(2) . . . . ?
C81 C66 C15 F42 135.5(14) . . . . ?
C81 C66 C15 F49 -112.0(14) . . . . ?
C81 C66 C15 F59 20.2(14) . . . . ?
C81 C66 C73 F36 43.4(15) . . . . ?
C81 C66 C73 F55 -88.2(11) . . . . ?
C81 C66 C73 F35 165.0(10) . . . . ?
C41 C56 C55 F22 159.8(11) . . . . ?
C41 C56 C55 F19 39.7(14) . . . . ?
C41 C56 C55 F53 -81.7(15) . . . . ?
C41 C56 C2 F16 -72.4(13) . . . . ?
C41 C56 C2 F66 169.1(11) . . . . ?
C41 C56 C2 F41 47.3(12) . . . . ?
C21 C29 C37 F43 -45.3(15) . . . . ?
C21 C29 C37 F45 -164.1(14) . . . . ?
C21 C29 C37 F17 65.8(15) . . . . ?
Fe3A C70A C85A C69A 68(3) . . . . ?
Fe3A C70A C85A C75A -168.2(17) . . . . ?
Fe3A C70A C85A C19A -48(3) . . . . ?
Fe3A C70A C51A C33A -63.5(13) . . . . ?
Fe3A C70A C63A C23A 60.8(14) . . . . ?
Fe3A C23A C63A C70A -64(2) . . . . ?
Fe3A C23A C33A C51A 59.3(10) . . . . ?
Fe3A C23A C33A C83A -132.8(10) . . . . ?
Fe3A C23A C39A C79A -69(3) . . . . ?
Fe3A C23A C39A C5A 164(2) . . . . ?
Fe3A C23A C39A C83A 52(3) . . . . ?
Fe3A C51A C33A C23A -59.4(11) . . . . ?
Fe3A C51A C33A C83A -164(5) . . . . ?
Fe3A C33A C83A C39A -73.1(14) . . . . ?
C70A C51A C33A Fe3A 65.5(19) . . . . ?
C70A C51A C33A C23A 6(2) . . . . ?
C70A C51A C33A C83A -98(6) . . . . ?
C85A C70A C51A Fe3A -136(3) . . . . ?
C85A C70A C51A C33A 161(3) . . . . ?
C85A C70A C63A Fe3A 138(4) . . . . ?
C85A C70A C63A C23A -162(3) . . . . ?
C23A C33A C83A C39A -18.4(14) . . . . ?
C23A C39A C83A C33A 17.1(13) . . . . ?
C51A C70A C85A C69A 160(3) . . . . ?
C51A C70A C85A C75A -75(4) . . . . ?
C51A C70A C85A C19A 45(4) . . . . ?
C51A C70A C63A Fe3A -55(2) . . . . ?
C51A C70A C63A C23A 6(3) . . . . ?
C51A C33A C83A C39A 89(5) . . . . ?
C63A C70A C85A C69A -35(4) . . . . ?
C63A C70A C85A C75A 90(4) . . . . ?
C63A C70A C85A C19A -150(3) . . . . ?
C63A C70A C51A Fe3A 56(2) . . . . ?
C63A C70A C51A C33A -7(3) . . . . ?
C63A C23A C33A Fe3A -61.9(13) . . . . ?
C63A C23A C33A C51A -2.5(19) . . . . ?
C63A C23A C33A C83A 165.3(17) . . . . ?
C63A C23A C39A C79A 81(3) . . . . ?
C63A C23A C39A C5A -47(3) . . . . ?
C63A C23A C39A C83A -158(2) . . . . ?
C33A C23A C63A Fe3A 62.0(12) . . . . ?
C33A C23A C63A C70A -2(3) . . . . ?
C33A C23A C39A C79A -144.6(17) . . . . ?
C33A C23A C39A C5A 88.2(18) . . . . ?
C33A C23A C39A C83A -23.6(17) . . . . ?
C39A C23A C63A Fe3A -166(2) . . . . ?
C39A C23A C63A C70A 130(3) . . . . ?
C39A C23A C33A Fe3A 152.1(14) . . . . ?
C39A C23A C33A C51A -148.6(14) . . . . ?
C39A C23A C33A C83A 19.2(14) . . . . ?
C79A C39A C83A C33A 131(2) . . . . ?
C5A C39A C83A C33A -93.1(18) . . . . ?
Fe2A C48A C40A C22 137(5) . . . . ?
Fe2A C48A C40A C32A -72(3) . . . . ?
Fe2A C48A C50A C11 -158(4) . . . . ?
Fe2A C48A C50A C38A 71(3) . . . . ?
Fe2A C40A C32A C38A -58(3) . . . . ?
Fe2A C32A C38A C50A -50(3) . . . . ?
Fe2A C38A C50A C11 148(2) . . . . ?
Fe2A C38A C50A C48A -61(3) . . . . ?
F4A C80 C36A O5A 166.8(12) . . . . ?
F4A C80 C36A C57A -75.1(13) . . . . ?
F4A C80 C36A C67A 44.3(14) . . . . ?
F8A C80 C36A O5A 44.4(15) . . . . ?
F8A C80 C36A C57A 162.5(12) . . . . ?
F8A C80 C36A C67A -78.1(14) . . . . ?
F50A C80 C36A O5A -80.4(11) . . . . ?
F50A C80 C36A C57A 37.7(12) . . . . ?
F50A C80 C36A C67A 157.1(10) . . . . ?
O5A Al0K O4A C24A -21(4) . . . . ?
O5A Al0K O2A C66A 29(3) . . . . ?
O5A Al0K O3A C72A -44(3) . . . . ?
O5A C36A C57A F1A -71.9(16) . . . . ?
O5A C36A C57A F52A 170.5(13) . . . . ?
O5A C36A C57A F51A 47.9(15) . . . . ?
O5A C36A C67A F18A 167.2(12) . . . . ?
O5A C36A C67A F32A 38.9(15) . . . . ?
O5A C36A C67A F72A -75.7(14) . . . . ?
C57A C36A O5A Al0K 160.3(19) . . . . ?
C57A C36A C67A F18A 48.7(15) . . . . ?
C57A C36A C67A F32A -79.6(14) . . . . ?
C57A C36A C67A F72A 165.8(11) . . . . ?
C67A C36A O5A Al0K 41(3) . . . . ?
C67A C36A C57A F1A 49.7(15) . . . . ?
C67A C36A C57A F52A -67.9(15) . . . . ?
C67A C36A C57A F51A 169.5(12) . . . . ?
O4A Al0K O5A C36A 136(2) . . . . ?
O4A Al0K O2A C66A -107(2) . . . . ?
O4A Al0K O3A C72A 78(3) . . . . ?
O4A C24A C25A F30A -82.7(17) . . . . ?
O4A C24A C25A F48A 34(2) . . . . ?
O4A C24A C25A F47A 158.7(14) . . . . ?
O4A C24A C7A F6A 169.4(16) . . . . ?
O4A C24A C7A F60A 51.3(18) . . . . ?
O4A C24A C7A F63A -68.8(19) . . . . ?
O4A C24A C77A F37A 44.0(17) . . . . ?
O4A C24A C77A F25A -75.0(16) . . . . ?
O4A C24A C77A F61A 165.8(14) . . . . ?
C25A C24A O4A Al0K 32(4) . . . . ?
C25A C24A C7A F6A 40.9(19) . . . . ?
C25A C24A C7A F60A -77.3(17) . . . . ?
C25A C24A C7A F63A 162.7(14) . . . . ?
C25A C24A C77A F37A 162.8(14) . . . . ?
C25A C24A C77A F25A 43.8(16) . . . . ?
C25A C24A C77A F61A -75.4(15) . . . . ?
C7A C24A O4A Al0K -95(4) . . . . ?
C7A C24A C25A F30A 48.1(17) . . . . ?
C7A C24A C25A F48A 165.3(14) . . . . ?
C7A C24A C25A F47A -70.5(16) . . . . ?
C7A C24A C77A F37A -78.6(16) . . . . ?
C7A C24A C77A F25A 162.3(14) . . . . ?
C7A C24A C77A F61A 43.2(17) . . . . ?
C77A C24A O4A Al0K 149(4) . . . . ?
C77A C24A C25A F30A 164.2(12) . . . . ?
C77A C24A C25A F48A -78.7(16) . . . . ?
C77A C24A C25A F47A 45.6(16) . . . . ?
C77A C24A C7A F6A -76.5(18) . . . . ?
C77A C24A C7A F60A 165.3(15) . . . . ?
C77A C24A C7A F63A 45.2(18) . . . . ?
F39A F59A C15A F42A -109.5(14) . . . . ?
F39A F59A C15A C66A 6.0(12) . . . . ?
F39A F59A C15A F49A 115.7(15) . . . . ?
O2A Al0K O5A C36A 1(3) . . . . ?
O2A Al0K O4A C24A 128(4) . . . . ?
O2A Al0K O3A C72A -179(3) . . . . ?
O2A C66A C15A F42A -32.9(18) . . . . ?
O2A C66A C15A F49A 85.8(13) . . . . ?
O2A C66A C15A F59A -141.5(11) . . . . ?
O2A C66A C73A F36A -169.3(12) . . . . ?
O2A C66A C73A F55A 75.4(16) . . . . ?
O2A C66A C73A F35A -59(2) . . . . ?
O2A C66A C81A F39A -172.3(14) . . . . ?
O2A C66A C81A F7A 40.0(17) . . . . ?
O2A C66A C81A F71A -51.4(16) . . . . ?
F7A F71A C81A C66A 107.8(14) . . . . ?
F7A F71A C81A F39A -127.0(17) . . . . ?
F59A F39A C81A C66A -55.1(13) . . . . ?
F59A F39A C81A F7A 85.6(17) . . . . ?
F59A F39A C81A F71A -178.3(13) . . . . ?
C15A C66A O2A Al0K -70(2) . . . . ?
C15A C66A C73A F36A -39.2(15) . . . . ?
C15A C66A C73A F55A -154.6(11) . . . . ?
C15A C66A C73A F35A 71.4(17) . . . . ?
C15A C66A C81A F39A 73.0(15) . . . . ?
C15A C66A C81A F7A -74.7(14) . . . . ?
C15A C66A C81A F71A -166.2(12) . . . . ?
C73A C66A O2A Al0K 60(3) . . . . ?
C73A C66A C15A F42A -168.1(14) . . . . ?
C73A C66A C15A F49A -49.4(13) . . . . ?
C73A C66A C15A F59A 83.2(10) . . . . ?
C73A C66A C81A F39A -42.1(18) . . . . ?
C73A C66A C81A F7A 170.2(13) . . . . ?
C73A C66A C81A F71A 78.7(14) . . . . ?
F71A F7A C81A C66A -110.5(15) . . . . ?
F71A F7A C81A F39A 107.0(17) . . . . ?
C81A C66A O2A Al0K -177.6(18) . . . . ?
C81A C66A C15A F42A 77.1(16) . . . . ?
C81A C66A C15A F49A -164.3(10) . . . . ?
C81A C66A C15A F59A -31.6(9) . . . . ?
C81A C66A C73A F36A 70.1(15) . . . . ?
C81A C66A C73A F55A -45.2(15) . . . . ?
C81A C66A C73A F35A -179.2(14) . . . . ?
C81A F39A F59A C15A 28.6(13) . . . . ?
C64A C29A C37A F43A 94.5(17) . . . . ?
C64A C29A C37A F45A -25.1(18) . . . . ?
C64A C29A C37A F17A -146.1(17) . . . . ?
C64A C29A C21A F33A -157.4(16) . . . . ?
C64A C29A C21A F67A -27(2) . . . . ?
C64A C29A C21A F69A 89.4(18) . . . . ?
O8A Al O7A C78A 90(3) . . . . ?
O8A Al O1A C56A 7(3) . . . . ?
O8A Al O6A C30A 131(3) . . . . ?
O8A C29A C37A F43A -138.5(17) . . . . ?
O8A C29A C37A F45A 102.0(18) . . . . ?
O8A C29A C37A F17A -19(2) . . . . ?
O8A C29A C21A F33A 71(2) . . . . ?
O8A C29A C21A F67A -159.3(19) . . . . ?
O8A C29A C21A F69A -43(2) . . . . ?
F15A C64A C29A O8A -34(2) . . . . ?
F15A C64A C29A C37A 81.0(16) . . . . ?
F15A C64A C29A C21A -155.4(16) . . . . ?
F2A C64A C29A O8A -152.3(17) . . . . ?
F2A C64A C29A C37A -37.6(17) . . . . ?
F2A C64A C29A C21A 86.0(18) . . . . ?
C37A C29A C21A F33A -39(2) . . . . ?
C37A C29A C21A F67A 91(2) . . . . ?
C37A C29A C21A F69A -152.3(15) . . . . ?
C21A C29A C37A F43A -30(2) . . . . ?
C21A C29A C37A F45A -149.1(17) . . . . ?
C21A C29A C37A F17A 90(2) . . . . ?
F13A C64A C29A O8A 74(2) . . . . ?
F13A C64A C29A C37A -171.1(18) . . . . ?
F13A C64A C29A C21A -47(2) . . . . ?
O7A Al O8A C29A -136(3) . . . . ?
O7A Al O1A C56A 154(2) . . . . ?
O7A Al O6A C30A 15(3) . . . . ?
O7A C78A C17A F40A 166.3(16) . . . . ?
O7A C78A C17A F46A -66(2) . . . . ?
O7A C78A C17A F21A 47.7(17) . . . . ?
O7A C78A C35A F54A 165.8(14) . . . . ?
O7A C78A C35A F64A -73.8(17) . . . . ?
O7A C78A C35A F23A 46.3(18) . . . . ?
O7A C78A C9A F34A 159.7(14) . . . . ?
O7A C78A C9A F56A 44.2(18) . . . . ?
O7A C78A C9A F11A -76.9(15) . . . . ?
C17A C78A O7A Al -145(2) . . . . ?
C17A C78A C35A F54A -68.8(17) . . . . ?
C17A C78A C35A F64A 51.6(17) . . . . ?
C17A C78A C35A F23A 171.7(14) . . . . ?
C17A C78A C9A F34A 39.1(17) . . . . ?
C17A C78A C9A F56A -76.4(17) . . . . ?
C17A C78A C9A F11A 162.5(13) . . . . ?
C35A C78A O7A Al -20(3) . . . . ?
C35A C78A C17A F40A 40(2) . . . . ?
C35A C78A C17A F46A 168.2(15) . . . . ?
C35A C78A C17A F21A -78.6(15) . . . . ?
C35A C78A C9A F34A -78.8(16) . . . . ?
C35A C78A C9A F56A 165.7(15) . . . . ?
C35A C78A C9A F11A 44.6(16) . . . . ?
C9A C78A O7A Al 97(3) . . . . ?
C9A C78A C17A F40A -75.1(18) . . . . ?
C9A C78A C17A F46A 53.1(19) . . . . ?
C9A C78A C17A F21A 166.3(12) . . . . ?
C9A C78A C35A F54A 47.4(16) . . . . ?
C9A C78A C35A F64A 167.8(12) . . . . ?
C9A C78A C35A F23A -72.1(15) . . . . ?
O1A Al O8A C29A 9(4) . . . . ?
O1A Al O7A C78A -65(3) . . . . ?
O1A Al O6A C30A -92(3) . . . . ?
O1A C56A C55A F22A -61(2) . . . . ?
O1A C56A C55A F19A 179.7(15) . . . . ?
O1A C56A C55A F53A 61.0(19) . . . . ?
O1A C56A C2A F16A 150.0(17) . . . . ?
O1A C56A C2A F66A 21.6(16) . . . . ?
O1A C56A C2A F41A -84.8(17) . . . . ?
O1A C56A C41A F29A 26(2) . . . . ?
O1A C56A C41A F31A 153.6(18) . . . . ?
O1A C56A C41A F65A -88.5(19) . . . . ?
C55A C56A C2A F16A 32.7(19) . . . . ?
C55A C56A C2A F66A -95.7(15) . . . . ?
C55A C56A C2A F41A 158.0(15) . . . . ?
C55A C56A C41A F29A 172.2(16) . . . . ?
C55A C56A C41A F31A -60(3) . . . . ?
C55A C56A C41A F65A 58.1(19) . . . . ?
C2A C56A C55A F22A 44.2(18) . . . . ?
C2A C56A C55A F19A -75.4(16) . . . . ?
C2A C56A C55A F53A 165.9(14) . . . . ?
C2A C56A C41A F29A -76.6(17) . . . . ?
C2A C56A C41A F31A 51(2) . . . . ?
C2A C56A C41A F65A 169.3(14) . . . . ?
C41A C56A C55A F22A 151.6(17) . . . . ?
C41A C56A C55A F19A 32(2) . . . . ?
C41A C56A C55A F53A -86.7(19) . . . . ?
C41A C56A C2A F16A -91.0(17) . . . . ?
C41A C56A C2A F66A 140.5(14) . . . . ?
C41A C56A C2A F41A 34.2(16) . . . . ?
O6A Al O8A C29A 118(3) . . . . ?
O6A Al O7A C78A -172(2) . . . . ?
O6A Al O1A C56A -97(3) . . . . ?
O6A C30A C76A F12A -37.0(16) . . . . ?
O6A C30A C76A F20A -158.6(13) . . . . ?
O6A C30A C76A F26A 79.5(15) . . . . ?
O6A C30A C3A F24A -161.8(14) . . . . ?
O6A C30A C3A F62A 81.6(16) . . . . ?
O6A C30A C3A F68A -37.6(17) . . . . ?
O6A C30A C71A F70A 77.8(17) . . . . ?
O6A C30A C71A F9A -167.4(13) . . . . ?
O6A C30A C71A F3A -45.5(17) . . . . ?
C76A C30A O6A Al -59(3) . . . . ?
C76A C30A C3A F24A -43.3(18) . . . . ?
C76A C30A C3A F62A -159.9(13) . . . . ?
C76A C30A C3A F68A 80.9(16) . . . . ?
C76A C30A C71A F70A -40.1(17) . . . . ?
C76A C30A C71A F9A 74.7(15) . . . . ?
C76A C30A C71A F3A -163.4(13) . . . . ?
C3A C30A O6A Al 60(3) . . . . ?
C3A C30A C76A F12A -158.8(13) . . . . ?
C3A C30A C76A F20A 79.6(15) . . . . ?
C3A C30A C76A F26A -42.3(16) . . . . ?
C3A C30A C71A F70A -157.9(14) . . . . ?
C3A C30A C71A F9A -43.1(16) . . . . ?
C3A C30A C71A F3A 78.8(16) . . . . ?
C71A C30A O6A Al -178(2) . . . . ?
C71A C30A C76A F12A 82.6(15) . . . . ?
C71A C30A C76A F20A -39.0(16) . . . . ?
C71A C30A C76A F26A -160.9(13) . . . . ?
C71A C30A C3A F24A 75.3(17) . . . . ?
C71A C30A C3A F62A -41.3(17) . . . . ?
C71A C30A C3A F68A -160.5(14) . . . . ?
C48A C40A C32A Fe2A 63(3) . . . . ?
C48A C40A C32A C38A 5(5) . . . . ?
C40A C48A C50A C11 141(4) . . . . ?
C40A C48A C50A Fe2A -62(3) . . . . ?
C40A C48A C50A C38A 9(5) . . . . ?
C40A C32A C38A Fe2A 50(3) . . . . ?
C40A C32A C38A C50A 0(5) . . . . ?
C32A C38A C50A C11 -156(3) . . . . ?
C32A C38A C50A Fe2A 56(3) . . . . ?
C32A C38A C50A C48A -5(5) . . . . ?
C50A C48A C40A C22 -160(4) . . . . ?
C50A C48A C40A Fe2A 63(3) . . . . ?
C50A C48A C40A C32A -9(5) . . . . ?
O3A Al0K O5A C36A -100(2) . . . . ?
O3A Al0K O4A C24A -147(4) . . . . ?
O3A Al0K O2A C66A 144(2) . . . . ?
O3A C72A C53A F10A -176(2) . . . . ?
O3A C72A C53A F28A -55(2) . . . . ?
O3A C72A C53A F5A 64(2) . . . . ?
O3A C72A C59A F14A -42(2) . . . . ?
O3A C72A C59A F58A -153(2) . . . . ?
O3A C72A C59A F27A 82(3) . . . . ?
O3A C72A C65A F38A 76(2) . . . . ?
O3A C72A C65A F44A -171(2) . . . . ?
O3A C72A C65A F57A -52(2) . . . . ?
C53A C72A O3A Al0K 36(4) . . . . ?
C53A C72A C59A F14A -176(2) . . . . ?
C53A C72A C59A F58A 74(2) . . . . ?
C53A C72A C59A F27A -51(3) . . . . ?
C53A C72A C65A F38A -161.4(18) . . . . ?
C53A C72A C65A F44A -48(2) . . . . ?
C53A C72A C65A F57A 71.1(19) . . . . ?
C59A C72A O3A Al0K -93(3) . . . . ?
C59A C72A C53A F10A -45(2) . . . . ?
C59A C72A C53A F28A 75(2) . . . . ?
C59A C72A C53A F5A -165.3(19) . . . . ?
C59A C72A C65A F38A -45(2) . . . . ?
C59A C72A C65A F44A 68(2) . . . . ?
C59A C72A C65A F57A -172.6(18) . . . . ?
C65A C72A O3A Al0K 147(3) . . . . ?
C65A C72A C53A F10A 71(2) . . . . ?
C65A C72A C53A F28A -168.3(18) . . . . ?
C65A C72A C53A F5A -49(2) . . . . ?
C65A C72A C59A F14A 74(2) . . . . ?
C65A C72A C59A F58A -37(2) . . . . ?
C65A C72A C59A F27A -162(2) . . . . ?

loop_
_exptl_oxdiff_crystal_face_indexfrac_h
_exptl_oxdiff_crystal_face_indexfrac_k
_exptl_oxdiff_crystal_face_indexfrac_l
_exptl_oxdiff_crystal_face_x
_exptl_oxdiff_crystal_face_y
_exptl_oxdiff_crystal_face_z
1.0000 1.0000 2.0000 0.0070 0.0624 0.0230
18.7602 26.4527 6.9441 -0.1714 0.1935 0.9660
-2.0000 -2.0000 -1.0000 0.0308 -0.0327 -0.0731
2.0000 0.0000 1.0000 -0.0708 0.0428 0.0060
-2.0000 -1.0000 0.0000 0.0657 -0.0071 -0.0486
-1.0000 -0.0000 0.0000 0.0429 -0.0061 -0.0075
0.0000 1.0000 0.0000 0.0200 -0.0050 0.0335
-1.0000 -1.0000 0.0000 0.0229 -0.0010 -0.0411
-0.0000 -2.0000 -1.0000 -0.0550 -0.0206 -0.0581
1.0000 -2.0000 -2.0000 -0.1128 -0.0452 -0.0415
-1.0000 -0.0000 -1.0000 0.0279 -0.0367 0.0015
-2.0000 -1.0000 -1.0000 0.0508 -0.0378 -0.0396
-2.0000 1.0000 -1.0000 0.0908 -0.0478 0.0275

loop_
_smtbx_masks_void_nr
_smtbx_masks_void_average_x
_smtbx_masks_void_average_y
_smtbx_masks_void_average_z
_smtbx_masks_void_volume
_smtbx_masks_void_count_electrons
_smtbx_masks_void_content
1 0.500 0.000 -0.721 474.6 185.5 '4 CH2Cl2'
